data_2104297
loop_
_publ_author_name
'Engel, J. M.'
'Ahsbahs, H.'
'Fuess, H.'
'Ehrenberg, H.'

_publ_section_title
;
 Polymorphism of K~2~Co~2~Mo~3~O~12~: variations in the packing schemes
 and changes in molybdenum coordination under high pressure
;
_journal_issue 1
_journal_name_full 'Acta Crystallographica Section B'
_journal_page_first 29
_journal_page_last 35
_journal_paper_doi 10.1107/S0108768108038536
_journal_volume 65
_journal_year 2009
_chemical_formula_sum 'Co2 K2 Mo3 O12'
_chemical_formula_weight 675.88
_chemical_name_systematic
;
 ?
;
_space_group_IT_number 14
_symmetry_cell_setting monoclinic
_symmetry_space_group_name_Hall '-P 2ybc'
_symmetry_space_group_name_H-M 'P 1 21/c 1'
_atom_sites_solution_hydrogens geom
_atom_sites_solution_primary direct
_atom_sites_solution_secondary difmap
_audit_creation_method
;
CrysAlis RED, Oxford Diffraction Ltd.,
Version 1.171.31.4 (release 06-08-2006 CrysAlis171 .NET)
(compiled Aug  6 2006,16:44:45),
SHELX-97
;
_cell_angle_alpha 90.00
_cell_angle_beta 104.260(6)
_cell_angle_gamma 90.00
_cell_formula_units_Z 8
_cell_length_a 13.5237(8)
_cell_length_b 7.6440(4)
_cell_length_c 18.8500(10)
_cell_measurement_reflns_used 4390
_cell_measurement_temperature 298(2)
_cell_measurement_theta_max 25.8811
_cell_measurement_theta_min 2.1189
_cell_volume 1888.58(19)
_computing_cell_refinement
;
CrysAlis RED, Oxford Diffraction Ltd.,
Version 1.171.31.4 (release 06-08-2006 CrysAlis171 .NET)
(compiled Aug  6 2006,16:44:45)
;
_computing_data_collection
;
CrysAlis CCD, Oxford Diffraction Ltd.,
Version 1.171.31.4 (release 06-08-2006 CrysAlis171 .NET)
(compiled Aug  6 2006,16:44:45)
;
_computing_data_reduction
;
CrysAlis RED, Oxford Diffraction Ltd.,
Version 1.171.31.4 (release 06-08-2006 CrysAlis171 .NET)
(compiled Aug  6 2006,16:44:45)
;
_computing_molecular_graphics 'Brandenburg et. al. Diamond 3.0b'
_computing_publication_material 'SHELXL-97 (Sheldrick, 1997)'
_computing_structure_refinement 'SHELXL-97 (Sheldrick, 1997)'
_computing_structure_solution 'SHELXS-97 (Sheldrick, 1997)'
_diffrn_ambient_temperature 298(2)
_diffrn_detector_area_resol_mean 8.4012
_diffrn_measured_fraction_theta_full 0.311
_diffrn_measured_fraction_theta_max 0.311
_diffrn_measurement_device_type
;
Oxford Diffraction Xcalibur (TM) Single Crystal X-ray Diffractometer
with Sapphire CCD Detector.
;
_diffrn_measurement_method
;
Rotation method data acquisition using omega and phi scans.
;
_diffrn_radiation_monochromator graphite
_diffrn_radiation_source 'Enhance (Mo) X-ray Source'
_diffrn_radiation_type 'Mo K\a'
_diffrn_radiation_wavelength 0.71073
_diffrn_reflns_av_R_equivalents 0.1300
_diffrn_reflns_av_sigmaI/netI 0.0940
_diffrn_reflns_limit_h_max 16
_diffrn_reflns_limit_h_min -16
_diffrn_reflns_limit_k_max 2
_diffrn_reflns_limit_k_min -3
_diffrn_reflns_limit_l_max 22
_diffrn_reflns_limit_l_min -20
_diffrn_reflns_number 7020
_diffrn_reflns_theta_full 26.00
_diffrn_reflns_theta_max 26.00
_diffrn_reflns_theta_min 2.23
_exptl_absorpt_coefficient_mu 8.264
_exptl_absorpt_correction_type none
_exptl_crystal_colour purple
_exptl_crystal_density_diffrn 4.754
_exptl_crystal_density_method 'not measured'
_exptl_crystal_description Plate
_exptl_crystal_F_000 2512
_exptl_crystal_size_max 0.105
_exptl_crystal_size_mid 0.050
_exptl_crystal_size_min 0.025
_refine_diff_density_max 1.067
_refine_diff_density_min -0.885
_refine_ls_extinction_method none
_refine_ls_goodness_of_fit_ref 1.053
_refine_ls_hydrogen_treatment mixed
_refine_ls_matrix_type full
_refine_ls_number_parameters 195
_refine_ls_number_reflns 1154
_refine_ls_number_restraints 0
_refine_ls_restrained_S_all 1.053
_refine_ls_R_factor_all 0.0825
_refine_ls_R_factor_gt 0.0470
_refine_ls_shift/su_max 0.000
_refine_ls_shift/su_mean 0.000
_refine_ls_structure_factor_coef Fsqd
_refine_ls_weighting_details 'calc w=1/[\s^2^(Fo^2^)+(0.0538P)^2^+0.0000P] where P=(Fo^2^+2Fc^2^)/3'
_refine_ls_weighting_scheme calc
_refine_ls_wR_factor_gt 0.0915
_refine_ls_wR_factor_ref 0.1100
_reflns_number_gt 791
_reflns_number_total 1154
_reflns_threshold_expression >2sigma(I)
_cod_data_source_file sn5075.cif
_cod_data_source_block II
_cod_original_cell_volume 1888.58(18)
_cod_original_sg_symbol_H-M P21/c
_cod_database_code 2104297

loop_
_symmetry_equiv_pos_as_xyz
'x, y, z'
'-x, y+1/2, -z+1/2'
'-x, -y, -z'
'x, -y-1/2, z-1/2'

loop_
_atom_site_type_symbol
_atom_site_label
_atom_site_fract_x
_atom_site_fract_y
_atom_site_fract_z
_atom_site_U_iso_or_equiv
_atom_site_adp_type
_atom_site_calc_flag
_atom_site_refinement_flags
_atom_site_occupancy
_atom_site_disorder_assembly
_atom_site_disorder_group
Mo Mo1A 0.24962(11) 0.3685(7) 0.26601(11) 0.010(4) Uani d . 1 . .
Mo Mo1B 0.25987(11) 0.7825(8) 0.24996(10) 0.019(4) Uani d . 1 . .
Mo Mo2A 0.67270(12) 0.7542(7) 0.39151(11) 0.011(3) Uani d . 1 . .
Mo Mo2B 0.12143(11) 0.7131(7) 0.40837(10) 0.010(3) Uani d . 1 . .
Mo Mo3A 0.53078(11) 0.2909(7) 0.44848(11) 0.014(3) Uani d . 1 . .
Mo Mo3B 0.04318(11) 0.3513(7) 0.45044(10) 0.014(3) Uani d . 1 . .
Co Co1A 0.41748(18) 0.6830(11) 0.38075(16) 0.026(5) Uani d . 1 . .
Co Co1B 0.10865(17) 0.4358(11) 0.65596(16) 0.0133(8) Uiso d . 1 . .
Co Co2A 0.28968(17) 0.4449(11) 0.44681(17) 0.012(5) Uani d . 1 . .
Co Co2B 0.22303(18) 0.6460(11) 0.57217(17) 0.016(5) Uani d . 1 . .
K K1A 0.2852(3) 0.023(2) 0.4158(3) 0.026(10) Uani d . 1 . .
K K1B 0.0983(3) 0.0195(19) 0.5872(3) 0.017(9) Uani d . 1 . .
K K2A 0.4974(3) -0.0323(19) 0.2553(3) 0.025(7) Uani d . 1 . .
K K2B 0.0147(3) 0.1841(18) 0.2842(3) 0.028(9) Uani d . 1 . .
O O1A 0.3390(8) 0.231(5) 0.2443(8) 0.0161(9) Uiso d . 1 . .
O O1B 0.1707(9) 0.587(5) 0.2295(8) 0.0161(9) Uiso d . 1 . .
O O2A 0.3453(9) 0.553(5) 0.2893(8) 0.0161(9) Uiso d . 1 . .
O O2B 0.1599(9) 0.929(5) 0.2485(8) 0.0161(9) Uiso d . 1 . .
O O3A 0.2327(9) 0.307(5) 0.3534(7) 0.0161(9) Uiso d . 1 . .
O O3B 0.3064(8) 0.803(5) 0.1726(8) 0.0161(9) Uiso d . 1 . .
O O4A 0.1366(8) 0.287(5) 0.2067(8) 0.0161(9) Uiso d . 1 . .
O O4B 0.3588(8) 0.879(5) 0.3176(8) 0.0161(9) Uiso d . 1 . .
O O5A 0.7007(9) 0.964(6) 0.3654(8) 0.0161(9) Uiso d . 1 . .
O O5B 0.0577(9) 0.875(5) 0.3525(8) 0.0161(9) Uiso d . 1 . .
O O6A 0.5470(8) 0.689(5) 0.3518(7) 0.0161(9) Uiso d . 1 . .
O O6B -0.0426(9) 0.487(5) 0.6401(8) 0.0161(9) Uiso d . 1 . .
O O7A 0.6779(8) 0.764(5) 0.4848(7) 0.0161(9) Uiso d . 1 . .
O O7B 0.1686(8) 0.825(5) 0.4936(7) 0.0161(9) Uiso d . 1 . .
O O8A 0.7737(9) 0.608(5) 0.3860(8) 0.0161(9) Uiso d . 1 . .
O O8B 0.2376(9) 0.685(5) 0.3822(8) 0.0161(9) Uiso d . 1 . .
O O9A 0.5077(9) 0.158(5) 0.3755(7) 0.0161(9) Uiso d . 1 . .
O O9B 0.0954(9) 0.156(5) 0.4392(8) 0.0161(9) Uiso d . 1 . .
O O10A 0.5389(9) 0.164(5) 0.5276(7) 0.0161(9) Uiso d . 1 . .
O O10B 0.0173(8) 0.335(5) 0.5413(7) 0.0161(9) Uiso d . 1 . .
O O11A 0.6512(8) 0.403(5) 0.4600(7) 0.0161(9) Uiso d . 1 . .
O O11B 0.1593(8) 0.493(5) 0.4795(8) 0.0161(9) Uiso d . 1 . .
O O12A 0.4307(8) 0.452(5) 0.4344(8) 0.0161(9) Uiso d . 1 . .
O O12B -0.0886(9) 0.321(5) 0.3996(8) 0.0161(9) Uiso d . 1 . .

loop_
_atom_site_aniso_label
_atom_site_aniso_U_11
_atom_site_aniso_U_22
_atom_site_aniso_U_33
_atom_site_aniso_U_12
_atom_site_aniso_U_13
_atom_site_aniso_U_23
Mo1A 0.0114(9) 0.008(12) 0.0122(13) -0.0004(16) 0.0048(7) 0.000(2)
Mo1B 0.0120(9) 0.035(12) 0.0108(12) -0.0010(17) 0.0038(7) 0.001(2)
Mo2A 0.0121(9) 0.007(10) 0.0130(12) -0.0006(17) 0.0032(7) 0.003(2)
Mo2B 0.0132(9) 0.009(10) 0.0085(12) -0.0008(16) 0.0046(7) 0.000(2)
Mo3A 0.0105(8) 0.020(10) 0.0130(12) -0.0023(16) 0.0030(7) 0.001(2)
Mo3B 0.0099(9) 0.025(11) 0.0085(12) -0.0001(16) 0.0052(7) -0.002(2)
Co1A 0.0137(14) 0.057(17) 0.0094(18) -0.003(3) 0.0050(11) 0.000(4)
Co2A 0.0108(13) 0.008(16) 0.018(2) -0.001(2) 0.0071(11) 0.001(4)
Co2B 0.0149(14) 0.022(17) 0.012(2) 0.003(2) 0.0075(11) 0.005(3)
K1A 0.033(3) 0.02(3) 0.024(4) 0.001(5) 0.013(2) -0.001(7)
K1B 0.020(2) 0.02(3) 0.009(3) -0.015(4) 0.0061(18) -0.001(6)
K2A 0.019(2) 0.04(2) 0.022(3) 0.002(5) 0.0081(18) 0.015(6)
K2B 0.023(2) 0.05(3) 0.014(3) -0.001(4) 0.0086(19) -0.011(6)

loop_
_atom_type_symbol
_atom_type_description
_atom_type_scat_dispersion_real
_atom_type_scat_dispersion_imag
_atom_type_scat_source
K K 0.2009 0.2494 'International Tables Vol C Tables 4.2.6.8 and 6.1.1.4'
Co Co 0.3494 0.9721 'International Tables Vol C Tables 4.2.6.8 and 6.1.1.4'
Mo Mo -1.6832 0.6857 'International Tables Vol C Tables 4.2.6.8 and 6.1.1.4'
O O 0.0106 0.0060 'International Tables Vol C Tables 4.2.6.8 and 6.1.1.4'

loop_
_geom_angle_atom_site_label_1
_geom_angle_atom_site_label_2
_geom_angle_atom_site_label_3
_geom_angle_site_symmetry_1
_geom_angle_site_symmetry_3
_geom_angle
_geom_angle_publ_flag
O1A Mo1A O4A . . 100.5(12) ?
O1A Mo1A O3A . . 108.4(12) ?
O4A Mo1A O3A . . 101.8(9) ?
O1A Mo1A O2A . . 91.8(12) ?
O4A Mo1A O2A . . 147.5(13) ?
O3A Mo1A O2A . . 102.6(10) ?
O1A Mo1A O1B . . 140.3(9) ?
O4A Mo1A O1B . . 76.8(13) ?
O3A Mo1A O1B . . 111.0(11) ?
O2A Mo1A O1B . . 74.6(11) ?
O1A Mo1A Mo1B . . 122.3(10) ?
O4A Mo1A Mo1B . . 109.8(12) ?
O3A Mo1A Mo1B . . 111.6(12) ?
O2A Mo1A Mo1B . . 40.3(8) ?
O1B Mo1A Mo1B . . 34.3(7) ?
O1A Mo1A K2B . . 118.3(10) ?
O4A Mo1A K2B . . 43.2(5) ?
O3A Mo1A K2B . . 59.1(5) ?
O2A Mo1A K2B . . 147.9(7) ?
O1B Mo1A K2B . . 87.2(6) ?
Mo1B Mo1A K2B . . 117.5(2) ?
O1A Mo1A K1B . 4_565 101.1(5) ?
O4A Mo1A K1B . 4_565 44.5(10) ?
O3A Mo1A K1B . 4_565 139.3(4) ?
O2A Mo1A K1B . 4_565 103.8(7) ?
O1B Mo1A K1B . 4_565 49.3(6) ?
Mo1B Mo1A K1B . 4_565 72.7(2) ?
K2B Mo1A K1B . 4_565 82.50(16) ?
O1A Mo1A K2A . 2_655 50.7(10) ?
O4A Mo1A K2A . 2_655 134.1(5) ?
O3A Mo1A K2A . 2_655 119.9(4) ?
O2A Mo1A K2A . 2_655 42.1(7) ?
O1B Mo1A K2A . 2_655 102.9(6) ?
Mo1B Mo1A K2A . 2_655 73.6(2) ?
K2B Mo1A K2A . 2_655 168.8(3) ?
K1B Mo1A K2A 4_565 2_655 100.46(16) ?
O1A Mo1A K1A . . 77.6(8) ?
O4A Mo1A K1A . . 99.0(11) ?
O3A Mo1A K1A . . 32.2(11) ?
O2A Mo1A K1A . . 113.0(7) ?
O1B Mo1A K1A . . 142.2(4) ?
Mo1B Mo1A K1A . . 139.38(19) ?
K2B Mo1A K1A . . 66.90(18) ?
K1B Mo1A K1A 4_565 . 143.1(3) ?
K2A Mo1A K1A 2_655 . 106.09(19) ?
O3B Mo1B O2B . . 111.6(11) ?
O3B Mo1B O4B . . 101.7(8) ?
O2B Mo1B O4B . . 100.8(12) ?
O3B Mo1B O1B . . 104.0(11) ?
O2B Mo1B O1B . . 93.0(11) ?
O4B Mo1B O1B . . 143.7(12) ?
O3B Mo1B O2A . . 95.0(11) ?
O2B Mo1B O2A . . 152.0(9) ?
O4B Mo1B O2A . . 81.0(12) ?
O1B Mo1B O2A . . 71.7(10) ?
O3B Mo1B Co1A . . 113.0(5) ?
O2B Mo1B Co1A . . 125.3(5) ?
O4B Mo1B Co1A . . 40.4(11) ?
O1B Mo1B Co1A . . 105.1(7) ?
O2A Mo1B Co1A . . 43.5(6) ?
O3B Mo1B Mo1A . . 101.6(13) ?
O2B Mo1B Mo1A . . 125.9(10) ?
O4B Mo1B Mo1A . . 113.0(12) ?
O1B Mo1B Mo1A . . 36.6(8) ?
O2A Mo1B Mo1A . . 35.1(7) ?
Co1A Mo1B Mo1A . . 72.69(19) ?
O3B Mo1B K2A . 1_565 57.7(6) ?
O2B Mo1B K2A . 1_565 116.2(10) ?
O4B Mo1B K2A . 1_565 44.1(5) ?
O1B Mo1B K2A . 1_565 149.2(8) ?
O2A Mo1B K2A . 1_565 84.7(6) ?
Co1A Mo1B K2A . 1_565 66.91(17) ?
Mo1A Mo1B K2A . 1_565 117.5(2) ?
O3B Mo1B K1A . 1_565 135.7(11) ?
O2B Mo1B K1A . 1_565 65.9(6) ?
O4B Mo1B K1A . 1_565 42.3(6) ?
O1B Mo1B K1A . 1_565 120.1(5) ?
O2A Mo1B K1A . 1_565 101.1(6) ?
Co1A Mo1B K1A . 1_565 60.3(2) ?
Mo1A Mo1B K1A . 1_565 115.1(2) ?
K2A Mo1B K1A 1_565 1_565 82.94(19) ?
O3B Mo1B K2B . 2 115.5(4) ?
O2B Mo1B K2B . 2 52.3(10) ?
O4B Mo1B K2B . 2 139.7(5) ?
O1B Mo1B K2B . 2 40.7(8) ?
O2A Mo1B K2B . 2 109.2(7) ?
Co1A Mo1B K2B . 2 125.87(18) ?
Mo1A Mo1B K2B . 2 75.4(2) ?
K2A Mo1B K2B 1_565 2 165.5(3) ?
K1A Mo1B K2B 1_565 2 97.66(16) ?
O3B Mo1B K1B . 4_565 69.6(9) ?
O2B Mo1B K1B . 4_565 94.8(8) ?
O4B Mo1B K1B . 4_565 164.2(9) ?
O1B Mo1B K1B . 4_565 36.5(5) ?
O2A Mo1B K1B . 4_565 86.5(7) ?
Co1A Mo1B K1B . 4_565 129.6(3) ?
Mo1A Mo1B K1B . 4_565 58.30(19) ?
K2A Mo1B K1B 1_565 4_565 125.27(16) ?
K1A Mo1B K1B 1_565 4_565 151.58(12) ?
K2B Mo1B K1B 2 4_565 54.25(16) ?
O3B Mo1B K2A . 2_655 64.7(9) ?
O2B Mo1B K2A . 2_655 175.6(9) ?
O4B Mo1B K2A . 2_655 78.1(9) ?
O1B Mo1B K2A . 2_655 90.3(8) ?
O2A Mo1B K2A . 2_655 32.3(4) ?
Co1A Mo1B K2A . 2_655 56.41(14) ?
Mo1A Mo1B K2A . 2_655 58.12(18) ?
K2A Mo1B K2A 1_565 2_655 60.05(6) ?
K1A Mo1B K2A 1_565 2_655 114.79(16) ?
K2B Mo1B K2A 2 2_655 131.0(3) ?
K1B Mo1B K2A 4_565 2_655 86.12(19) ?
O5A Mo2A O7A . . 106.7(14) ?
O5A Mo2A O6A . . 113.3(11) ?
O7A Mo2A O6A . . 103.7(7) ?
O5A Mo2A O8A . . 109.6(12) ?
O7A Mo2A O8A . . 104.1(10) ?
O6A Mo2A O8A . . 118.2(14) ?
O5A Mo2A K2A . 1_565 60.8(5) ?
O7A Mo2A K2A . 1_565 125.5(9) ?
O6A Mo2A K2A . 1_565 53.0(10) ?
O8A Mo2A K2A . 1_565 130.4(5) ?
O5A Mo2A K1B . 3_666 47.7(5) ?
O7A Mo2A K1B . 3_666 92.8(7) ?
O6A Mo2A K1B . 3_666 158.7(9) ?
O8A Mo2A K1B . 3_666 69.3(10) ?
K2A Mo2A K1B 1_565 3_666 106.2(3) ?
O5A Mo2A K2A . 2_655 117.1(5) ?
O7A Mo2A K2A . 2_655 128.4(10) ?
O6A Mo2A K2A . 2_655 35.0(8) ?
O8A Mo2A K2A . 2_655 86.1(8) ?
K2A Mo2A K2A 1_565 2_655 63.32(5) ?
K1B Mo2A K2A 3_666 2_655 136.67(15) ?
O5A Mo2A K1A . 3_666 82.5(7) ?
O7A Mo2A K1A . 3_666 24.2(13) ?
O6A Mo2A K1A . 3_666 115.0(6) ?
O8A Mo2A K1A . 3_666 112.8(5) ?
K2A Mo2A K1A 1_565 3_666 113.6(3) ?
K1B Mo2A K1A 3_666 3_666 75.84(17) ?
K2A Mo2A K1A 2_655 3_666 147.47(14) ?
O5B Mo2B O8B . . 105.1(11) ?
O5B Mo2B O7B . . 102.8(14) ?
O8B Mo2B O7B . . 99.3(8) ?
O5B Mo2B O6B . 3_566 98.2(10) ?
O8B Mo2B O6B . 3_566 101.2(12) ?
O7B Mo2B O6B . 3_566 145.5(11) ?
O5B Mo2B O11B . . 164.2(7) ?
O8B Mo2B O11B . . 89.4(11) ?
O7B Mo2B O11B . . 80.6(11) ?
O6B Mo2B O11B 3_566 . 72.2(10) ?
O5B Mo2B O10B . 3_566 91.7(9) ?
O8B Mo2B O10B . 3_566 162.4(14) ?
O7B Mo2B O10B . 3_566 81.6(7) ?
O6B Mo2B O10B 3_566 3_566 70.6(9) ?
O11B Mo2B O10B . 3_566 73.4(8) ?
O5B Mo2B Co2A . . 150.9(5) ?
O8B Mo2B Co2A . . 47.0(11) ?
O7B Mo2B Co2A . . 91.6(9) ?
O6B Mo2B Co2A 3_566 . 82.7(8) ?
O11B Mo2B Co2A . . 42.5(4) ?
O10B Mo2B Co2A 3_566 . 115.6(8) ?
O5B Mo2B Co2B . . 139.9(9) ?
O8B Mo2B Co2B . . 93.0(5) ?
O7B Mo2B Co2B . . 38.1(12) ?
O6B Mo2B Co2B 3_566 . 113.1(7) ?
O11B Mo2B Co2B . . 42.7(7) ?
O10B Mo2B Co2B 3_566 . 76.8(3) ?
Co2A Mo2B Co2B . . 61.62(14) ?
O5B Mo2B Mo3B . . 130.0(8) ?
O8B Mo2B Mo3B . . 110.1(12) ?
O7B Mo2B Mo3B . . 105.2(11) ?
O6B Mo2B Mo3B 3_566 . 41.3(7) ?
O11B Mo2B Mo3B . . 35.7(5) ?
O10B Mo2B Mo3B 3_566 . 53.3(10) ?
Co2A Mo2B Mo3B . . 67.72(16) ?
Co2B Mo2B Mo3B . . 72.30(16) ?
O5B Mo2B K1A . 1_565 74.5(9) ?
O8B Mo2B K1A . 1_565 56.8(12) ?
O7B Mo2B K1A . 1_565 61.4(8) ?
O6B Mo2B K1A 3_566 1_565 152.1(5) ?
O11B Mo2B K1A . 1_565 119.8(6) ?
O10B Mo2B K1A 3_566 1_565 135.3(9) ?
Co2A Mo2B K1A . 1_565 91.1(2) ?
Co2B Mo2B K1A . 1_565 86.95(18) ?
Mo3B Mo2B K1A . 1_565 155.41(18) ?
O5B Mo2B K1B . 3_566 46.9(5) ?
O8B Mo2B K1B . 3_566 149.5(12) ?
O7B Mo2B K1B . 3_566 79.8(7) ?
O6B Mo2B K1B 3_566 3_566 95.5(7) ?
O11B Mo2B K1B . 3_566 120.1(4) ?
O10B Mo2B K1B 3_566 3_566 48.1(9) ?
Co2A Mo2B K1B . 3_566 162.22(18) ?
Co2B Mo2B K1B . 3_566 103.61(14) ?
Mo3B Mo2B K1B . 3_566 99.3(2) ?
K1A Mo2B K1B 1_565 3_566 98.3(3) ?
O5B Mo2B K2B . 2 51.5(10) ?
O8B Mo2B K2B . 2 88.9(4) ?
O7B Mo2B K2B . 2 154.3(12) ?
O6B Mo2B K2B 3_566 2 53.5(7) ?
O11B Mo2B K2B . 2 124.1(8) ?
O10B Mo2B K2B 3_566 2 97.8(3) ?
Co2A Mo2B K2B . 2 111.3(2) ?
Co2B Mo2B K2B . 2 166.5(3) ?
Mo3B Mo2B K2B . 2 94.5(2) ?
K1A Mo2B K2B 1_565 2 105.1(2) ?
K1B Mo2B K2B 3_566 2 80.88(17) ?
O9A Mo3A O10A . . 108.7(15) ?
O9A Mo3A O12A . . 108.2(10) ?
O10A Mo3A O12A . . 113.0(10) ?
O9A Mo3A O11A . . 111.5(9) ?
O10A Mo3A O11A . . 107.1(8) ?
O12A Mo3A O11A . . 108.4(14) ?
O9A Mo3A K1A . . 64.1(6) ?
O10A Mo3A K1A . . 73.2(6) ?
O12A Mo3A K1A . . 75.6(10) ?
O11A Mo3A K1A . . 175.1(10) ?
O9A Mo3A K1A . 3_656 97.2(10) ?
O10A Mo3A K1A . 3_656 38.0(5) ?
O12A Mo3A K1A . 3_656 148.0(5) ?
O11A Mo3A K1A . 3_656 78.7(9) ?
K1A Mo3A K1A . 3_656 99.43(14) ?
O9A Mo3A K2A . 2_655 57.5(11) ?
O10A Mo3A K2A . 2_655 166.2(11) ?
O12A Mo3A K2A . 2_655 74.7(5) ?
O11A Mo3A K2A . 2_655 79.9(5) ?
K1A Mo3A K2A . 2_655 98.81(16) ?
K1A Mo3A K2A 3_656 2_655 136.77(16) ?
O9B Mo3B O12B . . 102.1(14) ?
O9B Mo3B O10B . . 103.7(13) ?
O12B Mo3B O10B . . 95.5(6) ?
O9B Mo3B O11B . . 101.5(12) ?
O12B Mo3B O11B . . 150.3(16) ?
O10B Mo3B O11B . . 96.1(9) ?
O9B Mo3B O6B . 3_566 109.6(11) ?
O12B Mo3B O6B . 3_566 80.7(10) ?
O10B Mo3B O6B . 3_566 146.6(14) ?
O11B Mo3B O6B . 3_566 74.6(9) ?
O9B Mo3B Co1B . 3_566 129.8(5) ?
O12B Mo3B Co1B . 3_566 44.7(12) ?
O10B Mo3B Co1B . 3_566 114.1(7) ?
O11B Mo3B Co1B . 3_566 105.8(10) ?
O6B Mo3B Co1B 3_566 3_566 43.0(4) ?
O9B Mo3B Mo2B . . 124.8(8) ?
O12B Mo3B Mo2B . . 109.0(12) ?
O10B Mo3B Mo2B . . 116.9(12) ?
O11B Mo3B Mo2B . . 41.7(9) ?
O6B Mo3B Mo2B 3_566 . 37.9(8) ?
Co1B Mo3B Mo2B 3_566 . 64.32(15) ?
O9B Mo3B K2B . . 59.7(5) ?
O12B Mo3B K2B . . 65.3(6) ?
O10B Mo3B K2B . . 148.2(11) ?
O11B Mo3B K2B . . 113.1(5) ?
O6B Mo3B K2B 3_566 . 58.9(9) ?
Co1B Mo3B K2B 3_566 . 71.0(2) ?
Mo2B Mo3B K2B . . 93.9(2) ?
O9B Mo3B K1B . 3_556 57.8(7) ?
O12B Mo3B K1B . 3_556 49.9(12) ?
O10B Mo3B K1B . 3_556 84.8(10) ?
O11B Mo3B K1B . 3_556 158.6(11) ?
O6B Mo3B K1B 3_566 3_556 115.5(8) ?
Co1B Mo3B K1B 3_566 3_556 93.2(2) ?
Mo2B Mo3B K1B . 3_556 153.16(13) ?
K2B Mo3B K1B . 3_556 63.4(2) ?
O9B Mo3B K1B . . 56.0(6) ?
O12B Mo3B K1B . . 107.2(11) ?
O10B Mo3B K1B . . 47.8(11) ?
O11B Mo3B K1B . . 100.8(8) ?
O6B Mo3B K1B 3_566 . 164.3(7) ?
Co1B Mo3B K1B 3_566 . 149.74(13) ?
Mo2B Mo3B K1B . . 142.04(15) ?
K2B Mo3B K1B . . 111.4(3) ?
K1B Mo3B K1B 3_556 . 64.12(15) ?
O4B Co1A O6A . . 93.9(10) ?
O4B Co1A O12A . . 161.2(8) ?
O6A Co1A O12A . . 100.7(11) ?
O4B Co1A O2A . . 79.6(11) ?
O6A Co1A O2A . . 92.9(7) ?
O12A Co1A O2A . . 87.8(12) ?
O4B Co1A O10A . 3_666 93.7(12) ?
O6A Co1A O10A . 3_666 97.5(8) ?
O12A Co1A O10A . 3_666 96.1(10) ?
O2A Co1A O10A . 3_666 168.0(8) ?
O4B Co1A Mo1B . . 35.8(8) ?
O6A Co1A Mo1B . . 105.9(5) ?
O12A Co1A Mo1B . . 127.1(6) ?
O2A Co1A Mo1B . . 46.6(10) ?
O10A Co1A Mo1B 3_666 . 124.0(8) ?
O4B Co1A Co2A . . 122.1(5) ?
O6A Co1A Co2A . . 141.3(11) ?
O12A Co1A Co2A . . 41.2(4) ?
O2A Co1A Co2A . . 81.3(7) ?
O10A Co1A Co2A 3_666 . 94.2(7) ?
Mo1B Co1A Co2A . . 97.65(13) ?
O4B Co1A K1A . 1_565 50.4(6) ?
O6A Co1A K1A . 1_565 126.9(11) ?
O12A Co1A K1A . 1_565 124.8(6) ?
O2A Co1A K1A . 1_565 112.6(8) ?
O10A Co1A K1A 3_666 1_565 56.0(7) ?
Mo1B Co1A K1A . 1_565 69.40(17) ?
Co2A Co1A K1A . 1_565 89.9(2) ?
O4B Co1A K2A . 2_655 94.2(7) ?
O6A Co1A K2A . 2_655 47.5(8) ?
O12A Co1A K2A . 2_655 87.2(7) ?
O2A Co1A K2A . 2_655 46.8(4) ?
O10A Co1A K2A 3_666 2_655 144.5(4) ?
Mo1B Co1A K2A . 2_655 78.86(15) ?
Co2A Co1A K2A . 2_655 110.5(3) ?
K1A Co1A K2A 1_565 2_655 144.4(3) ?
O4B Co1A K2A . 1_565 43.4(4) ?
O6A Co1A K2A . 1_565 50.5(9) ?
O12A Co1A K2A . 1_565 149.3(6) ?
O2A Co1A K2A . 1_565 84.0(8) ?
O10A Co1A K2A 3_666 1_565 98.0(8) ?
Mo1B Co1A K2A . 1_565 63.99(14) ?
Co2A Co1A K2A . 1_565 161.53(13) ?
K1A Co1A K2A 1_565 1_565 85.5(3) ?
K2A Co1A K2A 2_655 1_565 65.82(6) ?
O4A Co1B O8A 4_566 3_666 88.3(11) ?
O4A Co1B O2B 4_566 4_576 92.3(11) ?
O8A Co1B O2B 3_666 4_576 107.3(8) ?
O4A Co1B O6B 4_566 . 108.0(11) ?
O8A Co1B O6B 3_666 . 148.9(6) ?
O2B Co1B O6B 4_576 . 98.6(9) ?
O4A Co1B O12B 4_566 3_566 176.2(5) ?
O8A Co1B O12B 3_666 3_566 88.2(11) ?
O2B Co1B O12B 4_576 3_566 87.4(12) ?
O6B Co1B O12B . 3_566 75.9(11) ?
O4A Co1B O10B 4_566 . 99.1(12) ?
O8A Co1B O10B 3_666 . 82.4(6) ?
O2B Co1B O10B 4_576 . 165.4(11) ?
O6B Co1B O10B . . 69.2(7) ?
O12B Co1B O10B 3_566 . 81.9(11) ?
O4A Co1B Co2B 4_566 . 132.7(4) ?
O8A Co1B Co2B 3_666 . 45.2(11) ?
O2B Co1B Co2B 4_576 . 94.1(8) ?
O6B Co1B Co2B . . 117.3(9) ?
O12B Co1B Co2B 3_566 . 43.6(4) ?
O10B Co1B Co2B . . 85.0(6) ?
O4A Co1B Mo3B 4_566 3_566 145.9(6) ?
O8A Co1B Mo3B 3_666 3_566 108.3(7) ?
O2B Co1B Mo3B 4_576 3_566 109.9(9) ?
O6B Co1B Mo3B . 3_566 45.0(7) ?
O12B Co1B Mo3B 3_566 3_566 37.2(4) ?
O10B Co1B Mo3B . 3_566 55.9(9) ?
Co2B Co1B Mo3B . 3_566 72.94(17) ?
O4A Co1B K2B 4_566 4_566 55.3(5) ?
O8A Co1B K2B 3_666 4_566 141.3(9) ?
O2B Co1B K2B 4_576 4_566 66.2(7) ?
O6B Co1B K2B . 4_566 65.5(6) ?
O12B Co1B K2B 3_566 4_566 127.7(6) ?
O10B Co1B K2B . 4_566 113.2(6) ?
Co2B Co1B K2B . 4_566 160.1(3) ?
Mo3B Co1B K2B 3_566 4_566 109.67(17) ?
O4A Co1B K1B 4_566 . 50.0(7) ?
O8A Co1B K1B 3_666 . 69.6(11) ?
O2B Co1B K1B 4_576 . 141.5(10) ?
O6B Co1B K1B . . 100.3(11) ?
O12B Co1B K1B 3_566 . 129.7(6) ?
O10B Co1B K1B . . 51.7(9) ?
Co2B Co1B K1B . . 106.4(2) ?
Mo3B Co1B K1B 3_566 . 107.20(17) ?
K2B Co1B K1B 4_566 . 91.9(3) ?
O4A Co1B K2B 4_566 3_566 126.3(6) ?
O8A Co1B K2B 3_666 3_566 137.1(12) ?
O2B Co1B K2B 4_576 3_566 53.7(7) ?
O6B Co1B K2B . 3_566 51.2(10) ?
O12B Co1B K2B 3_566 3_566 56.2(6) ?
O10B Co1B K2B . 3_566 111.7(7) ?
Co2B Co1B K2B . 3_566 94.1(3) ?
Mo3B Co1B K2B 3_566 3_566 58.87(16) ?
K2B Co1B K2B 4_566 3_566 72.10(15) ?
K1B Co1B K2B . 3_566 150.90(17) ?
O12A Co2A O7A . 3_666 91.9(10) ?
O12A Co2A O3A . . 94.7(8) ?
O7A Co2A O3A 3_666 . 96.9(12) ?
O12A Co2A O11B . . 164.0(14) ?
O7A Co2A O11B 3_666 . 90.9(11) ?
O3A Co2A O11B . . 100.5(8) ?
O12A Co2A O11A . 3_666 84.5(8) ?
O7A Co2A O11A 3_666 3_666 85.7(10) ?
O3A Co2A O11A . 3_666 177.4(13) ?
O11B Co2A O11A . 3_666 80.0(8) ?
O12A Co2A O8B . . 95.5(10) ?
O7A Co2A O8B 3_666 . 171.2(7) ?
O3A Co2A O8B . . 87.3(10) ?
O11B Co2A O8B . . 80.6(11) ?
O11A Co2A O8B 3_666 . 90.3(11) ?
O12A Co2A Co1A . . 42.2(10) ?
O7A Co2A Co1A 3_666 . 133.4(4) ?
O3A Co2A Co1A . . 95.1(7) ?
O11B Co2A Co1A . . 130.5(12) ?
O11A Co2A Co1A 3_666 . 82.6(7) ?
O8B Co2A Co1A . . 53.5(4) ?
O12A Co2A Mo2B . . 130.2(11) ?
O7A Co2A Mo2B 3_666 . 136.0(4) ?
O3A Co2A Mo2B . . 92.4(7) ?
O11B Co2A Mo2B . . 45.1(9) ?
O11A Co2A Mo2B 3_666 . 86.2(7) ?
O8B Co2A Mo2B . . 35.6(3) ?
Co1A Co2A Mo2B . . 88.0(2) ?
O12A Co2A K1A . . 89.0(11) ?
O7A Co2A K1A 3_666 . 48.0(8) ?
O3A Co2A K1A . . 49.4(9) ?
O11B Co2A K1A . . 104.5(12) ?
O11A Co2A K1A 3_666 . 133.0(9) ?
O8B Co2A K1A . . 136.7(7) ?
Co1A Co2A K1A . . 120.9(2) ?
Mo2B Co2A K1A . . 130.31(17) ?
O11A Co2B O3B 3_666 4_576 90.0(6) ?
O11A Co2B O7B 3_666 . 95.2(9) ?
O3B Co2B O7B 4_576 . 125.7(14) ?
O11A Co2B O12B 3_666 3_566 175.2(14) ?
O3B Co2B O12B 4_576 3_566 93.4(6) ?
O7B Co2B O12B . 3_566 85.5(9) ?
O11A Co2B O8A 3_666 3_666 90.0(11) ?
O3B Co2B O8A 4_576 3_666 82.5(12) ?
O7B Co2B O8A . 3_666 151.2(10) ?
O12B Co2B O8A 3_566 3_666 87.2(12) ?
O11A Co2B O11B 3_666 . 81.2(8) ?
O3B Co2B O11B 4_576 . 156.9(14) ?
O7B Co2B O11B . . 76.6(10) ?
O12B Co2B O11B 3_566 . 94.3(8) ?
O8A Co2B O11B 3_666 . 76.2(11) ?
O11A Co2B Co1B 3_666 . 131.7(11) ?
O3B Co2B Co1B 4_576 . 81.2(7) ?
O7B Co2B Co1B . . 128.2(4) ?
O12B Co2B Co1B 3_566 . 45.9(10) ?
O8A Co2B Co1B 3_666 . 42.0(4) ?
O11B Co2B Co1B . . 88.8(7) ?
O11A Co2B Mo2B 3_666 . 86.0(4) ?
O3B Co2B Mo2B 4_576 . 157.6(11) ?
O7B Co2B Mo2B . . 33.3(9) ?
O12B Co2B Mo2B 3_566 . 92.0(4) ?
O8A Co2B Mo2B 3_666 . 119.5(6) ?
O11B Co2B Mo2B . . 43.5(10) ?
Co1B Co2B Mo2B . . 117.54(15) ?
O11A Co2B K1B 3_666 1_565 132.4(11) ?
O3B Co2B K1B 4_576 1_565 86.0(10) ?
O7B Co2B K1B . 1_565 52.1(7) ?
O12B Co2B K1B 3_566 1_565 51.3(11) ?
O8A Co2B K1B 3_666 1_565 136.1(5) ?
O11B Co2B K1B . 1_565 115.6(8) ?
Co1B Co2B K1B . 1_565 94.4(2) ?
Mo2B Co2B K1B . 1_565 80.50(18) ?
O7A K1A O3A 3_666 . 76.1(10) ?
O7A K1A O4B 3_666 1_545 143.1(7) ?
O3A K1A O4B . 1_545 98.6(9) ?
O7A K1A O8B 3_666 1_545 144.3(9) ?
O3A K1A O8B . 1_545 134.4(6) ?
O4B K1A O8B 1_545 1_545 62.1(8) ?
O7A K1A O10A 3_666 3_656 93.1(8) ?
O3A K1A O10A . 3_656 138.9(8) ?
O4B K1A O10A 1_545 3_656 66.7(6) ?
O8B K1A O10A 1_545 3_656 74.3(9) ?
O7A K1A O7B 3_666 1_545 89.7(9) ?
O3A K1A O7B . 1_545 125.3(7) ?
O4B K1A O7B 1_545 1_545 120.7(12) ?
O8B K1A O7B 1_545 1_545 58.8(8) ?
O10A K1A O7B 3_656 1_545 93.5(8) ?
O7A K1A O9B 3_666 . 70.6(6) ?
O3A K1A O9B . . 66.6(7) ?
O4B K1A O9B 1_545 . 141.3(5) ?
O8B K1A O9B 1_545 . 101.8(8) ?
O10A K1A O9B 3_656 . 146.9(6) ?
O7B K1A O9B 1_545 . 58.9(9) ?
O7A K1A O5B 3_666 1_545 121.0(6) ?
O3A K1A O5B . 1_545 89.8(8) ?
O4B K1A O5B 1_545 1_545 95.0(6) ?
O8B K1A O5B 1_545 1_545 54.9(7) ?
O10A K1A O5B 3_656 1_545 128.1(11) ?
O7B K1A O5B 1_545 1_545 53.3(5) ?
O9B K1A O5B . 1_545 51.6(8) ?
O7A K1A Mo2B 3_666 1_545 122.2(5) ?
O3A K1A Mo2B . 1_545 120.5(4) ?
O4B K1A Mo2B 1_545 1_545 92.3(8) ?
O8B K1A Mo2B 1_545 1_545 33.4(3) ?
O10A K1A Mo2B 3_656 1_545 99.0(8) ?
O7B K1A Mo2B 1_545 1_545 33.7(5) ?
O9B K1A Mo2B . 1_545 68.9(7) ?
O5B K1A Mo2B 1_545 1_545 30.8(6) ?
O7A K1A O2B 3_666 1_545 147.7(10) ?
O3A K1A O2B . 1_545 73.4(9) ?
O4B K1A O2B 1_545 1_545 53.8(4) ?
O8B K1A O2B 1_545 1_545 61.8(8) ?
O10A K1A O2B 3_656 1_545 117.0(8) ?
O7B K1A O2B 1_545 1_545 99.2(6) ?
O9B K1A O2B . 1_545 87.5(5) ?
O5B K1A O2B 1_545 1_545 49.1(4) ?
Mo2B K1A O2B 1_545 1_545 67.1(5) ?
O7A K1A Co2A 3_666 . 38.2(7) ?
O3A K1A Co2A . . 38.3(6) ?
O4B K1A Co2A 1_545 . 123.9(9) ?
O8B K1A Co2A 1_545 . 167.6(4) ?
O10A K1A Co2A 3_656 . 117.7(7) ?
O7B K1A Co2A 1_545 . 114.8(8) ?
O9B K1A Co2A . . 66.6(8) ?
O5B K1A Co2A 1_545 . 112.7(7) ?
Mo2B K1A Co2A 1_545 . 135.5(2) ?
O2B K1A Co2A 1_545 . 111.6(7) ?
O7A K1A Co1A 3_666 1_545 131.2(5) ?
O3A K1A Co1A . 1_545 134.1(4) ?
O4B K1A Co1A 1_545 1_545 36.2(7) ?
O8B K1A Co1A 1_545 1_545 46.6(4) ?
O10A K1A Co1A 3_656 1_545 38.1(6) ?
O7B K1A Co1A 1_545 1_545 94.7(8) ?
O9B K1A Co1A . 1_545 148.2(9) ?
O5B K1A Co1A 1_545 1_545 99.5(7) ?
Mo2B K1A Co1A 1_545 1_545 79.3(4) ?
O2B K1A Co1A 1_545 1_545 79.3(6) ?
Co2A K1A Co1A . 1_545 145.1(2) ?
O12B K1B O4A 3_556 4_566 118.6(8) ?
O12B K1B O5A 3_556 3_666 95.0(10) ?
O4A K1B O5A 4_566 3_666 73.5(7) ?
O12B K1B O7B 3_556 1_545 62.7(9) ?
O4A K1B O7B 4_566 1_545 148.7(4) ?
O5A K1B O7B 3_666 1_545 75.3(7) ?
O12B K1B O10B 3_556 . 153.0(6) ?
O4A K1B O10B 4_566 . 75.7(9) ?
O5A K1B O10B 3_666 . 111.5(11) ?
O7B K1B O10B 1_545 . 118.0(8) ?
O12B K1B O1B 3_556 4_566 68.0(9) ?
O4A K1B O1B 4_566 4_566 51.9(10) ?
O5A K1B O1B 3_666 4_566 66.1(6) ?
O7B K1B O1B 1_545 4_566 112.5(9) ?
O10B K1B O1B . 4_566 126.7(9) ?
O12B K1B O5B 3_556 3_566 101.0(9) ?
O4A K1B O5B 4_566 3_566 59.4(5) ?
O5A K1B O5B 3_666 3_566 132.4(7) ?
O7B K1B O5B 1_545 3_566 151.0(8) ?
O10B K1B O5B . 3_566 65.1(8) ?
O1B K1B O5B 4_566 3_566 79.0(6) ?
O12B K1B O9B 3_556 3_556 59.2(8) ?
O4A K1B O9B 4_566 3_556 112.9(6) ?
O5A K1B O9B 3_666 3_556 153.8(12) ?
O7B K1B O9B 1_545 3_556 94.7(8) ?
O10B K1B O9B . 3_556 94.6(9) ?
O1B K1B O9B 4_566 3_556 97.0(7) ?
O5B K1B O9B 3_566 3_556 56.7(9) ?
O12B K1B O9B 3_556 . 116.7(9) ?
O4A K1B O9B 4_566 . 124.0(11) ?
O5A K1B O9B 3_666 . 94.3(6) ?
O7B K1B O9B 1_545 . 59.8(10) ?
O10B K1B O9B . . 58.3(7) ?
O1B K1B O9B 4_566 . 160.4(4) ?
O5B K1B O9B 3_566 . 116.8(8) ?
O9B K1B O9B 3_556 . 101.6(6) ?
O12B K1B O8A 3_556 3_666 151.3(5) ?
O4A K1B O8A 4_566 3_666 53.2(7) ?
O5A K1B O8A 3_666 3_666 56.7(10) ?
O7B K1B O8A 1_545 3_666 108.9(7) ?
O10B K1B O8A . 3_666 55.7(7) ?
O1B K1B O8A 4_566 3_666 93.4(8) ?
O5B K1B O8A 3_566 3_666 96.3(9) ?
O9B K1B O8A 3_556 3_666 148.1(9) ?
O9B K1B O8A . 3_666 74.1(7) ?
O12B K1B Co2B 3_556 1_545 37.1(3) ?
O4A K1B Co2B 4_566 1_545 123.4(6) ?
O5A K1B Co2B 3_666 1_545 64.9(9) ?
O7B K1B Co2B 1_545 1_545 36.8(6) ?
O10B K1B Co2B . 1_545 154.6(4) ?
O1B K1B Co2B 4_566 1_545 76.4(7) ?
O5B K1B Co2B 3_566 1_545 137.3(9) ?
O9B K1B Co2B 3_556 1_545 92.5(8) ?
O9B K1B Co2B . 1_545 96.4(7) ?
O8A K1B Co2B 3_666 1_545 119.3(4) ?
O12B K1B Mo3B 3_556 3_556 32.0(3) ?
O4A K1B Mo3B 4_566 3_556 128.9(6) ?
O5A K1B Mo3B 3_666 3_556 126.2(10) ?
O7B K1B Mo3B 1_545 3_556 70.7(7) ?
O10B K1B Mo3B . 3_556 121.0(5) ?
O1B K1B Mo3B 4_566 3_556 90.2(8) ?
O5B K1B Mo3B 3_566 3_556 83.2(8) ?
O9B K1B Mo3B 3_556 3_556 29.7(7) ?
O9B K1B Mo3B . 3_556 102.8(6) ?
O8A K1B Mo3B 3_666 3_556 176.2(4) ?
Co2B K1B Mo3B 1_545 3_556 62.8(3) ?
O4B K2A O2A 1_545 2_645 171.7(5) ?
O4B K2A O6A 1_545 2_645 118.6(7) ?
O2A K2A O6A 2_645 2_645 68.2(7) ?
O4B K2A O9A 1_545 . 69.0(8) ?
O2A K2A O9A 2_645 . 105.5(8) ?
O6A K2A O9A 2_645 . 105.0(11) ?
O4B K2A O6A 1_545 1_545 65.1(7) ?
O2A K2A O6A 2_645 1_545 108.9(8) ?
O6A K2A O6A 2_645 1_545 170.3(11) ?
O9A K2A O6A . 1_545 84.7(8) ?
O4B K2A O1A 1_545 2_645 119.3(10) ?
O2A K2A O1A 2_645 2_645 57.0(10) ?
O6A K2A O1A 2_645 2_645 116.6(6) ?
O9A K2A O1A . 2_645 117.7(5) ?
O6A K2A O1A 1_545 2_645 56.6(6) ?
O4B K2A O1A 1_545 . 66.5(9) ?
O2A K2A O1A 2_645 . 117.3(11) ?
O6A K2A O1A 2_645 . 57.8(6) ?
O9A K2A O1A . . 64.3(6) ?
O6A K2A O1A 1_545 . 129.2(5) ?
O1A K2A O1A 2_645 . 174.1(9) ?
O4B K2A O3B 1_545 1_545 58.7(5) ?
O2A K2A O3B 2_645 1_545 128.8(6) ?
O6A K2A O3B 2_645 1_545 82.1(8) ?
O9A K2A O3B . 1_545 122.5(5) ?
O6A K2A O3B 1_545 1_545 93.3(8) ?
O1A K2A O3B 2_645 1_545 107.9(9) ?
O1A K2A O3B . 1_545 74.0(8) ?
O4B K2A O5A 1_545 1_545 109.4(5) ?
O2A K2A O5A 2_645 1_545 62.4(5) ?
O6A K2A O5A 2_645 1_545 122.8(9) ?
O9A K2A O5A . 1_545 64.7(6) ?
O6A K2A O5A 1_545 1_545 60.5(8) ?
O1A K2A O5A 2_645 1_545 54.3(8) ?
O1A K2A O5A . 1_545 126.0(9) ?
O3B K2A O5A 1_545 1_545 153.1(12) ?
O4B K2A O9A 1_545 2_645 105.3(9) ?
O2A K2A O9A 2_645 2_645 79.0(8) ?
O6A K2A O9A 2_645 2_645 86.1(7) ?
O9A K2A O9A . 2_645 168.9(12) ?
O6A K2A O9A 1_545 2_645 84.2(9) ?
O1A K2A O9A 2_645 2_645 55.9(5) ?
O1A K2A O9A . 2_645 123.1(5) ?
O3B K2A O9A 1_545 2_645 57.4(5) ?
O5A K2A O9A 1_545 2_645 110.1(7) ?
O4B K2A Mo2A 1_545 1_545 88.8(5) ?
O2A K2A Mo2A 2_645 1_545 83.7(5) ?
O6A K2A Mo2A 2_645 1_545 151.1(4) ?
O9A K2A Mo2A . 1_545 75.1(6) ?
O6A K2A Mo2A 1_545 1_545 30.3(4) ?
O1A K2A Mo2A 2_645 1_545 46.2(3) ?
O1A K2A Mo2A . 1_545 137.7(4) ?
O3B K2A Mo2A 1_545 1_545 122.9(8) ?
O5A K2A Mo2A 1_545 1_545 30.4(8) ?
O9A K2A Mo2A 2_645 1_545 95.6(5) ?
O4B K2A Co1A 1_545 2_645 152.3(6) ?
O2A K2A Co1A 2_645 2_645 35.2(5) ?
O6A K2A Co1A 2_645 2_645 33.9(3) ?
O9A K2A Co1A . 2_645 114.3(8) ?
O6A K2A Co1A 1_545 2_645 141.0(4) ?
O1A K2A Co1A 2_645 2_645 84.6(5) ?
O1A K2A Co1A . 2_645 89.5(5) ?
O3B K2A Co1A 1_545 2_645 102.6(4) ?
O5A K2A Co1A 1_545 2_645 95.8(5) ?
O9A K2A Co1A 2_645 2_645 75.3(5) ?
Mo2A K2A Co1A 1_545 2_645 118.83(14) ?
O1B K2B O4A 2_545 . 140.9(5) ?
O1B K2B O5B 2_545 1_545 83.4(9) ?
O4A K2B O5B . 1_545 116.6(9) ?
O1B K2B O9B 2_545 . 101.4(5) ?
O4A K2B O9B . . 117.7(5) ?
O5B K2B O9B 1_545 . 57.5(9) ?
O1B K2B O6B 2_545 3_566 108.0(8) ?
O4A K2B O6B . 3_566 89.4(10) ?
O5B K2B O6B 1_545 3_566 123.1(6) ?
O9B K2B O6B . 3_566 65.6(9) ?
O1B K2B O5B 2_545 2_545 87.0(6) ?
O4A K2B O5B . 2_545 57.9(5) ?
O5B K2B O5B 1_545 2_545 148.2(12) ?
O9B K2B O5B . 2_545 154.2(12) ?
O6B K2B O5B 3_566 2_545 88.6(10) ?
O1B K2B O6B 2_545 4_565 75.5(6) ?
O4A K2B O6B . 4_565 70.9(8) ?
O5B K2B O6B 1_545 4_565 91.5(10) ?
O9B K2B O6B . 4_565 148.9(11) ?
O6B K2B O6B 3_566 4_565 145.2(12) ?
O5B K2B O6B 2_545 4_565 56.7(8) ?
O1B K2B O2B 2_545 1_545 118.3(12) ?
O4A K2B O2B . 1_545 61.3(9) ?
O5B K2B O2B 1_545 1_545 56.8(6) ?
O9B K2B O2B . 1_545 94.4(7) ?
O6B K2B O2B 3_566 1_545 132.6(5) ?
O5B K2B O2B 2_545 1_545 103.0(6) ?
O6B K2B O2B 4_565 1_545 62.3(5) ?
O1B K2B O2B 2_545 2_545 56.8(9) ?
O4A K2B O2B . 2_545 106.1(9) ?
O5B K2B O2B 1_545 2_545 136.4(6) ?
O9B K2B O2B . 2_545 110.1(7) ?
O6B K2B O2B 3_566 2_545 63.2(7) ?
O5B K2B O2B 2_545 2_545 54.7(5) ?
O6B K2B O2B 4_565 2_545 94.3(7) ?
O2B K2B O2B 1_545 2_545 155.5(2) ?
O1B K2B O12B 2_545 . 64.1(7) ?
O4A K2B O12B . . 140.2(12) ?
O5B K2B O12B 1_545 . 92.6(8) ?
O9B K2B O12B . . 54.8(5) ?
O6B K2B O12B 3_566 . 51.0(8) ?
O5B K2B O12B 2_545 . 110.2(8) ?
O6B K2B O12B 4_565 . 138.5(4) ?
O2B K2B O12B 1_545 . 146.7(7) ?
O2B K2B O12B 2_545 . 56.4(5) ?
O1B K2B O3A 2_545 . 161.0(5) ?
O4A K2B O3A . . 57.7(4) ?
O5B K2B O3A 1_545 . 89.7(7) ?
O9B K2B O3A . . 60.2(5) ?
O6B K2B O3A 3_566 . 61.6(7) ?
O5B K2B O3A 2_545 . 107.6(7) ?
O6B K2B O3A 4_565 . 122.5(5) ?
O2B K2B O3A 1_545 . 71.1(8) ?
O2B K2B O3A 2_545 . 122.0(10) ?
O12B K2B O3A . . 98.8(6) ?
O1B K2B Co1B 2_545 4_565 114.2(6) ?
O4A K2B Co1B . 4_565 38.3(8) ?
O5B K2B Co1B 1_545 4_565 91.8(5) ?
O9B K2B Co1B . 4_565 129.8(5) ?
O6B K2B Co1B 3_566 4_565 127.7(5) ?
O5B K2B Co1B 2_545 4_565 64.9(5) ?
O6B K2B Co1B 4_565 4_565 38.9(3) ?
O2B K2B Co1B 1_545 4_565 38.1(4) ?
O2B K2B Co1B 2_545 4_565 118.6(4) ?
O12B K2B Co1B . 4_565 175.1(6) ?
O3A K2B Co1B . 4_565 83.6(4) ?
Mo1A O1A K2A . 2_655 101.5(16) ?
Mo1A O1A K2A . . 162.0(9) ?
K2A O1A K2A 2_655 . 83.2(3) ?
Mo1B O1B Mo1A . . 109.1(6) ?
Mo1B O1B K2B . 2 110.4(16) ?
Mo1A O1B K2B . 2 134.2(14) ?
Mo1B O1B K1B . 4_565 119.3(10) ?
Mo1A O1B K1B . 4_565 96.9(13) ?
K2B O1B K1B 2 4_565 83.3(4) ?
Mo1A O2A Co1A . . 136.4(10) ?
Mo1A O2A Mo1B . . 104.6(6) ?
Co1A O2A Mo1B . . 89.9(15) ?
Mo1A O2A K2A . 2_655 108.1(15) ?
Co1A O2A K2A . 2_655 98.0(5) ?
Mo1B O2A K2A . 2_655 121.3(11) ?
Mo1B O2B Co1B . 4_575 116.4(8) ?
Mo1B O2B K2B . 1_565 166.1(7) ?
Co1B O2B K2B 4_575 1_565 75.6(9) ?
Mo1B O2B K2B . 2 99.8(15) ?
Co1B O2B K2B 4_575 2 93.3(6) ?
K2B O2B K2B 1_565 2 85.6(3) ?
Mo1B O2B K1A . 1_565 84.8(5) ?
Co1B O2B K1A 4_575 1_565 135.7(16) ?
K2B O2B K1A 1_565 1_565 81.5(6) ?
K2B O2B K1A 2 1_565 122.4(7) ?
Mo1A O3A Co2A . . 123.8(17) ?
Mo1A O3A K1A . . 125.5(14) ?
Co2A O3A K1A . . 92.3(7) ?
Mo1A O3A K2B . . 91.0(5) ?
Co2A O3A K2B . . 130.4(7) ?
K1A O3A K2B . . 93.8(10) ?
Mo1B O3B Co2B . 4_575 125.5(7) ?
Mo1B O3B K2A . 1_565 92.6(7) ?
Co2B O3B K2A 4_575 1_565 129.4(13) ?
Mo1A O4A Co1B . 4_565 130.6(16) ?
Mo1A O4A K2B . . 108.8(7) ?
Co1B O4A K2B 4_565 . 86.4(12) ?
Mo1A O4A K1B . 4_565 107.5(14) ?
Co1B O4A K1B 4_565 4_565 95.6(6) ?
K2B O4A K1B . 4_565 129.5(7) ?
Mo1B O4B Co1A . . 103.9(19) ?
Mo1B O4B K2A . 1_565 107.0(7) ?
Co1A O4B K2A . 1_565 104.5(7) ?
Mo1B O4B K1A . 1_565 110.0(6) ?
Co1A O4B K1A . 1_565 93.5(6) ?
K2A O4B K1A 1_565 1_565 133.3(15) ?
Mo2A O5A K1B . 3_666 103.1(12) ?
Mo2A O5A K2A . 1_565 88.8(8) ?
K1B O5A K2A 3_666 1_565 156.9(7) ?
Mo2B O5B K2B . 1_565 161.2(12) ?
Mo2B O5B K1B . 3_566 106.2(8) ?
K2B O5B K1B 1_565 3_566 80.9(9) ?
Mo2B O5B K2B . 2 101.1(15) ?
K2B O5B K2B 1_565 2 91.8(5) ?
K1B O5B K2B 3_566 2 112.8(5) ?
Mo2B O5B K1A . 1_565 74.6(5) ?
K2B O5B K1A 1_565 1_565 86.7(9) ?
K1B O5B K1A 3_566 1_565 120.2(10) ?
K2B O5B K1A 2 1_565 125.9(5) ?
Mo2A O6A Co1A . . 136.7(10) ?
Mo2A O6A K2A . 2_655 122.2(10) ?
Co1A O6A K2A . 2_655 98.6(9) ?
Mo2A O6A K2A . 1_565 96.6(13) ?
Co1A O6A K2A . 1_565 96.5(9) ?
K2A O6A K2A 2_655 1_565 91.1(4) ?
Mo2B O6B Co1B 3_566 . 109.3(16) ?
Mo2B O6B Mo3B 3_566 3_566 100.8(6) ?
Co1B O6B Mo3B . 3_566 92.0(7) ?
Mo2B O6B K2B 3_566 3_566 155.1(8) ?
Co1B O6B K2B . 3_566 95.3(10) ?
Mo3B O6B K2B 3_566 3_566 82.1(13) ?
Mo2B O6B K2B 3_566 4_566 94.1(13) ?
Co1B O6B K2B . 4_566 75.6(7) ?
Mo3B O6B K2B 3_566 4_566 163.1(10) ?
K2B O6B K2B 3_566 4_566 87.6(5) ?
Mo2A O7A Co2A . 3_666 123.8(19) ?
Mo2A O7A K1A . 3_666 138.7(19) ?
Co2A O7A K1A 3_666 3_666 93.8(6) ?
Mo2B O7B Co2B . . 109(2) ?
Mo2B O7B K1B . 1_565 139.1(6) ?
Co2B O7B K1B . 1_565 91.0(6) ?
Mo2B O7B K1A . 1_565 84.9(6) ?
Co2B O7B K1A . 1_565 126.2(5) ?
K1B O7B K1A 1_565 1_565 112.4(14) ?
Mo2A O8A Co1B . 3_666 146.5(19) ?
Mo2A O8A Co2B . 3_666 120.2(10) ?
Co1B O8A Co2B 3_666 3_666 92.8(14) ?
Mo2A O8A K1B . 3_666 80.3(13) ?
Co1B O8A K1B 3_666 3_666 76.4(9) ?
Co2B O8A K1B 3_666 3_666 141.3(6) ?
Mo2B O8B Co2A . . 97.4(11) ?
Mo2B O8B K1A . 1_565 89.9(13) ?
Co2A O8B K1A . 1_565 129.6(6) ?
Mo3A O9A K2A . . 171.0(10) ?
Mo3A O9A K2A . 2_655 98.0(15) ?
K2A O9A K2A . 2_655 77.1(4) ?
Mo3B O9B K2B . . 89.8(9) ?
Mo3B O9B K1B . 3_556 92.5(6) ?
K2B O9B K1B . 3_556 75.9(4) ?
Mo3B O9B K1A . . 138.3(15) ?
K2B O9B K1A . . 90.0(5) ?
K1B O9B K1A 3_556 . 127.7(14) ?
Mo3B O9B K1B . . 95.9(7) ?
K2B O9B K1B . . 153.9(10) ?
K1B O9B K1B 3_556 . 78.4(6) ?
K1A O9B K1B . . 102.2(8) ?
Mo3A O10A Co1A . 3_666 110.1(18) ?
Mo3A O10A K1A . 3_656 118.8(6) ?
Co1A O10A K1A 3_666 3_656 85.8(5) ?
Mo3B O10B Mo2B . 3_566 138.5(7) ?
Mo3B O10B Co1B . . 131.3(11) ?
Mo2B O10B Co1B 3_566 . 88.3(5) ?
Mo3B O10B K1B . . 101.9(12) ?
Mo2B O10B K1B 3_566 . 92.0(11) ?
Co1B O10B K1B . . 85.3(7) ?
Mo3A O11A Co2B . 3_666 133.7(18) ?
Mo3A O11A Co2A . 3_666 120.7(7) ?
Co2B O11A Co2A 3_666 3_666 100.5(7) ?
Mo3B O11B Co2A . . 122.3(17) ?
Mo3B O11B Co2B . . 135.0(7) ?
Co2A O11B Co2B . . 98.2(7) ?
Mo3B O11B Mo2B . . 102.5(7) ?
Co2A O11B Mo2B . . 92.4(9) ?
Co2B O11B Mo2B . . 93.8(16) ?
Mo3A O12A Co2A . . 132.4(19) ?
Mo3A O12A Co1A . . 130.0(9) ?
Co2A O12A Co1A . . 96.6(11) ?
Mo3B O12B Co2B . 3_566 132.1(10) ?
Mo3B O12B Co1B . 3_566 98.1(15) ?
Co2B O12B Co1B 3_566 3_566 90.5(12) ?
Mo3B O12B K1B . 3_556 98.0(13) ?
Co2B O12B K1B 3_566 3_556 91.6(12) ?
Co1B O12B K1B 3_566 3_556 156.2(9) ?
Mo3B O12B K2B . . 81.8(5) ?
Co2B O12B K2B 3_566 . 145.8(9) ?
Co1B O12B K2B 3_566 . 88.5(6) ?
K1B O12B K2B 3_556 . 76.6(9) ?

loop_
_geom_bond_atom_site_label_1
_geom_bond_atom_site_label_2
_geom_bond_site_symmetry_2
_geom_bond_distance
_geom_bond_publ_flag
Mo1A O1A . 1.73(3) ?
Mo1A O4A . 1.769(18) ?
Mo1A O3A . 1.781(17) ?
Mo1A O2A . 1.89(3) ?
Mo1A O1B . 2.01(3) ?
Mo1A Mo1B . 3.185(7) ?
Mo1A K2B . 3.568(7) ?
Mo1A K1B 4_565 3.589(6) ?
Mo1A K2A 2_655 3.622(6) ?
Mo1A K1A . 3.811(12) ?
Mo1B O3B . 1.731(15) ?
Mo1B O2B . 1.75(3) ?
Mo1B O4B . 1.77(2) ?
Mo1B O1B . 1.90(3) ?
Mo1B O2A . 2.13(3) ?
Mo1B Co1A . 2.934(4) ?
Mo1B K2A 1_565 3.489(8) ?
Mo1B K1A 1_565 3.568(10) ?
Mo1B K2B 2 3.687(5) ?
Mo1B K1B 4_565 4.027(10) ?
Mo1B K2A 2_655 4.091(10) ?
Mo2A O5A . 1.74(4) ?
Mo2A O7A . 1.744(14) ?
Mo2A O6A . 1.752(15) ?
Mo2A O8A . 1.79(3) ?
Mo2A K2A 1_565 3.446(9) ?
Mo2A K1B 3_666 3.483(8) ?
Mo2A K2A 2_655 3.822(10) ?
Mo2A K1A 3_666 3.925(9) ?
Mo2B O5B . 1.71(3) ?
Mo2B O8B . 1.772(14) ?
Mo2B O7B . 1.79(2) ?
Mo2B O6B 3_566 1.96(3) ?
Mo2B O11B . 2.14(3) ?
Mo2B O10B 3_566 2.330(14) ?
Mo2B Co2A . 3.015(7) ?
Mo2B Co2B . 3.097(4) ?
Mo2B Mo3B . 3.132(7) ?
Mo2B K1A 1_565 3.220(12) ?
Mo2B K1B 3_566 3.625(10) ?
Mo2B K2B 2 3.651(5) ?
Mo3A O9A . 1.68(3) ?
Mo3A O10A . 1.76(2) ?
Mo3A O12A . 1.80(3) ?
Mo3A O11A . 1.81(2) ?
Mo3A K1A . 3.822(10) ?
Mo3A K1A 3_656 3.917(11) ?
Mo3A K2A 2_655 4.000(8) ?
Mo3B O9B . 1.68(4) ?
Mo3B O12B . 1.818(13) ?
Mo3B O10B . 1.835(14) ?
Mo3B O11B . 1.87(3) ?
Mo3B O6B 3_566 2.10(3) ?
Mo3B Co1B 3_566 2.976(6) ?
Mo3B K2B . 3.317(7) ?
Mo3B K1B 3_556 3.396(13) ?
Mo3B K1B . 3.562(12) ?
Co1A O4B . 1.96(3) ?
Co1A O6A . 1.960(13) ?
Co1A O12A . 2.02(3) ?
Co1A O2A . 2.02(2) ?
Co1A O10A 3_666 2.05(2) ?
Co1A Co2A . 2.985(8) ?
Co1A K1A 1_565 3.310(14) ?
Co1A K2A 2_655 3.473(9) ?
Co1A K2A 1_565 3.571(11) ?
Co1B O4A 4_566 1.95(4) ?
Co1B O8A 3_666 1.971(15) ?
Co1B O2B 4_576 2.00(2) ?
Co1B O6B . 2.032(14) ?
Co1B O12B 3_566 2.11(4) ?
Co1B O10B . 2.342(19) ?
Co1B Co2B . 2.945(7) ?
Co1B Mo3B 3_566 2.976(6) ?
Co1B K2B 4_566 3.132(7) ?
Co1B K1B . 3.426(16) ?
Co1B K2B 3_566 3.664(13) ?
Co2A O12A . 1.979(12) ?
Co2A O7A 3_666 2.03(3) ?
Co2A O3A . 2.03(2) ?
Co2A O11B . 2.039(15) ?
Co2A O11A 3_666 2.09(2) ?
Co2A O8B . 2.22(3) ?
Co2A K1A . 3.278(16) ?
Co2B O11A 3_666 1.977(15) ?
Co2B O3B 4_576 1.989(15) ?
Co2B O7B . 2.02(3) ?
Co2B O12B 3_566 2.032(14) ?
Co2B O8A 3_666 2.09(4) ?
Co2B O11B . 2.10(3) ?
Co2B K1B 1_565 3.363(15) ?
K1A O7A 3_666 2.44(3) ?
K1A O3A . 2.49(4) ?
K1A O4B 1_545 2.55(2) ?
K1A O8B 1_545 2.69(4) ?
K1A O10A 3_656 2.75(2) ?
K1A O7B 1_545 2.84(3) ?
K1A O9B . 2.90(2) ?
K1A O5B 1_545 3.219(19) ?
K1A Mo2B 1_545 3.220(12) ?
K1A O2B 1_545 3.270(17) ?
K1A Co1A 1_545 3.310(14) ?
K1B O12B 3_556 2.63(4) ?
K1B O4A 4_566 2.64(3) ?
K1B O5A 3_666 2.646(13) ?
K1B O7B 1_545 2.66(3) ?
K1B O10B . 2.70(4) ?
K1B O1B 4_566 2.74(2) ?
K1B O5B 3_566 2.753(18) ?
K1B O9B 3_556 2.88(2) ?
K1B O9B . 2.97(2) ?
K1B O8A 3_666 3.30(4) ?
K1B Co2B 1_545 3.363(15) ?
K1B Mo3B 3_556 3.396(13) ?
K2A O4B 1_545 2.537(17) ?
K2A O2A 2_645 2.556(17) ?
K2A O6A 2_645 2.59(3) ?
K2A O9A . 2.67(3) ?
K2A O6A 1_545 2.77(3) ?
K2A O1A 2_645 2.86(3) ?
K2A O1A . 2.91(3) ?
K2A O3B 1_545 2.95(2) ?
K2A O5A 1_545 3.010(13) ?
K2A O9A 2_645 3.41(3) ?
K2A Mo2A 1_545 3.446(9) ?
K2A Co1A 2_645 3.473(9) ?
K2B O1B 2_545 2.567(17) ?
K2B O4A . 2.581(19) ?
K2B O5B 1_545 2.69(4) ?
K2B O9B . 2.864(15) ?
K2B O6B 3_566 2.87(4) ?
K2B O5B 2_545 2.91(2) ?
K2B O6B 4_565 2.94(2) ?
K2B O2B 1_545 2.96(3) ?
K2B O2B 2_545 2.96(3) ?
K2B O12B . 3.05(2) ?
K2B O3A . 3.062(17) ?
K2B Co1B 4_565 3.132(7) ?
O1A K2A 2_655 2.86(3) ?
O1B K2B 2 2.567(17) ?
O1B K1B 4_565 2.742(19) ?
O2A K2A 2_655 2.556(17) ?
O2B Co1B 4_575 2.00(2) ?
O2B K2B 1_565 2.96(3) ?
O2B K2B 2 2.96(3) ?
O2B K1A 1_565 3.270(17) ?
O3B Co2B 4_575 1.989(15) ?
O3B K2A 1_565 2.95(2) ?
O4A Co1B 4_565 1.95(4) ?
O4A K1B 4_565 2.64(3) ?
O4B K2A 1_565 2.537(17) ?
O4B K1A 1_565 2.55(2) ?
O5A K1B 3_666 2.646(13) ?
O5A K2A 1_565 3.010(13) ?
O5B K2B 1_565 2.69(4) ?
O5B K1B 3_566 2.753(18) ?
O5B K2B 2 2.91(2) ?
O5B K1A 1_565 3.219(19) ?
O6A K2A 2_655 2.59(3) ?
O6A K2A 1_565 2.77(3) ?
O6B Mo2B 3_566 1.96(3) ?
O6B Mo3B 3_566 2.10(3) ?
O6B K2B 3_566 2.87(4) ?
O6B K2B 4_566 2.94(2) ?
O7A Co2A 3_666 2.03(3) ?
O7A K1A 3_666 2.44(3) ?
O7B K1B 1_565 2.66(3) ?
O7B K1A 1_565 2.84(3) ?
O8A Co1B 3_666 1.971(15) ?
O8A Co2B 3_666 2.09(4) ?
O8A K1B 3_666 3.30(4) ?
O8B K1A 1_565 2.69(4) ?
O9A K2A 2_655 3.41(3) ?
O9B K1B 3_556 2.88(2) ?
O10A Co1A 3_666 2.05(2) ?
O10A K1A 3_656 2.75(2) ?
O10B Mo2B 3_566 2.330(14) ?
O11A Co2B 3_666 1.977(15) ?
O11A Co2A 3_666 2.09(2) ?
O12B Co2B 3_566 2.032(14) ?
O12B Co1B 3_566 2.11(4) ?
O12B K1B 3_556 2.63(4) ?

loop_
_geom_torsion_atom_site_label_1
_geom_torsion_atom_site_label_2
_geom_torsion_atom_site_label_3
_geom_torsion_atom_site_label_4
_geom_torsion_site_symmetry_1
_geom_torsion_site_symmetry_2
_geom_torsion_site_symmetry_3
_geom_torsion_site_symmetry_4
_geom_torsion
_geom_torsion_publ_flag
O1A Mo1A Mo1B O3B . . . . 35.5(6) ?
O4A Mo1A Mo1B O3B . . . . -81.7(6) ?
O3A Mo1A Mo1B O3B . . . . 166.2(5) ?
O2A Mo1A Mo1B O3B . . . . 82.1(8) ?
O1B Mo1A Mo1B O3B . . . . -98.0(9) ?
K2B Mo1A Mo1B O3B . . . . -128.4(4) ?
K1B Mo1A Mo1B O3B 4_565 . . . -56.9(4) ?
K2A Mo1A Mo1B O3B 2_655 . . . 50.0(4) ?
K1A Mo1A Mo1B O3B . . . . 145.7(4) ?
O1A Mo1A Mo1B O2B . . . . 163.4(8) ?
O4A Mo1A Mo1B O2B . . . . 46.2(8) ?
O3A Mo1A Mo1B O2B . . . . -65.9(7) ?
O2A Mo1A Mo1B O2B . . . . -150.0(9) ?
O1B Mo1A Mo1B O2B . . . . 29.9(10) ?
K2B Mo1A Mo1B O2B . . . . -0.5(6) ?
K1B Mo1A Mo1B O2B 4_565 . . . 71.0(6) ?
K2A Mo1A Mo1B O2B 2_655 . . . 177.9(6) ?
K1A Mo1A Mo1B O2B . . . . -86.4(6) ?
O1A Mo1A Mo1B O4B . . . . -72.7(7) ?
O4A Mo1A Mo1B O4B . . . . 170.1(7) ?
O3A Mo1A Mo1B O4B . . . . 58.0(7) ?
O2A Mo1A Mo1B O4B . . . . -26.1(8) ?
O1B Mo1A Mo1B O4B . . . . 153.8(9) ?
K2B Mo1A Mo1B O4B . . . . 123.4(5) ?
K1B Mo1A Mo1B O4B 4_565 . . . -165.1(5) ?
K2A Mo1A Mo1B O4B 2_655 . . . -58.2(5) ?
K1A Mo1A Mo1B O4B . . . . 37.5(5) ?
O1A Mo1A Mo1B O1B . . . . 133.5(9) ?
O4A Mo1A Mo1B O1B . . . . 16.2(10) ?
O3A Mo1A Mo1B O1B . . . . -95.8(9) ?
O2A Mo1A Mo1B O1B . . . . -179.9(10) ?
K2B Mo1A Mo1B O1B . . . . -30.5(8) ?
K1B Mo1A Mo1B O1B 4_565 . . . 41.1(8) ?
K2A Mo1A Mo1B O1B 2_655 . . . 147.9(8) ?
K1A Mo1A Mo1B O1B . . . . -116.3(8) ?
O1A Mo1A Mo1B O2A . . . . -46.6(8) ?
O4A Mo1A Mo1B O2A . . . . -163.8(9) ?
O3A Mo1A Mo1B O2A . . . . 84.1(8) ?
O1B Mo1A Mo1B O2A . . . . 179.9(10) ?
K2B Mo1A Mo1B O2A . . . . 149.5(7) ?
K1B Mo1A Mo1B O2A 4_565 . . . -139.0(7) ?
K2A Mo1A Mo1B O2A 2_655 . . . -32.1(7) ?
K1A Mo1A Mo1B O2A . . . . 63.6(7) ?
O1A Mo1A Mo1B Co1A . . . . -75.2(5) ?
O4A Mo1A Mo1B Co1A . . . . 167.5(5) ?
O3A Mo1A Mo1B Co1A . . . . 55.5(4) ?
O2A Mo1A Mo1B Co1A . . . . -28.6(7) ?
O1B Mo1A Mo1B Co1A . . . . 151.3(8) ?
K2B Mo1A Mo1B Co1A . . . . 120.83(12) ?
K1B Mo1A Mo1B Co1A 4_565 . . . -167.64(11) ?
K2A Mo1A Mo1B Co1A 2_655 . . . -60.76(11) ?
K1A Mo1A Mo1B Co1A . . . . 34.97(15) ?
O1A Mo1A Mo1B K2A . . . 1_565 -23.9(6) ?
O4A Mo1A Mo1B K2A . . . 1_565 -141.2(5) ?
O3A Mo1A Mo1B K2A . . . 1_565 106.8(4) ?
O2A Mo1A Mo1B K2A . . . 1_565 22.7(7) ?
O1B Mo1A Mo1B K2A . . . 1_565 -157.4(8) ?
K2B Mo1A Mo1B K2A . . . 1_565 172.13(15) ?
K1B Mo1A Mo1B K2A 4_565 . . 1_565 -116.34(14) ?
K2A Mo1A Mo1B K2A 2_655 . . 1_565 -9.46(19) ?
K1A Mo1A Mo1B K2A . . . 1_565 86.27(18) ?
O1A Mo1A Mo1B K1A . . . 1_565 -119.2(5) ?
O4A Mo1A Mo1B K1A . . . 1_565 123.6(5) ?
O3A Mo1A Mo1B K1A . . . 1_565 11.5(4) ?
O2A Mo1A Mo1B K1A . . . 1_565 -72.6(7) ?
O1B Mo1A Mo1B K1A . . . 1_565 107.4(8) ?
K2B Mo1A Mo1B K1A . . . 1_565 76.91(14) ?
K1B Mo1A Mo1B K1A 4_565 . . 1_565 148.43(12) ?
K2A Mo1A Mo1B K1A 2_655 . . 1_565 -104.69(13) ?
K1A Mo1A Mo1B K1A . . . 1_565 -8.96(12) ?
O1A Mo1A Mo1B K2B . . . 2 149.1(5) ?
O4A Mo1A Mo1B K2B . . . 2 31.9(5) ?
O3A Mo1A Mo1B K2B . . . 2 -80.2(4) ?
O2A Mo1A Mo1B K2B . . . 2 -164.3(7) ?
O1B Mo1A Mo1B K2B . . . 2 15.6(8) ?
K2B Mo1A Mo1B K2B . . . 2 -14.82(17) ?
K1B Mo1A Mo1B K2B 4_565 . . 2 56.70(11) ?
K2A Mo1A Mo1B K2B 2_655 . . 2 163.59(13) ?
K1A Mo1A Mo1B K2B . . . 2 -100.69(16) ?
O1A Mo1A Mo1B K1B . . . 4_565 92.4(5) ?
O4A Mo1A Mo1B K1B . . . 4_565 -24.8(5) ?
O3A Mo1A Mo1B K1B . . . 4_565 -136.9(4) ?
O2A Mo1A Mo1B K1B . . . 4_565 139.0(7) ?
O1B Mo1A Mo1B K1B . . . 4_565 -41.1(8) ?
K2B Mo1A Mo1B K1B . . . 4_565 -71.52(13) ?
K2A Mo1A Mo1B K1B 2_655 . . 4_565 106.89(12) ?
K1A Mo1A Mo1B K1B . . . 4_565 -157.39(16) ?
O1A Mo1A Mo1B K2A . . . 2_655 -14.5(5) ?
O4A Mo1A Mo1B K2A . . . 2_655 -131.7(5) ?
O3A Mo1A Mo1B K2A . . . 2_655 116.2(4) ?
O2A Mo1A Mo1B K2A . . . 2_655 32.1(7) ?
O1B Mo1A Mo1B K2A . . . 2_655 -147.9(8) ?
K2B Mo1A Mo1B K2A . . . 2_655 -178.41(14) ?
K1B Mo1A Mo1B K2A 4_565 . . 2_655 -106.89(12) ?
K1A Mo1A Mo1B K2A . . . 2_655 95.72(16) ?
O5B Mo2B Mo3B O9B . . . . 124.6(11) ?
O8B Mo2B Mo3B O9B . . . . -7.4(8) ?
O7B Mo2B Mo3B O9B . . . . -113.6(9) ?
O6B Mo2B Mo3B O9B 3_566 . . . 76.7(11) ?
O11B Mo2B Mo3B O9B . . . . -65.5(12) ?
O10B Mo2B Mo3B O9B 3_566 . . . 179.4(7) ?
Co2A Mo2B Mo3B O9B . . . . -28.2(6) ?
Co2B Mo2B Mo3B O9B . . . . -94.1(6) ?
K1A Mo2B Mo3B O9B 1_565 . . . -60.3(8) ?
K1B Mo2B Mo3B O9B 3_566 . . . 164.5(6) ?
K2B Mo2B Mo3B O9B 2 . . . 83.0(6) ?
O5B Mo2B Mo3B O12B . . . . 3.9(12) ?
O8B Mo2B Mo3B O12B . . . . -128.1(9) ?
O7B Mo2B Mo3B O12B . . . . 125.7(9) ?
O6B Mo2B Mo3B O12B 3_566 . . . -43.9(12) ?
O11B Mo2B Mo3B O12B . . . . 173.8(12) ?
O10B Mo2B Mo3B O12B 3_566 . . . 58.8(8) ?
Co2A Mo2B Mo3B O12B . . . . -148.8(7) ?
Co2B Mo2B Mo3B O12B . . . . 145.3(7) ?
K1A Mo2B Mo3B O12B 1_565 . . . 179.0(8) ?
K1B Mo2B Mo3B O12B 3_566 . . . 43.9(7) ?
K2B Mo2B Mo3B O12B 2 . . . -37.6(7) ?
O5B Mo2B Mo3B O10B . . . . -102.8(10) ?
O8B Mo2B Mo3B O10B . . . . 125.2(7) ?
O7B Mo2B Mo3B O10B . . . . 19.0(8) ?
O6B Mo2B Mo3B O10B 3_566 . . . -150.7(11) ?
O11B Mo2B Mo3B O10B . . . . 67.1(12) ?
O10B Mo2B Mo3B O10B 3_566 . . . -48.0(7) ?
Co2A Mo2B Mo3B O10B . . . . 104.4(5) ?
Co2B Mo2B Mo3B O10B . . . . 38.5(5) ?
K1A Mo2B Mo3B O10B 1_565 . . . 72.3(7) ?
K1B Mo2B Mo3B O10B 3_566 . . . -62.9(5) ?
K2B Mo2B Mo3B O10B 2 . . . -144.4(5) ?
O5B Mo2B Mo3B O11B . . . . -169.9(13) ?
O8B Mo2B Mo3B O11B . . . . 58.1(11) ?
O7B Mo2B Mo3B O11B . . . . -48.1(10) ?
O6B Mo2B Mo3B O11B 3_566 . . . 142.2(14) ?
O10B Mo2B Mo3B O11B 3_566 . . . -115.1(11) ?
Co2A Mo2B Mo3B O11B . . . . 37.3(10) ?
Co2B Mo2B Mo3B O11B . . . . -28.6(10) ?
K1A Mo2B Mo3B O11B 1_565 . . . 5.2(11) ?
K1B Mo2B Mo3B O11B 3_566 . . . -130.0(10) ?
K2B Mo2B Mo3B O11B 2 . . . 148.6(10) ?
O5B Mo2B Mo3B O6B . . . 3_566 47.9(12) ?
O8B Mo2B Mo3B O6B . . . 3_566 -84.2(11) ?
O7B Mo2B Mo3B O6B . . . 3_566 169.7(11) ?
O11B Mo2B Mo3B O6B . . . 3_566 -142.2(14) ?
O10B Mo2B Mo3B O6B 3_566 . . 3_566 102.7(10) ?
Co2A Mo2B Mo3B O6B . . . 3_566 -104.9(9) ?
Co2B Mo2B Mo3B O6B . . . 3_566 -170.8(9) ?
K1A Mo2B Mo3B O6B 1_565 . . 3_566 -137.1(10) ?
K1B Mo2B Mo3B O6B 3_566 . . 3_566 87.8(9) ?
K2B Mo2B Mo3B O6B 2 . . 3_566 6.3(9) ?
O5B Mo2B Mo3B Co1B . . . 3_566 2.5(9) ?
O8B Mo2B Mo3B Co1B . . . 3_566 -129.5(5) ?
O7B Mo2B Mo3B Co1B . . . 3_566 124.3(6) ?
O6B Mo2B Mo3B Co1B 3_566 . . 3_566 -45.3(9) ?
O11B Mo2B Mo3B Co1B . . . 3_566 172.4(10) ?
O10B Mo2B Mo3B Co1B 3_566 . . 3_566 57.4(4) ?
Co2A Mo2B Mo3B Co1B . . . 3_566 -150.22(15) ?
Co2B Mo2B Mo3B Co1B . . . 3_566 143.89(15) ?
K1A Mo2B Mo3B Co1B 1_565 . . 3_566 177.6(5) ?
K1B Mo2B Mo3B Co1B 3_566 . . 3_566 42.47(14) ?
K2B Mo2B Mo3B Co1B 2 . . 3_566 -39.01(16) ?
O5B Mo2B Mo3B K2B . . . . 69.2(9) ?
O8B Mo2B Mo3B K2B . . . . -62.8(5) ?
O7B Mo2B Mo3B K2B . . . . -169.0(6) ?
O6B Mo2B Mo3B K2B 3_566 . . . 21.3(9) ?
O11B Mo2B Mo3B K2B . . . . -120.9(10) ?
O10B Mo2B Mo3B K2B 3_566 . . . 124.0(4) ?
Co2A Mo2B Mo3B K2B . . . . -83.54(14) ?
Co2B Mo2B Mo3B K2B . . . . -149.44(15) ?
K1A Mo2B Mo3B K2B 1_565 . . . -115.7(4) ?
K1B Mo2B Mo3B K2B 3_566 . . . 109.15(15) ?
K2B Mo2B Mo3B K2B 2 . . . 27.66(14) ?
O5B Mo2B Mo3B K1B . . . 3_556 38.2(10) ?
O8B Mo2B Mo3B K1B . . . 3_556 -93.9(6) ?
O7B Mo2B Mo3B K1B . . . 3_556 160.0(7) ?
O6B Mo2B Mo3B K1B 3_566 . . 3_556 -9.7(10) ?
O11B Mo2B Mo3B K1B . . . 3_556 -151.9(11) ?
O10B Mo2B Mo3B K1B 3_566 . . 3_556 93.0(5) ?
Co2A Mo2B Mo3B K1B . . . 3_556 -114.6(4) ?
Co2B Mo2B Mo3B K1B . . . 3_556 179.5(4) ?
K1A Mo2B Mo3B K1B 1_565 . . 3_556 -146.8(5) ?
K1B Mo2B Mo3B K1B 3_566 . . 3_556 78.1(4) ?
K2B Mo2B Mo3B K1B 2 . . 3_556 -3.4(4) ?
O5B Mo2B Mo3B K1B . . . . -157.8(9) ?
O8B Mo2B Mo3B K1B . . . . 70.2(6) ?
O7B Mo2B Mo3B K1B . . . . -36.0(7) ?
O6B Mo2B Mo3B K1B 3_566 . . . 154.3(10) ?
O11B Mo2B Mo3B K1B . . . . 12.1(11) ?
O10B Mo2B Mo3B K1B 3_566 . . . -103.0(5) ?
Co2A Mo2B Mo3B K1B . . . . 49.4(3) ?
Co2B Mo2B Mo3B K1B . . . . -16.5(3) ?
K1A Mo2B Mo3B K1B 1_565 . . . 17.3(6) ?
K1B Mo2B Mo3B K1B 3_566 . . . -117.9(2) ?
K2B Mo2B Mo3B K1B 2 . . . 160.6(3) ?
O3B Mo1B Co1A O4B . . . . 80.8(15) ?
O2B Mo1B Co1A O4B . . . . -61.4(14) ?
O1B Mo1B Co1A O4B . . . . -166.3(10) ?
O2A Mo1B Co1A O4B . . . . 152.8(10) ?
Mo1A Mo1B Co1A O4B . . . . 176.4(8) ?
K2A Mo1B Co1A O4B 1_565 . . . 45.2(8) ?
K1A Mo1B Co1A O4B 1_565 . . . -49.9(8) ?
K2B Mo1B Co1A O4B 2 . . . -127.0(8) ?
K1B Mo1B Co1A O4B 4_565 . . . 162.7(8) ?
K2A Mo1B Co1A O4B 2_655 . . . 113.6(8) ?
O3B Mo1B Co1A O6A . . . . 6.7(18) ?
O2B Mo1B Co1A O6A . . . . -135.6(16) ?
O4B Mo1B Co1A O6A . . . . -74.1(13) ?
O1B Mo1B Co1A O6A . . . . 119.5(13) ?
O2A Mo1B Co1A O6A . . . . 78.7(13) ?
Mo1A Mo1B Co1A O6A . . . . 102.3(11) ?
K2A Mo1B Co1A O6A 1_565 . . . -28.9(11) ?
K1A Mo1B Co1A O6A 1_565 . . . -124.1(12) ?
K2B Mo1B Co1A O6A 2 . . . 158.9(11) ?
K1B Mo1B Co1A O6A 4_565 . . . 88.6(11) ?
K2A Mo1B Co1A O6A 2_655 . . . 39.5(11) ?
O3B Mo1B Co1A O12A . . . . -110.5(15) ?
O2B Mo1B Co1A O12A . . . . 107.2(14) ?
O4B Mo1B Co1A O12A . . . . 168.7(11) ?
O1B Mo1B Co1A O12A . . . . 2.3(10) ?
O2A Mo1B Co1A O12A . . . . -38.5(10) ?
Mo1A Mo1B Co1A O12A . . . . -15.0(7) ?
K2A Mo1B Co1A O12A 1_565 . . . -146.1(8) ?
K1A Mo1B Co1A O12A 1_565 . . . 118.7(7) ?
K2B Mo1B Co1A O12A 2 . . . 41.6(8) ?
K1B Mo1B Co1A O12A 4_565 . . . -28.6(7) ?
K2A Mo1B Co1A O12A 2_655 . . . -77.8(8) ?
O3B Mo1B Co1A O2A . . . . -72.0(15) ?
O2B Mo1B Co1A O2A . . . . 145.7(14) ?
O4B Mo1B Co1A O2A . . . . -152.8(10) ?
O1B Mo1B Co1A O2A . . . . 40.8(9) ?
Mo1A Mo1B Co1A O2A . . . . 23.6(7) ?
K2A Mo1B Co1A O2A 1_565 . . . -107.6(7) ?
K1A Mo1B Co1A O2A 1_565 . . . 157.2(7) ?
K2B Mo1B Co1A O2A 2 . . . 80.2(7) ?
K1B Mo1B Co1A O2A 4_565 . . . 9.9(7) ?
K2A Mo1B Co1A O2A 2_655 . . . -39.2(7) ?
O3B Mo1B Co1A O10A . . . 3_666 117.4(15) ?
O2B Mo1B Co1A O10A . . . 3_666 -24.8(14) ?
O4B Mo1B Co1A O10A . . . 3_666 36.6(10) ?
O1B Mo1B Co1A O10A . . . 3_666 -129.7(9) ?
O2A Mo1B Co1A O10A . . . 3_666 -170.6(10) ?
Mo1A Mo1B Co1A O10A . . . 3_666 -147.0(7) ?
K2A Mo1B Co1A O10A 1_565 . . 3_666 81.8(7) ?
K1A Mo1B Co1A O10A 1_565 . . 3_666 -13.3(7) ?
K2B Mo1B Co1A O10A 2 . . 3_666 -90.4(8) ?
K1B Mo1B Co1A O10A 4_565 . . 3_666 -160.7(7) ?
K2A Mo1B Co1A O10A 2_655 . . 3_666 150.2(8) ?
O3B Mo1B Co1A Co2A . . . . -142.3(13) ?
O2B Mo1B Co1A Co2A . . . . 75.5(12) ?
O4B Mo1B Co1A Co2A . . . . 136.9(8) ?
O1B Mo1B Co1A Co2A . . . . -29.4(7) ?
O2A Mo1B Co1A Co2A . . . . -70.3(7) ?
Mo1A Mo1B Co1A Co2A . . . . -46.7(2) ?
K2A Mo1B Co1A Co2A 1_565 . . . -177.9(3) ?
K1A Mo1B Co1A Co2A 1_565 . . . 87.0(2) ?
K2B Mo1B Co1A Co2A 2 . . . 9.9(4) ?
K1B Mo1B Co1A Co2A 4_565 . . . -60.4(2) ?
K2A Mo1B Co1A Co2A 2_655 . . . -109.5(3) ?
O3B Mo1B Co1A K1A . . . 1_565 130.8(14) ?
O2B Mo1B Co1A K1A . . . 1_565 -11.5(12) ?
O4B Mo1B Co1A K1A . . . 1_565 49.9(8) ?
O1B Mo1B Co1A K1A . . . 1_565 -116.4(7) ?
O2A Mo1B Co1A K1A . . . 1_565 -157.2(7) ?
Mo1A Mo1B Co1A K1A . . . 1_565 -133.7(2) ?
K2A Mo1B Co1A K1A 1_565 . . 1_565 95.1(3) ?
K2B Mo1B Co1A K1A 2 . . 1_565 -77.1(4) ?
K1B Mo1B Co1A K1A 4_565 . . 1_565 -147.3(2) ?
K2A Mo1B Co1A K1A 2_655 . . 1_565 163.5(3) ?
O3B Mo1B Co1A K2A . . . 2_655 -32.8(14) ?
O2B Mo1B Co1A K2A . . . 2_655 -175.0(12) ?
O4B Mo1B Co1A K2A . . . 2_655 -113.6(8) ?
O1B Mo1B Co1A K2A . . . 2_655 80.1(7) ?
O2A Mo1B Co1A K2A . . . 2_655 39.2(7) ?
Mo1A Mo1B Co1A K2A . . . 2_655 62.8(2) ?
K2A Mo1B Co1A K2A 1_565 . . 2_655 -68.39(7) ?
K1A Mo1B Co1A K2A 1_565 . . 2_655 -163.5(3) ?
K2B Mo1B Co1A K2A 2 . . 2_655 119.4(4) ?
K1B Mo1B Co1A K2A 4_565 . . 2_655 49.1(3) ?
O3B Mo1B Co1A K2A . . . 1_565 35.6(14) ?
O2B Mo1B Co1A K2A . . . 1_565 -106.7(12) ?
O4B Mo1B Co1A K2A . . . 1_565 -45.2(8) ?
O1B Mo1B Co1A K2A . . . 1_565 148.5(7) ?
O2A Mo1B Co1A K2A . . . 1_565 107.6(7) ?
Mo1A Mo1B Co1A K2A . . . 1_565 131.2(2) ?
K1A Mo1B Co1A K2A 1_565 . . 1_565 -95.1(3) ?
K2B Mo1B Co1A K2A 2 . . 1_565 -172.2(4) ?
K1B Mo1B Co1A K2A 4_565 . . 1_565 117.5(3) ?
K2A Mo1B Co1A K2A 2_655 . . 1_565 68.39(7) ?
O4B Co1A Co2A O12A . . . . 168.5(14) ?
O6A Co1A Co2A O12A . . . . 12.9(12) ?
O2A Co1A Co2A O12A . . . . 96.7(13) ?
O10A Co1A Co2A O12A 3_666 . . . -94.5(11) ?
Mo1B Co1A Co2A O12A . . . . 140.4(10) ?
K1A Co1A Co2A O12A 1_565 . . . -150.4(10) ?
K2A Co1A Co2A O12A 2_655 . . . 59.5(10) ?
K2A Co1A Co2A O12A 1_565 . . . 134.4(15) ?
O4B Co1A Co2A O7A . . . 3_666 -178.4(14) ?
O6A Co1A Co2A O7A . . . 3_666 26.0(15) ?
O12A Co1A Co2A O7A . . . 3_666 13.1(14) ?
O2A Co1A Co2A O7A . . . 3_666 109.8(14) ?
O10A Co1A Co2A O7A 3_666 . . 3_666 -81.4(14) ?
Mo1B Co1A Co2A O7A . . . 3_666 153.5(11) ?
K1A Co1A Co2A O7A 1_565 . . 3_666 -137.3(11) ?
K2A Co1A Co2A O7A 2_655 . . 3_666 72.6(11) ?
K2A Co1A Co2A O7A 1_565 . . 3_666 147.5(13) ?
O4B Co1A Co2A O3A . . . . 77.2(13) ?
O6A Co1A Co2A O3A . . . . -78.5(11) ?
O12A Co1A Co2A O3A . . . . -91.4(13) ?
O2A Co1A Co2A O3A . . . . 5.3(11) ?
O10A Co1A Co2A O3A 3_666 . . . 174.1(10) ?
Mo1B Co1A Co2A O3A . . . . 49.0(8) ?
K1A Co1A Co2A O3A 1_565 . . . 118.2(8) ?
K2A Co1A Co2A O3A 2_655 . . . -31.9(8) ?
K2A Co1A Co2A O3A 1_565 . . . 43.0(13) ?
O4B Co1A Co2A O11B . . . . -31.4(12) ?
O6A Co1A Co2A O11B . . . . 173.0(10) ?
O12A Co1A Co2A O11B . . . . 160.1(12) ?
O2A Co1A Co2A O11B . . . . -103.3(11) ?
O10A Co1A Co2A O11B 3_666 . . . 65.6(9) ?
Mo1B Co1A Co2A O11B . . . . -59.5(7) ?
K1A Co1A Co2A O11B 1_565 . . . 9.7(6) ?
K2A Co1A Co2A O11B 2_655 . . . -140.4(6) ?
K2A Co1A Co2A O11B 1_565 . . . -65.6(13) ?
O4B Co1A Co2A O11A . . . 3_666 -101.5(12) ?
O6A Co1A Co2A O11A . . . 3_666 102.9(11) ?
O12A Co1A Co2A O11A . . . 3_666 90.0(12) ?
O2A Co1A Co2A O11A . . . 3_666 -173.4(11) ?
O10A Co1A Co2A O11A 3_666 . . 3_666 -4.5(10) ?
Mo1B Co1A Co2A O11A . . . 3_666 -129.6(7) ?
K1A Co1A Co2A O11A 1_565 . . 3_666 -60.4(7) ?
K2A Co1A Co2A O11A 2_655 . . 3_666 149.5(7) ?
K2A Co1A Co2A O11A 1_565 . . 3_666 -135.7(12) ?
O4B Co1A Co2A O8B . . . . -5.6(12) ?
O6A Co1A Co2A O8B . . . . -161.3(11) ?
O12A Co1A Co2A O8B . . . . -174.2(13) ?
O2A Co1A Co2A O8B . . . . -77.5(11) ?
O10A Co1A Co2A O8B 3_666 . . . 91.4(10) ?
Mo1B Co1A Co2A O8B . . . . -33.8(8) ?
K1A Co1A Co2A O8B 1_565 . . . 35.4(8) ?
K2A Co1A Co2A O8B 2_655 . . . -114.7(8) ?
K2A Co1A Co2A O8B 1_565 . . . -39.8(13) ?
O4B Co1A Co2A Mo2B . . . . -15.1(10) ?
O6A Co1A Co2A Mo2B . . . . -170.7(8) ?
O12A Co1A Co2A Mo2B . . . . 176.4(10) ?
O2A Co1A Co2A Mo2B . . . . -86.9(8) ?
O10A Co1A Co2A Mo2B 3_666 . . . 81.9(7) ?
Mo1B Co1A Co2A Mo2B . . . . -43.2(2) ?
K1A Co1A Co2A Mo2B 1_565 . . . 26.02(15) ?
K2A Co1A Co2A Mo2B 2_655 . . . -124.08(18) ?
K2A Co1A Co2A Mo2B 1_565 . . . -49.2(10) ?
O4B Co1A Co2A K1A . . . . 122.1(9) ?
O6A Co1A Co2A K1A . . . . -33.5(9) ?
O12A Co1A Co2A K1A . . . . -46.4(10) ?
O2A Co1A Co2A K1A . . . . 50.2(8) ?
O10A Co1A Co2A K1A 3_666 . . . -140.9(7) ?
Mo1B Co1A Co2A K1A . . . . 94.0(2) ?
K1A Co1A Co2A K1A 1_565 . . . 163.2(2) ?
K2A Co1A Co2A K1A 2_655 . . . 13.1(2) ?
K2A Co1A Co2A K1A 1_565 . . . 88.0(10) ?
O5B Mo2B Co2A O12A . . . . 35(2) ?
O8B Mo2B Co2A O12A . . . . 16.2(13) ?
O7B Mo2B Co2A O12A . . . . -85.1(11) ?
O6B Mo2B Co2A O12A 3_566 . . . 129.1(10) ?
O11B Mo2B Co2A O12A . . . . -159.2(14) ?
O10B Mo2B Co2A O12A 3_566 . . . -166.5(10) ?
Co2B Mo2B Co2A O12A . . . . -109.6(8) ?
Mo3B Mo2B Co2A O12A . . . . 169.2(8) ?
K1A Mo2B Co2A O12A 1_565 . . . -23.6(8) ?
K1B Mo2B Co2A O12A 3_566 . . . -145.6(10) ?
K2B Mo2B Co2A O12A 2 . . . 83.1(8) ?
O5B Mo2B Co2A O7A . . . 3_666 -165(2) ?
O8B Mo2B Co2A O7A . . . 3_666 175.6(15) ?
O7B Mo2B Co2A O7A . . . 3_666 74.3(14) ?
O6B Mo2B Co2A O7A 3_566 . . 3_666 -71.5(12) ?
O11B Mo2B Co2A O7A . . . 3_666 0.1(16) ?
O10B Mo2B Co2A O7A 3_566 . . 3_666 -7.2(13) ?
Co2B Mo2B Co2A O7A . . . 3_666 49.8(11) ?
Mo3B Mo2B Co2A O7A . . . 3_666 -31.5(11) ?
K1A Mo2B Co2A O7A 1_565 . . 3_666 135.7(11) ?
K1B Mo2B Co2A O7A 3_566 . . 3_666 13.8(15) ?
K2B Mo2B Co2A O7A 2 . . 3_666 -117.6(11) ?
O5B Mo2B Co2A O3A . . . . -63(2) ?
O8B Mo2B Co2A O3A . . . . -82.0(11) ?
O7B Mo2B Co2A O3A . . . . 176.7(11) ?
O6B Mo2B Co2A O3A 3_566 . . . 30.9(8) ?
O11B Mo2B Co2A O3A . . . . 102.5(13) ?
O10B Mo2B Co2A O3A 3_566 . . . 95.2(10) ?
Co2B Mo2B Co2A O3A . . . . 152.2(7) ?
Mo3B Mo2B Co2A O3A . . . . 70.9(7) ?
K1A Mo2B Co2A O3A 1_565 . . . -121.9(7) ?
K1B Mo2B Co2A O3A 3_566 . . . 116.2(10) ?
K2B Mo2B Co2A O3A 2 . . . -15.2(7) ?
O5B Mo2B Co2A O11B . . . . -165(2) ?
O8B Mo2B Co2A O11B . . . . 175.4(16) ?
O7B Mo2B Co2A O11B . . . . 74.2(11) ?
O6B Mo2B Co2A O11B 3_566 . . . -71.6(12) ?
O10B Mo2B Co2A O11B 3_566 . . . -7.3(13) ?
Co2B Mo2B Co2A O11B . . . . 49.7(11) ?
Mo3B Mo2B Co2A O11B . . . . -31.6(11) ?
K1A Mo2B Co2A O11B 1_565 . . . 135.6(11) ?
K1B Mo2B Co2A O11B 3_566 . . . 13.6(14) ?
K2B Mo2B Co2A O11B 2 . . . -117.7(11) ?
O5B Mo2B Co2A O11A . . . 3_666 115(2) ?
O8B Mo2B Co2A O11A . . . 3_666 95.8(13) ?
O7B Mo2B Co2A O11A . . . 3_666 -5.5(10) ?
O6B Mo2B Co2A O11A 3_566 . . 3_666 -151.3(8) ?
O11B Mo2B Co2A O11A . . . 3_666 -79.7(12) ?
O10B Mo2B Co2A O11A 3_566 . . 3_666 -87.0(9) ?
Co2B Mo2B Co2A O11A . . . 3_666 -30.0(6) ?
Mo3B Mo2B Co2A O11A . . . 3_666 -111.3(6) ?
K1A Mo2B Co2A O11A 1_565 . . 3_666 55.9(6) ?
K1B Mo2B Co2A O11A 3_566 . . 3_666 -66.1(11) ?
K2B Mo2B Co2A O11A 2 . . 3_666 162.6(6) ?
O5B Mo2B Co2A O8B . . . . 19(2) ?
O7B Mo2B Co2A O8B . . . . -101.3(14) ?
O6B Mo2B Co2A O8B 3_566 . . . 112.9(12) ?
O11B Mo2B Co2A O8B . . . . -175.4(16) ?
O10B Mo2B Co2A O8B 3_566 . . . 177.3(12) ?
Co2B Mo2B Co2A O8B . . . . -125.8(11) ?
Mo3B Mo2B Co2A O8B . . . . 153.0(11) ?
K1A Mo2B Co2A O8B 1_565 . . . -39.8(11) ?
K1B Mo2B Co2A O8B 3_566 . . . -161.8(13) ?
K2B Mo2B Co2A O8B 2 . . . 66.9(11) ?
O5B Mo2B Co2A Co1A . . . . 32(2) ?
O8B Mo2B Co2A Co1A . . . . 13.0(11) ?
O7B Mo2B Co2A Co1A . . . . -88.2(8) ?
O6B Mo2B Co2A Co1A 3_566 . . . 126.0(5) ?
O11B Mo2B Co2A Co1A . . . . -162.4(11) ?
O10B Mo2B Co2A Co1A 3_566 . . . -169.7(7) ?
Co2B Mo2B Co2A Co1A . . . . -112.7(2) ?
Mo3B Mo2B Co2A Co1A . . . . 166.00(15) ?
K1A Mo2B Co2A Co1A 1_565 . . . -26.80(17) ?
K1B Mo2B Co2A Co1A 3_566 . . . -148.8(8) ?
K2B Mo2B Co2A Co1A 2 . . . 79.9(2) ?
O5B Mo2B Co2A K1A . . . . -98(2) ?
O8B Mo2B Co2A K1A . . . . -117.0(11) ?
O7B Mo2B Co2A K1A . . . . 141.7(8) ?
O6B Mo2B Co2A K1A 3_566 . . . -4.1(5) ?
O11B Mo2B Co2A K1A . . . . 67.5(11) ?
O10B Mo2B Co2A K1A 3_566 . . . 60.2(7) ?
Co2B Mo2B Co2A K1A . . . . 117.2(3) ?
Mo3B Mo2B Co2A K1A . . . . 35.91(19) ?
K1A Mo2B Co2A K1A 1_565 . . . -156.9(3) ?
K1B Mo2B Co2A K1A 3_566 . . . 81.1(8) ?
K2B Mo2B Co2A K1A 2 . . . -50.2(3) ?
O4A Co1B Co2B O11A 4_566 . . 3_666 7.0(13) ?
O8A Co1B Co2B O11A 3_666 . . 3_666 -6.5(10) ?
O2B Co1B Co2B O11A 4_576 . . 3_666 103.8(11) ?
O6B Co1B Co2B O11A . . . 3_666 -154.3(12) ?
O12B Co1B Co2B O11A 3_566 . . 3_666 -174.3(11) ?
O10B Co1B Co2B O11A . . . 3_666 -90.8(11) ?
Mo3B Co1B Co2B O11A 3_566 . . 3_666 -146.6(8) ?
K2B Co1B Co2B O11A 4_566 . . 3_666 112.6(11) ?
K1B Co1B Co2B O11A . . . 3_666 -43.2(8) ?
K2B Co1B Co2B O11A 3_566 . . 3_666 157.7(8) ?
O4A Co1B Co2B O3B 4_566 . . 4_576 -75.1(13) ?
O8A Co1B Co2B O3B 3_666 . . 4_576 -88.6(11) ?
O2B Co1B Co2B O3B 4_576 . . 4_576 21.8(11) ?
O6B Co1B Co2B O3B . . . 4_576 123.6(13) ?
O12B Co1B Co2B O3B 3_566 . . 4_576 103.6(13) ?
O10B Co1B Co2B O3B . . . 4_576 -172.9(12) ?
Mo3B Co1B Co2B O3B 3_566 . . 4_576 131.3(9) ?
K2B Co1B Co2B O3B 4_566 . . 4_576 30.6(12) ?
K1B Co1B Co2B O3B . . . 4_576 -125.3(9) ?
K2B Co1B Co2B O3B 3_566 . . 4_576 75.7(9) ?
O4A Co1B Co2B O7B 4_566 . . . 155.9(14) ?
O8A Co1B Co2B O7B 3_666 . . . 142.4(14) ?
O2B Co1B Co2B O7B 4_576 . . . -107.2(14) ?
O6B Co1B Co2B O7B . . . . -5.4(15) ?
O12B Co1B Co2B O7B 3_566 . . . -25.4(14) ?
O10B Co1B Co2B O7B . . . . 58.1(14) ?
Mo3B Co1B Co2B O7B 3_566 . . . 2.3(12) ?
K2B Co1B Co2B O7B 4_566 . . . -98.4(13) ?
K1B Co1B Co2B O7B . . . . 105.7(12) ?
K2B Co1B Co2B O7B 3_566 . . . -53.3(12) ?
O4A Co1B Co2B O12B 4_566 . . 3_566 -178.7(13) ?
O8A Co1B Co2B O12B 3_666 . . 3_566 167.8(11) ?
O2B Co1B Co2B O12B 4_576 . . 3_566 -81.8(12) ?
O6B Co1B Co2B O12B . . . 3_566 20.0(13) ?
O10B Co1B Co2B O12B . . . 3_566 83.5(11) ?
Mo3B Co1B Co2B O12B 3_566 . . 3_566 27.7(9) ?
K2B Co1B Co2B O12B 4_566 . . 3_566 -73.0(12) ?
K1B Co1B Co2B O12B . . . 3_566 131.1(9) ?
K2B Co1B Co2B O12B 3_566 . . 3_566 -27.9(9) ?
O4A Co1B Co2B O8A 4_566 . . 3_666 13.5(12) ?
O2B Co1B Co2B O8A 4_576 . . 3_666 110.4(11) ?
O6B Co1B Co2B O8A . . . 3_666 -147.8(12) ?
O12B Co1B Co2B O8A 3_566 . . 3_666 -167.8(11) ?
O10B Co1B Co2B O8A . . . 3_666 -84.3(11) ?
Mo3B Co1B Co2B O8A 3_566 . . 3_666 -140.1(8) ?
K2B Co1B Co2B O8A 4_566 . . 3_666 119.2(11) ?
K1B Co1B Co2B O8A . . . 3_666 -36.6(7) ?
K2B Co1B Co2B O8A 3_566 . . 3_666 164.3(7) ?
O4A Co1B Co2B O11B 4_566 . . . 84.1(12) ?
O8A Co1B Co2B O11B 3_666 . . . 70.6(11) ?
O2B Co1B Co2B O11B 4_576 . . . -179.1(10) ?
O6B Co1B Co2B O11B . . . . -77.2(12) ?
O12B Co1B Co2B O11B 3_566 . . . -97.2(11) ?
O10B Co1B Co2B O11B . . . . -13.7(11) ?
Mo3B Co1B Co2B O11B 3_566 . . . -69.5(8) ?
K2B Co1B Co2B O11B 4_566 . . . -170.3(10) ?
K1B Co1B Co2B O11B . . . . 33.9(8) ?
K2B Co1B Co2B O11B 3_566 . . . -125.2(7) ?
O4A Co1B Co2B Mo2B 4_566 . . . 118.0(10) ?
O8A Co1B Co2B Mo2B 3_666 . . . 104.5(8) ?
O2B Co1B Co2B Mo2B 4_576 . . . -145.1(8) ?
O6B Co1B Co2B Mo2B . . . . -43.2(10) ?
O12B Co1B Co2B Mo2B 3_566 . . . -63.3(9) ?
O10B Co1B Co2B Mo2B . . . . 20.2(8) ?
Mo3B Co1B Co2B Mo2B 3_566 . . . -35.6(3) ?
K2B Co1B Co2B Mo2B 4_566 . . . -136.3(7) ?
K1B Co1B Co2B Mo2B . . . . 67.9(3) ?
K2B Co1B Co2B Mo2B 3_566 . . . -91.2(3) ?
O4A Co1B Co2B K1B 4_566 . . 1_565 -160.4(10) ?
O8A Co1B Co2B K1B 3_666 . . 1_565 -173.9(8) ?
O2B Co1B Co2B K1B 4_576 . . 1_565 -63.5(8) ?
O6B Co1B Co2B K1B . . . 1_565 38.3(10) ?
O12B Co1B Co2B K1B 3_566 . . 1_565 18.3(9) ?
O10B Co1B Co2B K1B . . . 1_565 101.8(7) ?
Mo3B Co1B Co2B K1B 3_566 . . 1_565 46.04(16) ?
K2B Co1B Co2B K1B 4_566 . . 1_565 -54.7(7) ?
K1B Co1B Co2B K1B . . . 1_565 149.47(17) ?
K2B Co1B Co2B K1B 3_566 . . 1_565 -9.61(14) ?
O5B Mo2B Co2B O11A . . . 3_666 -122.3(14) ?
O8B Mo2B Co2B O11A . . . 3_666 -4.4(16) ?
O7B Mo2B Co2B O11A . . . 3_666 -105.8(13) ?
O6B Mo2B Co2B O11A 3_566 . . 3_666 99.2(12) ?
O11B Mo2B Co2B O11A . . . 3_666 81.5(12) ?
O10B Mo2B Co2B O11A 3_566 . . 3_666 161.1(14) ?
Co2A Mo2B Co2B O11A . . . 3_666 32.0(11) ?
Mo3B Mo2B Co2B O11A . . . 3_666 105.8(11) ?
K1A Mo2B Co2B O11A 1_565 . . 3_666 -60.9(11) ?
K1B Mo2B Co2B O11A 3_566 . . 3_666 -158.6(11) ?
K2B Mo2B Co2B O11A 2 . . 3_666 93.3(11) ?
O5B Mo2B Co2B O3B . . . 4_576 -42.0(17) ?
O8B Mo2B Co2B O3B . . . 4_576 75.9(18) ?
O7B Mo2B Co2B O3B . . . 4_576 -25.5(15) ?
O6B Mo2B Co2B O3B 3_566 . . 4_576 179.5(15) ?
O11B Mo2B Co2B O3B . . . 4_576 161.8(15) ?
O10B Mo2B Co2B O3B 3_566 . . 4_576 -118.6(16) ?
Co2A Mo2B Co2B O3B . . . 4_576 112.3(14) ?
Mo3B Mo2B Co2B O3B . . . 4_576 -173.9(14) ?
K1A Mo2B Co2B O3B 1_565 . . 4_576 19.5(14) ?
K1B Mo2B Co2B O3B 3_566 . . 4_576 -78.3(14) ?
K2B Mo2B Co2B O3B 2 . . 4_576 173.6(14) ?
O5B Mo2B Co2B O7B . . . . -16.5(12) ?
O8B Mo2B Co2B O7B . . . . 101.4(14) ?
O6B Mo2B Co2B O7B 3_566 . . . -155.1(9) ?
O11B Mo2B Co2B O7B . . . . -172.8(8) ?
O10B Mo2B Co2B O7B 3_566 . . . -93.1(11) ?
Co2A Mo2B Co2B O7B . . . . 137.8(7) ?
Mo3B Mo2B Co2B O7B . . . . -148.5(6) ?
K1A Mo2B Co2B O7B 1_565 . . . 44.9(7) ?
K1B Mo2B Co2B O7B 3_566 . . . -52.8(7) ?
K2B Mo2B Co2B O7B 2 . . . -161.0(8) ?
O5B Mo2B Co2B O12B . . . 3_566 62.1(15) ?
O8B Mo2B Co2B O12B . . . 3_566 180.0(17) ?
O7B Mo2B Co2B O12B . . . 3_566 78.6(13) ?
O6B Mo2B Co2B O12B 3_566 . . 3_566 -76.5(13) ?
O11B Mo2B Co2B O12B . . . 3_566 -94.2(13) ?
O10B Mo2B Co2B O12B 3_566 . . 3_566 -14.6(15) ?
Co2A Mo2B Co2B O12B . . . 3_566 -143.6(12) ?
Mo3B Mo2B Co2B O12B . . . 3_566 -69.9(12) ?
K1A Mo2B Co2B O12B 1_565 . . 3_566 123.5(12) ?
K1B Mo2B Co2B O12B 3_566 . . 3_566 25.7(12) ?
K2B Mo2B Co2B O12B 2 . . 3_566 -82.4(13) ?
O5B Mo2B Co2B O8A . . . 3_666 150.0(11) ?
O8B Mo2B Co2B O8A . . . 3_666 -92.1(13) ?
O7B Mo2B Co2B O8A . . . 3_666 166.5(8) ?
O6B Mo2B Co2B O8A 3_566 . . 3_666 11.5(8) ?
O11B Mo2B Co2B O8A . . . 3_666 -6.2(7) ?
O10B Mo2B Co2B O8A 3_566 . . 3_666 73.4(11) ?
Co2A Mo2B Co2B O8A . . . 3_666 -55.7(5) ?
Mo3B Mo2B Co2B O8A . . . 3_666 18.1(5) ?
K1A Mo2B Co2B O8A 1_565 . . 3_666 -148.5(5) ?
K1B Mo2B Co2B O8A 3_566 . . 3_666 113.7(5) ?
K2B Mo2B Co2B O8A 2 . . 3_666 5.6(8) ?
O5B Mo2B Co2B O11B . . . . 156.2(11) ?
O8B Mo2B Co2B O11B . . . . -85.9(13) ?
O7B Mo2B Co2B O11B . . . . 172.8(8) ?
O6B Mo2B Co2B O11B 3_566 . . . 17.7(8) ?
O10B Mo2B Co2B O11B 3_566 . . . 79.6(11) ?
Co2A Mo2B Co2B O11B . . . . -49.4(5) ?
Mo3B Mo2B Co2B O11B . . . . 24.3(5) ?
K1A Mo2B Co2B O11B 1_565 . . . -142.3(5) ?
K1B Mo2B Co2B O11B 3_566 . . . 119.9(5) ?
K2B Mo2B Co2B O11B 2 . . . 11.8(7) ?
O5B Mo2B Co2B Co1B . . . . 102.0(10) ?
O8B Mo2B Co2B Co1B . . . . -140.1(12) ?
O7B Mo2B Co2B Co1B . . . . 118.5(7) ?
O6B Mo2B Co2B Co1B 3_566 . . . -36.6(7) ?
O11B Mo2B Co2B Co1B . . . . -54.3(6) ?
O10B Mo2B Co2B Co1B 3_566 . . . 25.4(10) ?
Co2A Mo2B Co2B Co1B . . . . -103.7(4) ?
Mo3B Mo2B Co2B Co1B . . . . -30.0(3) ?
K1A Mo2B Co2B Co1B 1_565 . . . 163.4(3) ?
K1B Mo2B Co2B Co1B 3_566 . . . 65.6(4) ?
K2B Mo2B Co2B Co1B 2 . . . -42.5(7) ?
O5B Mo2B Co2B K1B . . . 1_565 11.9(10) ?
O8B Mo2B Co2B K1B . . . 1_565 129.8(12) ?
O7B Mo2B Co2B K1B . . . 1_565 28.4(6) ?
O6B Mo2B Co2B K1B 3_566 . . 1_565 -126.6(6) ?
O11B Mo2B Co2B K1B . . . 1_565 -144.3(5) ?
O10B Mo2B Co2B K1B 3_566 . . 1_565 -64.7(10) ?
Co2A Mo2B Co2B K1B . . . 1_565 166.2(2) ?
Mo3B Mo2B Co2B K1B . . . 1_565 -120.03(17) ?
K1A Mo2B Co2B K1B 1_565 . . 1_565 73.3(3) ?
K1B Mo2B Co2B K1B 3_566 . . 1_565 -24.4(4) ?
K2B Mo2B Co2B K1B 2 . . 1_565 -132.5(6) ?
O12A Co2A K1A O7A . . . 3_666 93.5(6) ?
O3A Co2A K1A O7A . . . 3_666 -169.4(7) ?
O11B Co2A K1A O7A . . . 3_666 -77.9(6) ?
O11A Co2A K1A O7A 3_666 . . 3_666 12.0(7) ?
O8B Co2A K1A O7A . . . 3_666 -169.5(7) ?
Co1A Co2A K1A O7A . . . 3_666 122.6(5) ?
Mo2B Co2A K1A O7A . . . 3_666 -120.4(5) ?
O12A Co2A K1A O3A . . . . -97.1(6) ?
O7A Co2A K1A O3A 3_666 . . . 169.4(7) ?
O11B Co2A K1A O3A . . . . 91.5(6) ?
O11A Co2A K1A O3A 3_666 . . . -178.6(7) ?
O8B Co2A K1A O3A . . . . -0.1(7) ?
Co1A Co2A K1A O3A . . . . -68.0(5) ?
Mo2B Co2A K1A O3A . . . . 49.0(5) ?
O12A Co2A K1A O4B . . . 1_545 -41.3(6) ?
O7A Co2A K1A O4B 3_666 . . 1_545 -134.8(6) ?
O3A Co2A K1A O4B . . . 1_545 55.8(6) ?
O11B Co2A K1A O4B . . . 1_545 147.3(6) ?
O11A Co2A K1A O4B 3_666 . . 1_545 -122.8(6) ?
O8B Co2A K1A O4B . . . 1_545 55.7(6) ?
Co1A Co2A K1A O4B . . . 1_545 -12.2(4) ?
Mo2B Co2A K1A O4B . . . 1_545 104.8(4) ?
O12A Co2A K1A O8B . . . 1_545 -157(2) ?
O7A Co2A K1A O8B 3_666 . . 1_545 109(2) ?
O3A Co2A K1A O8B . . . 1_545 -60(2) ?
O11B Co2A K1A O8B . . . 1_545 31(2) ?
O11A Co2A K1A O8B 3_666 . . 1_545 121(2) ?
O8B Co2A K1A O8B . . . 1_545 -60.2(19) ?
Co1A Co2A K1A O8B . . . 1_545 -128(2) ?
Mo2B Co2A K1A O8B . . . 1_545 -11(2) ?
O12A Co2A K1A O10A . . . 3_656 38.0(6) ?
O7A Co2A K1A O10A 3_666 . . 3_656 -55.5(6) ?
O3A Co2A K1A O10A . . . 3_656 135.2(7) ?
O11B Co2A K1A O10A . . . 3_656 -133.3(6) ?
O11A Co2A K1A O10A 3_666 . . 3_656 -43.5(7) ?
O8B Co2A K1A O10A . . . 3_656 135.0(6) ?
Co1A Co2A K1A O10A . . . 3_656 67.2(4) ?
Mo2B Co2A K1A O10A . . . 3_656 -175.8(4) ?
O12A Co2A K1A O7B . . . 1_545 146.6(6) ?
O7A Co2A K1A O7B 3_666 . . 1_545 53.2(5) ?
O3A Co2A K1A O7B . . . 1_545 -116.2(6) ?
O11B Co2A K1A O7B . . . 1_545 -24.7(6) ?
O11A Co2A K1A O7B 3_666 . . 1_545 65.1(6) ?
O8B Co2A K1A O7B . . . 1_545 -116.4(6) ?
Co1A Co2A K1A O7B . . . 1_545 175.8(3) ?
Mo2B Co2A K1A O7B . . . 1_545 -67.2(4) ?
O12A Co2A K1A O9B . . . . -178.5(6) ?
O7A Co2A K1A O9B 3_666 . . . 88.0(5) ?
O3A Co2A K1A O9B . . . . -81.4(6) ?
O11B Co2A K1A O9B . . . . 10.2(6) ?
O11A Co2A K1A O9B 3_666 . . . 100.0(6) ?
O8B Co2A K1A O9B . . . . -81.5(6) ?
Co1A Co2A K1A O9B . . . . -149.4(4) ?
Mo2B Co2A K1A O9B . . . . -32.3(4) ?
O12A Co2A K1A O5B . . . 1_545 -154.7(6) ?
O7A Co2A K1A O5B 3_666 . . 1_545 111.8(6) ?
O3A Co2A K1A O5B . . . 1_545 -57.5(6) ?
O11B Co2A K1A O5B . . . 1_545 34.0(6) ?
O11A Co2A K1A O5B 3_666 . . 1_545 123.8(6) ?
O8B Co2A K1A O5B . . . 1_545 -57.7(6) ?
Co1A Co2A K1A O5B . . . 1_545 -125.5(3) ?
Mo2B Co2A K1A O5B . . . 1_545 -8.5(4) ?
O12A Co2A K1A Mo2B . . . 1_545 179.8(5) ?
O7A Co2A K1A Mo2B 3_666 . . 1_545 86.3(5) ?
O3A Co2A K1A Mo2B . . . 1_545 -83.1(5) ?
O11B Co2A K1A Mo2B . . . 1_545 8.4(5) ?
O11A Co2A K1A Mo2B 3_666 . . 1_545 98.3(5) ?
O8B Co2A K1A Mo2B . . . 1_545 -83.2(6) ?
Co1A Co2A K1A Mo2B . . . 1_545 -151.1(2) ?
Mo2B Co2A K1A Mo2B . . . 1_545 -34.1(4) ?
O12A Co2A K1A O2B . . . 1_545 -101.4(5) ?
O7A Co2A K1A O2B 3_666 . . 1_545 165.1(5) ?
O3A Co2A K1A O2B . . . 1_545 -4.3(5) ?
O11B Co2A K1A O2B . . . 1_545 87.3(5) ?
O11A Co2A K1A O2B 3_666 . . 1_545 177.1(5) ?
O8B Co2A K1A O2B . . . 1_545 -4.4(6) ?
Co1A Co2A K1A O2B . . . 1_545 -72.3(3) ?
Mo2B Co2A K1A O2B . . . 1_545 44.8(4) ?
O12A Co2A K1A Co1A . . . 1_545 1.2(6) ?
O7A Co2A K1A Co1A 3_666 . . 1_545 -92.2(6) ?
O3A Co2A K1A Co1A . . . 1_545 98.4(6) ?
O11B Co2A K1A Co1A . . . 1_545 -170.1(5) ?
O11A Co2A K1A Co1A 3_666 . . 1_545 -80.3(6) ?
O8B Co2A K1A Co1A . . . 1_545 98.3(6) ?
Co1A Co2A K1A Co1A . . . 1_545 30.4(4) ?
Mo2B Co2A K1A Co1A . . . 1_545 147.4(3) ?
O4A Mo1A O1A K2A . . . 2_655 139.8(10) ?
O3A Mo1A O1A K2A . . . 2_655 -114.0(10) ?
O2A Mo1A O1A K2A . . . 2_655 -10.0(7) ?
O1B Mo1A O1A K2A . . . 2_655 57.8(15) ?
Mo1B Mo1A O1A K2A . . . 2_655 18.0(7) ?
K2B Mo1A O1A K2A . . . 2_655 -178.1(2) ?
K1B Mo1A O1A K2A 4_565 . . 2_655 94.5(4) ?
K1A Mo1A O1A K2A . . . 2_655 -123.2(5) ?
O4A Mo1A O1A K2A . . . . -117(5) ?
O3A Mo1A O1A K2A . . . . -10(5) ?
O2A Mo1A O1A K2A . . . . 94(5) ?
O1B Mo1A O1A K2A . . . . 161(4) ?
Mo1B Mo1A O1A K2A . . . . 122(5) ?
K2B Mo1A O1A K2A . . . . -74(5) ?
K1B Mo1A O1A K2A 4_565 . . . -162(4) ?
K2A Mo1A O1A K2A 2_655 . . . 104(5) ?
K1A Mo1A O1A K2A . . . . -20(5) ?
O4B K2A O1A Mo1A 1_545 . . . 42(5) ?
O2A K2A O1A Mo1A 2_645 . . . -129(5) ?
O6A K2A O1A Mo1A 2_645 . . . -165(5) ?
O9A K2A O1A Mo1A . . . . -35(5) ?
O6A K2A O1A Mo1A 1_545 . . . 24(5) ?
O1A K2A O1A Mo1A 2_645 . . . -146(4) ?
O3B K2A O1A Mo1A 1_545 . . . 105(5) ?
O5A K2A O1A Mo1A 1_545 . . . -55(5) ?
O9A K2A O1A Mo1A 2_645 . . . 136(4) ?
Mo2A K2A O1A Mo1A 1_545 . . . -17(5) ?
Co1A K2A O1A Mo1A 2_645 . . . -152(5) ?
O4B K2A O1A K2A 1_545 . . 2_655 149.0(7) ?
O2A K2A O1A K2A 2_645 . . 2_655 -22.9(7) ?
O6A K2A O1A K2A 2_645 . . 2_655 -58.0(7) ?
O9A K2A O1A K2A . . . 2_655 71.9(8) ?
O6A K2A O1A K2A 1_545 . . 2_655 130.3(8) ?
O1A K2A O1A K2A 2_645 . . 2_655 -40(8) ?
O3B K2A O1A K2A 1_545 . . 2_655 -148.8(5) ?
O5A K2A O1A K2A 1_545 . . 2_655 51.4(8) ?
O9A K2A O1A K2A 2_645 . . 2_655 -117.6(7) ?
Mo2A K2A O1A K2A 1_545 . . 2_655 89.6(8) ?
Co1A K2A O1A K2A 2_645 . . 2_655 -45.5(3) ?
O3B Mo1B O1B Mo1A . . . . 90.7(10) ?
O2B Mo1B O1B Mo1A . . . . -156.2(8) ?
O4B Mo1B O1B Mo1A . . . . -43.3(19) ?
O2A Mo1B O1B Mo1A . . . . 0.0(6) ?
Co1A Mo1B O1B Mo1A . . . . -28.4(8) ?
K2A Mo1B O1B Mo1A 1_565 . . . 41.7(13) ?
K1A Mo1B O1B Mo1A 1_565 . . . -92.4(9) ?
K2B Mo1B O1B Mo1A 2 . . . -156.4(11) ?
K1B Mo1B O1B Mo1A 4_565 . . . 109.8(15) ?
K2A Mo1B O1B Mo1A 2_655 . . . 26.8(6) ?
O3B Mo1B O1B K2B . . . 2 -112.9(10) ?
O2B Mo1B O1B K2B . . . 2 0.3(7) ?
O4B Mo1B O1B K2B . . . 2 113.1(17) ?
O2A Mo1B O1B K2B . . . 2 156.4(8) ?
Co1A Mo1B O1B K2B . . . 2 128.1(5) ?
Mo1A Mo1B O1B K2B . . . 2 156.4(11) ?
K2A Mo1B O1B K2B 1_565 . . 2 -161.8(6) ?
K1A Mo1B O1B K2B 1_565 . . 2 64.0(9) ?
K1B Mo1B O1B K2B 4_565 . . 2 -93.7(13) ?
K2A Mo1B O1B K2B 2_655 . . 2 -176.8(6) ?
O3B Mo1B O1B K1B . . . 4_565 -19.1(15) ?
O2B Mo1B O1B K1B . . . 4_565 94.0(12) ?
O4B Mo1B O1B K1B . . . 4_565 -153.2(13) ?
O2A Mo1B O1B K1B . . . 4_565 -109.9(13) ?
Co1A Mo1B O1B K1B . . . 4_565 -138.2(10) ?
Mo1A Mo1B O1B K1B . . . 4_565 -109.8(15) ?
K2A Mo1B O1B K1B 1_565 . . 4_565 -68.1(19) ?
K1A Mo1B O1B K1B 1_565 . . 4_565 157.7(7) ?
K2B Mo1B O1B K1B 2 . . 4_565 93.7(13) ?
K2A Mo1B O1B K1B 2_655 . . 4_565 -83.0(11) ?
O1A Mo1A O1B Mo1B . . . . -73.6(17) ?
O4A Mo1A O1B Mo1B . . . . -164.3(9) ?
O3A Mo1A O1B Mo1B . . . . 97.9(10) ?
O2A Mo1A O1B Mo1B . . . . 0.0(7) ?
K2B Mo1A O1B Mo1B . . . . 153.2(7) ?
K1B Mo1A O1B Mo1B 4_565 . . . -124.3(9) ?
K2A Mo1A O1B Mo1B 2_655 . . . -31.5(8) ?
K1A Mo1A O1B Mo1B . . . . 107.9(9) ?
O1A Mo1A O1B K2B . . . 2 137.9(14) ?
O4A Mo1A O1B K2B . . . 2 47.2(13) ?
O3A Mo1A O1B K2B . . . 2 -50.5(17) ?
O2A Mo1A O1B K2B . . . 2 -148.4(14) ?
Mo1B Mo1A O1B K2B . . . 2 -148.5(18) ?
K2B Mo1A O1B K2B . . . 2 4.8(12) ?
K1B Mo1A O1B K2B 4_565 . . 2 87.3(15) ?
K2A Mo1A O1B K2B 2_655 . . 2 -180.0(11) ?
K1A Mo1A O1B K2B . . . 2 -41(2) ?
O1A Mo1A O1B K1B . . . 4_565 50.6(18) ?
O4A Mo1A O1B K1B . . . 4_565 -40.1(6) ?
O3A Mo1A O1B K1B . . . 4_565 -137.8(8) ?
O2A Mo1A O1B K1B . . . 4_565 124.3(7) ?
Mo1B Mo1A O1B K1B . . . 4_565 124.3(9) ?
K2B Mo1A O1B K1B . . . 4_565 -82.5(5) ?
K2A Mo1A O1B K1B 2_655 . . 4_565 92.8(6) ?
K1A Mo1A O1B K1B . . . 4_565 -127.8(7) ?
O1A Mo1A O2A Co1A . . . . -112(2) ?
O4A Mo1A O2A Co1A . . . . 134.9(19) ?
O3A Mo1A O2A Co1A . . . . -3(2) ?
O1B Mo1A O2A Co1A . . . . 106(2) ?
Mo1B Mo1A O2A Co1A . . . . 106(2) ?
K2B Mo1A O2A Co1A . . . . 48(3) ?
K1B Mo1A O2A Co1A 4_565 . . . 145.8(19) ?
K2A Mo1A O2A Co1A 2_655 . . . -124(3) ?
K1A Mo1A O2A Co1A . . . . -35(2) ?
O1A Mo1A O2A Mo1B . . . . 142.1(8) ?
O4A Mo1A O2A Mo1B . . . . 29.2(19) ?
O3A Mo1A O2A Mo1B . . . . -108.6(10) ?
O1B Mo1A O2A Mo1B . . . . 0.0(6) ?
K2B Mo1A O2A Mo1B . . . . -57.9(13) ?
K1B Mo1A O2A Mo1B 4_565 . . . 40.2(7) ?
K2A Mo1A O2A Mo1B 2_655 . . . 130.5(10) ?
K1A Mo1A O2A Mo1B . . . . -140.7(4) ?
O1A Mo1A O2A K2A . . . 2_655 11.6(9) ?
O4A Mo1A O2A K2A . . . 2_655 -101.3(19) ?
O3A Mo1A O2A K2A . . . 2_655 120.9(10) ?
O1B Mo1A O2A K2A . . . 2_655 -130.6(9) ?
Mo1B Mo1A O2A K2A . . . 2_655 -130.5(10) ?
K2B Mo1A O2A K2A . . . 2_655 171.6(6) ?
K1B Mo1A O2A K2A 4_565 . . 2_655 -90.4(9) ?
K1A Mo1A O2A K2A . . . 2_655 88.8(7) ?
O4B Co1A O2A Mo1A . . . . -127(2) ?
O6A Co1A O2A Mo1A . . . . 140(2) ?
O12A Co1A O2A Mo1A . . . . 39(2) ?
O10A Co1A O2A Mo1A 3_666 . . . -70(7) ?
Mo1B Co1A O2A Mo1A . . . . -111.3(19) ?
Co2A Co1A O2A Mo1A . . . . -2(2) ?
K1A Co1A O2A Mo1A 1_565 . . . -88(2) ?
K2A Co1A O2A Mo1A 2_655 . . . 127(3) ?
K2A Co1A O2A Mo1A 1_565 . . . -171(2) ?
O4B Co1A O2A Mo1B . . . . -15.7(6) ?
O6A Co1A O2A Mo1B . . . . -109.2(11) ?
O12A Co1A O2A Mo1B . . . . 150.2(6) ?
O10A Co1A O2A Mo1B 3_666 . . . 41(6) ?
Co2A Co1A O2A Mo1B . . . . 109.3(4) ?
K1A Co1A O2A Mo1B 1_565 . . . 23.1(8) ?
K2A Co1A O2A Mo1B 2_655 . . . -121.6(13) ?
K2A Co1A O2A Mo1B 1_565 . . . -59.4(5) ?
O4B Co1A O2A K2A . . . 2_655 105.9(11) ?
O6A Co1A O2A K2A . . . 2_655 12.4(14) ?
O12A Co1A O2A K2A . . . 2_655 -88.2(10) ?
O10A Co1A O2A K2A 3_666 . . 2_655 163(5) ?
Mo1B Co1A O2A K2A . . . 2_655 121.6(13) ?
Co2A Co1A O2A K2A . . . 2_655 -129.1(11) ?
K1A Co1A O2A K2A 1_565 . . 2_655 144.7(7) ?
K2A Co1A O2A K2A 1_565 . . 2_655 62.2(9) ?
O3B Mo1B O2A Mo1A . . . . -103.1(10) ?
O2B Mo1B O2A Mo1A . . . . 60(2) ?
O4B Mo1B O2A Mo1A . . . . 155.8(8) ?
O1B Mo1B O2A Mo1A . . . . 0.0(6) ?
Co1A Mo1B O2A Mo1A . . . . 138.4(9) ?
K2A Mo1B O2A Mo1A 1_565 . . . -159.9(6) ?
K1A Mo1B O2A Mo1A 1_565 . . . 118.4(6) ?
K2B Mo1B O2A Mo1A 2 . . . 16.1(8) ?
K1B Mo1B O2A Mo1A 4_565 . . . -34.0(6) ?
K2A Mo1B O2A Mo1A 2_655 . . . -122.3(15) ?
O3B Mo1B O2A Co1A . . . . 118.5(9) ?
O2B Mo1B O2A Co1A . . . . -79(2) ?
O4B Mo1B O2A Co1A . . . . 17.4(6) ?
O1B Mo1B O2A Co1A . . . . -138.3(8) ?
Mo1A Mo1B O2A Co1A . . . . -138.4(9) ?
K2A Mo1B O2A Co1A 1_565 . . . 61.7(5) ?
K1A Mo1B O2A Co1A 1_565 . . . -20.0(6) ?
K2B Mo1B O2A Co1A 2 . . . -122.3(5) ?
K1B Mo1B O2A Co1A 4_565 . . . -172.4(5) ?
K2A Mo1B O2A Co1A 2_655 . . . 99.3(14) ?
O3B Mo1B O2A K2A . . . 2_655 19.2(14) ?
O2B Mo1B O2A K2A . . . 2_655 -178.1(17) ?
O4B Mo1B O2A K2A . . . 2_655 -81.9(12) ?
O1B Mo1B O2A K2A . . . 2_655 122.3(12) ?
Co1A Mo1B O2A K2A . . . 2_655 -99.3(14) ?
Mo1A Mo1B O2A K2A . . . 2_655 122.3(15) ?
K2A Mo1B O2A K2A 1_565 . . 2_655 -37.6(10) ?
K1A Mo1B O2A K2A 1_565 . . 2_655 -119.4(10) ?
K2B Mo1B O2A K2A 2 . . 2_655 138.4(9) ?
K1B Mo1B O2A K2A 4_565 . . 2_655 88.3(10) ?
O3B Mo1B O2B Co1B . . . 4_575 7(2) ?
O4B Mo1B O2B Co1B . . . 4_575 114.8(15) ?
O1B Mo1B O2B Co1B . . . 4_575 -98.9(15) ?
O2A Mo1B O2B Co1B . . . 4_575 -154.0(15) ?
Co1A Mo1B O2B Co1B . . . 4_575 150.2(8) ?
Mo1A Mo1B O2B Co1B . . . 4_575 -116.2(13) ?
K2A Mo1B O2B Co1B 1_565 . . 4_575 71.0(15) ?
K1A Mo1B O2B Co1B 1_565 . . 4_575 139.3(18) ?
K2B Mo1B O2B Co1B 2 . . 4_575 -98.7(14) ?
K1B Mo1B O2B Co1B 4_565 . . 4_575 -62.4(15) ?
K2A Mo1B O2B Co1B 2_655 . . 4_575 39(10) ?
O3B Mo1B O2B K2B . . . 1_565 -142(6) ?
O4B Mo1B O2B K2B . . . 1_565 -34(7) ?
O1B Mo1B O2B K2B . . . 1_565 112(6) ?
O2A Mo1B O2B K2B . . . 1_565 57(8) ?
Co1A Mo1B O2B K2B . . . 1_565 1(7) ?
Mo1A Mo1B O2B K2B . . . 1_565 95(6) ?
K2A Mo1B O2B K2B 1_565 . . 1_565 -78(6) ?
K1A Mo1B O2B K2B 1_565 . . 1_565 -10(6) ?
K2B Mo1B O2B K2B 2 . . 1_565 112(7) ?
K1B Mo1B O2B K2B 4_565 . . 1_565 149(6) ?
K2A Mo1B O2B K2B 2_655 . . 1_565 -110(6) ?
O3B Mo1B O2B K2B . . . 2 106.2(12) ?
O4B Mo1B O2B K2B . . . 2 -146.5(8) ?
O1B Mo1B O2B K2B . . . 2 -0.2(6) ?
O2A Mo1B O2B K2B . . . 2 -55(2) ?
Co1A Mo1B O2B K2B . . . 2 -111.1(7) ?
Mo1A Mo1B O2B K2B . . . 2 -17.6(7) ?
K2A Mo1B O2B K2B 1_565 . . 2 169.7(2) ?
K1A Mo1B O2B K2B 1_565 . . 2 -122.1(7) ?
K1B Mo1B O2B K2B 4_565 . . 2 36.3(5) ?
K2A Mo1B O2B K2B 2_655 . . 2 138(8) ?
O3B Mo1B O2B K1A . . . 1_565 -131.8(10) ?
O4B Mo1B O2B K1A . . . 1_565 -24.4(10) ?
O1B Mo1B O2B K1A . . . 1_565 121.8(7) ?
O2A Mo1B O2B K1A . . . 1_565 67(2) ?
Co1A Mo1B O2B K1A . . . 1_565 10.9(11) ?
Mo1A Mo1B O2B K1A . . . 1_565 104.5(6) ?
K2A Mo1B O2B K1A 1_565 . . 1_565 -68.3(6) ?
K2B Mo1B O2B K1A 2 . . 1_565 122.1(7) ?
K1B Mo1B O2B K1A 4_565 . . 1_565 158.3(4) ?
K2A Mo1B O2B K1A 2_655 . . 1_565 -100(8) ?
O1A Mo1A O3A Co2A . . . . 105.3(17) ?
O4A Mo1A O3A Co2A . . . . -149.3(16) ?
O2A Mo1A O3A Co2A . . . . 9.1(17) ?
O1B Mo1A O3A Co2A . . . . -69.1(13) ?
Mo1B Mo1A O3A Co2A . . . . -32.2(13) ?
K2B Mo1A O3A Co2A . . . . -142.3(19) ?
K1B Mo1A O3A Co2A 4_565 . . . -120.4(7) ?
K2A Mo1A O3A Co2A 2_655 . . . 50.7(19) ?
K1A Mo1A O3A Co2A . . . . 122.4(11) ?
O1A Mo1A O3A K1A . . . . -17.2(15) ?
O4A Mo1A O3A K1A . . . . 88.3(14) ?
O2A Mo1A O3A K1A . . . . -113.4(14) ?
O1B Mo1A O3A K1A . . . . 168.5(10) ?
Mo1B Mo1A O3A K1A . . . . -154.7(9) ?
K2B Mo1A O3A K1A . . . . 95.3(15) ?
K1B Mo1A O3A K1A 4_565 . . . 117.1(9) ?
K2A Mo1A O3A K1A 2_655 . . . -71.8(16) ?
O1A Mo1A O3A K2B . . . . -112.5(10) ?
O4A Mo1A O3A K2B . . . . -7.1(15) ?
O2A Mo1A O3A K2B . . . . 151.3(10) ?
O1B Mo1A O3A K2B . . . . 73.2(13) ?
Mo1B Mo1A O3A K2B . . . . 110.0(7) ?
K1B Mo1A O3A K2B 4_565 . . . 22(2) ?
K2A Mo1A O3A K2B 2_655 . . . -167.1(4) ?
K1A Mo1A O3A K2B . . . . -95.3(15) ?
O12A Co2A O3A Mo1A . . . . -51.9(17) ?
O7A Co2A O3A Mo1A 3_666 . . . -144.4(13) ?
O11B Co2A O3A Mo1A . . . . 123.3(15) ?
O11A Co2A O3A Mo1A 3_666 . . . 21(15) ?
O8B Co2A O3A Mo1A . . . . 43.4(13) ?
Co1A Co2A O3A Mo1A . . . . -9.5(14) ?
Mo2B Co2A O3A Mo1A . . . . 78.7(13) ?
K1A Co2A O3A Mo1A . . . . -136.5(14) ?
O12A Co2A O3A K1A . . . . 84.6(11) ?
O7A Co2A O3A K1A 3_666 . . . -7.9(5) ?
O11B Co2A O3A K1A . . . . -100.2(11) ?
O11A Co2A O3A K1A 3_666 . . . 158(14) ?
O8B Co2A O3A K1A . . . . 179.9(5) ?
Co1A Co2A O3A K1A . . . . 127.0(4) ?
Mo2B Co2A O3A K1A . . . . -144.8(3) ?
O12A Co2A O3A K2B . . . . -178.5(18) ?
O7A Co2A O3A K2B 3_666 . . . 89.0(16) ?
O11B Co2A O3A K2B . . . . -3(2) ?
O11A Co2A O3A K2B 3_666 . . . -105(13) ?
O8B Co2A O3A K2B . . . . -83.2(16) ?
Co1A Co2A O3A K2B . . . . -136.1(15) ?
Mo2B Co2A O3A K2B . . . . -47.9(16) ?
K1A Co2A O3A K2B . . . . 96.9(17) ?
O7A K1A O3A Mo1A 3_666 . . . 142.1(11) ?
O4B K1A O3A Mo1A 1_545 . . . -0.6(12) ?
O8B K1A O3A Mo1A 1_545 . . . -59.7(12) ?
O10A K1A O3A Mo1A 3_656 . . . 63.6(17) ?
O7B K1A O3A Mo1A 1_545 . . . -138.4(10) ?
O9B K1A O3A Mo1A . . . . -143.2(13) ?
O5B K1A O3A Mo1A 1_545 . . . -95.7(11) ?
Mo2B K1A O3A Mo1A 1_545 . . . -98.4(9) ?
O2B K1A O3A Mo1A 1_545 . . . -48.7(10) ?
Co2A K1A O3A Mo1A . . . . 135.4(13) ?
Co1A K1A O3A Mo1A 1_545 . . . 7.3(15) ?
O7A K1A O3A Co2A 3_666 . . . 6.7(4) ?
O4B K1A O3A Co2A 1_545 . . . -136.1(6) ?
O8B K1A O3A Co2A 1_545 . . . 164.9(5) ?
O10A K1A O3A Co2A 3_656 . . . -71.9(11) ?
O7B K1A O3A Co2A 1_545 . . . 86.2(9) ?
O9B K1A O3A Co2A . . . . 81.4(7) ?
O5B K1A O3A Co2A 1_545 . . . 128.9(5) ?
Mo2B K1A O3A Co2A 1_545 . . . 126.2(5) ?
O2B K1A O3A Co2A 1_545 . . . 175.9(5) ?
Co1A K1A O3A Co2A 1_545 . . . -128.1(6) ?
O7A K1A O3A K2B 3_666 . . . -124.0(5) ?
O4B K1A O3A K2B 1_545 . . . 93.2(6) ?
O8B K1A O3A K2B 1_545 . . . 34.2(8) ?
O10A K1A O3A K2B 3_656 . . . 157.4(9) ?
O7B K1A O3A K2B 1_545 . . . -44.5(10) ?
O9B K1A O3A K2B . . . . -49.3(6) ?
O5B K1A O3A K2B 1_545 . . . -1.8(5) ?
Mo2B K1A O3A K2B 1_545 . . . -4.5(7) ?
O2B K1A O3A K2B 1_545 . . . 45.2(4) ?
Co2A K1A O3A K2B . . . . -130.7(6) ?
Co1A K1A O3A K2B 1_545 . . . 101.2(5) ?
O1B K2B O3A Mo1A 2_545 . . . -164(3) ?
O4A K2B O3A Mo1A . . . . 5.6(13) ?
O5B K2B O3A Mo1A 1_545 . . . 127.8(12) ?
O9B K2B O3A Mo1A . . . . 179.8(17) ?
O6B K2B O3A Mo1A 3_566 . . . -103.5(14) ?
O5B K2B O3A Mo1A 2_545 . . . -25.0(14) ?
O6B K2B O3A Mo1A 4_565 . . . 36.2(18) ?
O2B K2B O3A Mo1A 1_545 . . . 73.1(11) ?
O2B K2B O3A Mo1A 2_545 . . . -83.9(12) ?
O12B K2B O3A Mo1A . . . . -139.6(12) ?
Co1B K2B O3A Mo1A 4_565 . . . 36.0(11) ?
O1B K2B O3A Co2A 2_545 . . . -26(5) ?
O4A K2B O3A Co2A . . . . 144(2) ?
O5B K2B O3A Co2A 1_545 . . . -94.1(18) ?
O9B K2B O3A Co2A . . . . -42.0(17) ?
O6B K2B O3A Co2A 3_566 . . . 34.6(17) ?
O5B K2B O3A Co2A 2_545 . . . 113.1(18) ?
O6B K2B O3A Co2A 4_565 . . . 174.3(16) ?
O2B K2B O3A Co2A 1_545 . . . -148.8(19) ?
O2B K2B O3A Co2A 2_545 . . . 54.2(19) ?
O12B K2B O3A Co2A . . . . -2(2) ?
Co1B K2B O3A Co2A 4_565 . . . 174.1(18) ?
O1B K2B O3A K1A 2_545 . . . 70(4) ?
O4A K2B O3A K1A . . . . -120.0(13) ?
O5B K2B O3A K1A 1_545 . . . 2.2(6) ?
O9B K2B O3A K1A . . . . 54.2(9) ?
O6B K2B O3A K1A 3_566 . . . 130.8(7) ?
O5B K2B O3A K1A 2_545 . . . -150.7(8) ?
O6B K2B O3A K1A 4_565 . . . -89.4(10) ?
O2B K2B O3A K1A 1_545 . . . -52.6(7) ?
O2B K2B O3A K1A 2_545 . . . 150.5(6) ?
O12B K2B O3A K1A . . . . 94.7(9) ?
Co1B K2B O3A K1A 4_565 . . . -89.6(6) ?
O2B Mo1B O3B Co2B . . . 4_575 -36(3) ?
O4B Mo1B O3B Co2B . . . 4_575 -143(2) ?
O1B Mo1B O3B Co2B . . . 4_575 63(3) ?
O2A Mo1B O3B Co2B . . . 4_575 135(2) ?
Co1A Mo1B O3B Co2B . . . 4_575 176.2(17) ?
Mo1A Mo1B O3B Co2B . . . 4_575 100(2) ?
K2A Mo1B O3B Co2B 1_565 . . 4_575 -144(3) ?
K1A Mo1B O3B Co2B 1_565 . . 4_575 -113.5(16) ?
K2B Mo1B O3B Co2B 2 . . 4_575 21(3) ?
K1B Mo1B O3B Co2B 4_565 . . 4_575 50.7(19) ?
K2A Mo1B O3B Co2B 2_655 . . 4_575 146(3) ?
O2B Mo1B O3B K2A . . . 1_565 108.1(11) ?
O4B Mo1B O3B K2A . . . 1_565 1.4(15) ?
O1B Mo1B O3B K2A . . . 1_565 -152.8(10) ?
O2A Mo1B O3B K2A . . . 1_565 -80.5(11) ?
Co1A Mo1B O3B K2A . . . 1_565 -39.3(13) ?
Mo1A Mo1B O3B K2A . . . 1_565 -115.3(8) ?
K1A Mo1B O3B K2A 1_565 . . 1_565 31.0(15) ?
K2B Mo1B O3B K2A 2 . . 1_565 165.4(4) ?
K1B Mo1B O3B K2A 4_565 . . 1_565 -164.8(11) ?
K2A Mo1B O3B K2A 2_655 . . 1_565 -69.3(4) ?
O1A Mo1A O4A Co1B . . . 4_565 18.6(18) ?
O3A Mo1A O4A Co1B . . . 4_565 -92.9(16) ?
O2A Mo1A O4A Co1B . . . 4_565 129(2) ?
O1B Mo1A O4A Co1B . . . 4_565 158.1(16) ?
Mo1B Mo1A O4A Co1B . . . 4_565 148.8(13) ?
K2B Mo1A O4A Co1B . . . 4_565 -102(2) ?
K1B Mo1A O4A Co1B 4_565 . . 4_565 113.9(13) ?
K2A Mo1A O4A Co1B 2_655 . . 4_565 63(2) ?
K1A Mo1A O4A Co1B . . . 4_565 -60.3(13) ?
O1A Mo1A O4A K2B . . . . 120.4(15) ?
O3A Mo1A O4A K2B . . . . 8.9(19) ?
O2A Mo1A O4A K2B . . . . -129.1(14) ?
O1B Mo1A O4A K2B . . . . -100.2(14) ?
Mo1B Mo1A O4A K2B . . . . -109.5(13) ?
K1B Mo1A O4A K2B 4_565 . . . -144(2) ?
K2A Mo1A O4A K2B 2_655 . . . 164.5(5) ?
K1A Mo1A O4A K2B . . . . 41.5(15) ?
O1A Mo1A O4A K1B . . . 4_565 -95.2(14) ?
O3A Mo1A O4A K1B . . . 4_565 153.3(13) ?
O2A Mo1A O4A K1B . . . 4_565 15(2) ?
O1B Mo1A O4A K1B . . . 4_565 44.2(10) ?
Mo1B Mo1A O4A K1B . . . 4_565 34.9(10) ?
K2B Mo1A O4A K1B . . . 4_565 144(2) ?
K2A Mo1A O4A K1B 2_655 . . 4_565 -51(2) ?
K1A Mo1A O4A K1B . . . 4_565 -174.1(8) ?
O1B K2B O4A Mo1A 2_545 . . . 168.7(15) ?
O5B K2B O4A Mo1A 1_545 . . . -77.1(19) ?
O9B K2B O4A Mo1A . . . . -12(2) ?
O6B K2B O4A Mo1A 3_566 . . . 50.2(16) ?
O5B K2B O4A Mo1A 2_545 . . . 139(2) ?
O6B K2B O4A Mo1A 4_565 . . . -159.0(19) ?
O2B K2B O4A Mo1A 1_545 . . . -90.7(15) ?
O2B K2B O4A Mo1A 2_545 . . . 112.0(14) ?
O12B K2B O4A Mo1A . . . . 56(2) ?
O3A K2B O4A Mo1A . . . . -6.0(13) ?
Co1B K2B O4A Mo1A 4_565 . . . -132(2) ?
O1B K2B O4A Co1B 2_545 . . 4_565 -59(2) ?
O5B K2B O4A Co1B 1_545 . . 4_565 54.8(8) ?
O9B K2B O4A Co1B . . . 4_565 120.2(10) ?
O6B K2B O4A Co1B 3_566 . . 4_565 -177.9(7) ?
O5B K2B O4A Co1B 2_545 . . 4_565 -89.1(9) ?
O6B K2B O4A Co1B 4_565 . . 4_565 -27.1(7) ?
O2B K2B O4A Co1B 1_545 . . 4_565 41.1(7) ?
O2B K2B O4A Co1B 2_545 . . 4_565 -116.1(10) ?
O12B K2B O4A Co1B . . . 4_565 -172.5(6) ?
O3A K2B O4A Co1B . . . 4_565 125.9(13) ?
O1B K2B O4A K1B 2_545 . . 4_565 35(3) ?
O5B K2B O4A K1B 1_545 . . 4_565 149.0(15) ?
O9B K2B O4A K1B . . . 4_565 -145.5(15) ?
O6B K2B O4A K1B 3_566 . . 4_565 -83.7(17) ?
O5B K2B O4A K1B 2_545 . . 4_565 5.1(15) ?
O6B K2B O4A K1B 4_565 . . 4_565 67.1(16) ?
O2B K2B O4A K1B 1_545 . . 4_565 135.3(18) ?
O2B K2B O4A K1B 2_545 . . 4_565 -22(2) ?
O12B K2B O4A K1B . . . 4_565 -78.3(16) ?
O3A K2B O4A K1B . . . 4_565 -140(2) ?
Co1B K2B O4A K1B 4_565 . . 4_565 94.2(13) ?
O3B Mo1B O4B Co1A . . . . -111.9(13) ?
O2B Mo1B O4B Co1A . . . . 133.1(10) ?
O1B Mo1B O4B Co1A . . . . 22.6(19) ?
O2A Mo1B O4B Co1A . . . . -18.6(7) ?
Mo1A Mo1B O4B Co1A . . . . -3.7(8) ?
K2A Mo1B O4B Co1A 1_565 . . . -110.2(16) ?
K1A Mo1B O4B Co1A 1_565 . . . 99.0(12) ?
K2B Mo1B O4B Co1A 2 . . . 90.7(17) ?
K1B Mo1B O4B Co1A 4_565 . . . -57(3) ?
K2A Mo1B O4B Co1A 2_655 . . . -51.3(6) ?
O3B Mo1B O4B K2A . . . 1_565 -1.7(18) ?
O2B Mo1B O4B K2A . . . 1_565 -116.7(13) ?
O1B Mo1B O4B K2A . . . 1_565 132.8(13) ?
O2A Mo1B O4B K2A . . . 1_565 91.6(12) ?
Co1A Mo1B O4B K2A . . . 1_565 110.2(16) ?
Mo1A Mo1B O4B K2A . . . 1_565 106.4(12) ?
K1A Mo1B O4B K2A 1_565 . . 1_565 -151(2) ?
K2B Mo1B O4B K2A 2 . . 1_565 -159.1(6) ?
K1B Mo1B O4B K2A 4_565 . . 1_565 53(4) ?
K2A Mo1B O4B K2A 2_655 . . 1_565 58.9(10) ?
O3B Mo1B O4B K1A . . . 1_565 149.1(16) ?
O2B Mo1B O4B K1A . . . 1_565 34.1(16) ?
O1B Mo1B O4B K1A . . . 1_565 -76(2) ?
O2A Mo1B O4B K1A . . . 1_565 -117.5(13) ?
Co1A Mo1B O4B K1A . . . 1_565 -99.0(12) ?
Mo1A Mo1B O4B K1A . . . 1_565 -102.7(13) ?
K2A Mo1B O4B K1A 1_565 . . 1_565 151(2) ?
K2B Mo1B O4B K1A 2 . . 1_565 -8(3) ?
K1B Mo1B O4B K1A 4_565 . . 1_565 -156(2) ?
K2A Mo1B O4B K1A 2_655 . . 1_565 -150.2(14) ?
O6A Co1A O4B Mo1B . . . . 112.0(10) ?
O12A Co1A O4B Mo1B . . . . -29(3) ?
O2A Co1A O4B Mo1B . . . . 19.7(7) ?
O10A Co1A O4B Mo1B 3_666 . . . -150.3(7) ?
Co2A Co1A O4B Mo1B . . . . -53.0(10) ?
K1A Co1A O4B Mo1B 1_565 . . . -111.6(7) ?
K2A Co1A O4B Mo1B 2_655 . . . 64.4(6) ?
K2A Co1A O4B Mo1B 1_565 . . . 112.0(13) ?
O6A Co1A O4B K2A . . . 1_565 0.0(12) ?
O12A Co1A O4B K2A . . . 1_565 -141(2) ?
O2A Co1A O4B K2A . . . 1_565 -92.3(9) ?
O10A Co1A O4B K2A 3_666 . . 1_565 97.7(9) ?
Mo1B Co1A O4B K2A . . . 1_565 -112.0(13) ?
Co2A Co1A O4B K2A . . . 1_565 -165.0(5) ?
K1A Co1A O4B K2A 1_565 . . 1_565 136.5(14) ?
K2A Co1A O4B K2A 2_655 . . 1_565 -47.6(9) ?
O6A Co1A O4B K1A . . . 1_565 -136.5(9) ?
O12A Co1A O4B K1A . . . 1_565 82(3) ?
O2A Co1A O4B K1A . . . 1_565 131.3(7) ?
O10A Co1A O4B K1A 3_666 . . 1_565 -38.7(7) ?
Mo1B Co1A O4B K1A . . . 1_565 111.6(7) ?
Co2A Co1A O4B K1A . . . 1_565 58.5(10) ?
K2A Co1A O4B K1A 2_655 . . 1_565 175.9(5) ?
K2A Co1A O4B K1A 1_565 . . 1_565 -136.5(14) ?
O7A Mo2A O5A K1B . . . 3_666 78.3(9) ?
O6A Mo2A O5A K1B . . . 3_666 -168.3(8) ?
O8A Mo2A O5A K1B . . . 3_666 -33.9(9) ?
K2A Mo2A O5A K1B 1_565 . . 3_666 -160.0(10) ?
K2A Mo2A O5A K1B 2_655 . . 3_666 -129.7(4) ?
K1A Mo2A O5A K1B 3_666 . . 3_666 77.6(6) ?
O7A Mo2A O5A K2A . . . 1_565 -121.8(6) ?
O6A Mo2A O5A K2A . . . 1_565 -8.3(10) ?
O8A Mo2A O5A K2A . . . 1_565 126.1(7) ?
K1B Mo2A O5A K2A 3_666 . . 1_565 160.0(10) ?
K2A Mo2A O5A K2A 2_655 . . 1_565 30.3(8) ?
K1A Mo2A O5A K2A 3_666 . . 1_565 -122.4(5) ?
O8B Mo2B O5B K2B . . . 1_565 -56(3) ?
O7B Mo2B O5B K2B . . . 1_565 47(3) ?
O6B Mo2B O5B K2B 3_566 . . 1_565 -160(3) ?
O11B Mo2B O5B K2B . . . 1_565 148(3) ?
O10B Mo2B O5B K2B 3_566 . . 1_565 129(3) ?
Co2A Mo2B O5B K2B . . . 1_565 -71(4) ?
Co2B Mo2B O5B K2B . . . 1_565 58(3) ?
Mo3B Mo2B O5B K2B . . . 1_565 170(2) ?
K1A Mo2B O5B K2B 1_565 . . 1_565 -8(3) ?
K1B Mo2B O5B K2B 3_566 . . 1_565 110(4) ?
K2B Mo2B O5B K2B 2 . . 1_565 -132(3) ?
O8B Mo2B O5B K1B . . . 3_566 -166.0(11) ?
O7B Mo2B O5B K1B . . . 3_566 -62.5(11) ?
O6B Mo2B O5B K1B 3_566 . . 3_566 89.9(11) ?
O11B Mo2B O5B K1B . . . 3_566 38(5) ?
O10B Mo2B O5B K1B 3_566 . . 3_566 19.3(12) ?
Co2A Mo2B O5B K1B . . . 3_566 179.6(9) ?
Co2B Mo2B O5B K1B . . . 3_566 -52.1(16) ?
Mo3B Mo2B O5B K1B . . . 3_566 60.3(14) ?
K1A Mo2B O5B K1B 1_565 . . 3_566 -117.6(11) ?
K2B Mo2B O5B K1B 2 . . 3_566 117.9(12) ?
O8B Mo2B O5B K2B . . . 2 76.1(12) ?
O7B Mo2B O5B K2B . . . 2 179.6(6) ?
O6B Mo2B O5B K2B 3_566 . . 2 -28.0(6) ?
O11B Mo2B O5B K2B . . . 2 -80(4) ?
O10B Mo2B O5B K2B 3_566 . . 2 -98.6(8) ?
Co2A Mo2B O5B K2B . . . 2 62(2) ?
Co2B Mo2B O5B K2B . . . 2 -170.0(4) ?
Mo3B Mo2B O5B K2B . . . 2 -57.7(7) ?
K1A Mo2B O5B K2B 1_565 . . 2 124.5(5) ?
K1B Mo2B O5B K2B 3_566 . . 2 -117.9(12) ?
O8B Mo2B O5B K1A . . . 1_565 -48.4(11) ?
O7B Mo2B O5B K1A . . . 1_565 55.1(6) ?
O6B Mo2B O5B K1A 3_566 . . 1_565 -152.5(5) ?
O11B Mo2B O5B K1A . . . 1_565 156(4) ?
O10B Mo2B O5B K1A 3_566 . . 1_565 136.9(8) ?
Co2A Mo2B O5B K1A . . . 1_565 -62.8(19) ?
Co2B Mo2B O5B K1A . . . 1_565 65.5(7) ?
Mo3B Mo2B O5B K1A . . . 1_565 177.9(4) ?
K1B Mo2B O5B K1A 3_566 . . 1_565 117.6(11) ?
K2B Mo2B O5B K1A 2 . . 1_565 -124.5(5) ?
O5A Mo2A O6A Co1A . . . . -98(3) ?
O7A Mo2A O6A Co1A . . . . 18(3) ?
O8A Mo2A O6A Co1A . . . . 132(2) ?
K2A Mo2A O6A Co1A 1_565 . . . -107(3) ?
K1B Mo2A O6A Co1A 3_666 . . . -122.2(13) ?
K2A Mo2A O6A Co1A 2_655 . . . 158(4) ?
K1A Mo2A O6A Co1A 3_666 . . . -5(3) ?
O5A Mo2A O6A K2A . . . 2_655 104.5(17) ?
O7A Mo2A O6A K2A . . . 2_655 -140.1(16) ?
O8A Mo2A O6A K2A . . . 2_655 -25.6(19) ?
K2A Mo2A O6A K2A 1_565 . . 2_655 95.5(11) ?
K1B Mo2A O6A K2A 3_666 . . 2_655 80(4) ?
K1A Mo2A O6A K2A 3_666 . . 2_655 -162.9(9) ?
O5A Mo2A O6A K2A . . . 1_565 9.0(12) ?
O7A Mo2A O6A K2A . . . 1_565 124.4(13) ?
O8A Mo2A O6A K2A . . . 1_565 -121.1(12) ?
K1B Mo2A O6A K2A 3_666 . . 1_565 -15(3) ?
K2A Mo2A O6A K2A 2_655 . . 1_565 -95.5(11) ?
K1A Mo2A O6A K2A 3_666 . . 1_565 101.6(5) ?
O4B Co1A O6A Mo2A . . . . 107(3) ?
O12A Co1A O6A Mo2A . . . . -85(3) ?
O2A Co1A O6A Mo2A . . . . -173(3) ?
O10A Co1A O6A Mo2A 3_666 . . . 13(3) ?
Mo1B Co1A O6A Mo2A . . . . 141(2) ?
Co2A Co1A O6A Mo2A . . . . -94(3) ?
K1A Co1A O6A Mo2A 1_565 . . . 65(3) ?
K2A Co1A O6A Mo2A 2_655 . . . -161(3) ?
K2A Co1A O6A Mo2A 1_565 . . . 107(3) ?
O4B Co1A O6A K2A . . . 2_655 -92.1(12) ?
O12A Co1A O6A K2A . . . 2_655 76.0(10) ?
O2A Co1A O6A K2A . . . 2_655 -12.3(13) ?
O10A Co1A O6A K2A 3_666 . . 2_655 173.7(11) ?
Mo1B Co1A O6A K2A . . . 2_655 -57.8(11) ?
Co2A Co1A O6A K2A . . . 2_655 67.4(8) ?
K1A Co1A O6A K2A 1_565 . . 2_655 -133.7(8) ?
K2A Co1A O6A K2A 1_565 . . 2_655 -92.1(5) ?
O4B Co1A O6A K2A . . . 1_565 0.0(11) ?
O12A Co1A O6A K2A . . . 1_565 168.1(8) ?
O2A Co1A O6A K2A . . . 1_565 79.8(12) ?
O10A Co1A O6A K2A 3_666 . . 1_565 -94.2(11) ?
Mo1B Co1A O6A K2A . . . 1_565 34.3(10) ?
Co2A Co1A O6A K2A . . . 1_565 159.5(4) ?
K1A Co1A O6A K2A 1_565 . . 1_565 -41.6(8) ?
K2A Co1A O6A K2A 2_655 . . 1_565 92.1(5) ?
O4A Co1B O6B Mo2B 4_566 . . 3_566 -53.0(11) ?
O8A Co1B O6B Mo2B 3_666 . . 3_566 65(3) ?
O2B Co1B O6B Mo2B 4_576 . . 3_566 -148.2(12) ?
O12B Co1B O6B Mo2B 3_566 . . 3_566 126.7(11) ?
O10B Co1B O6B Mo2B . . . 3_566 40.1(11) ?
Co2B Co1B O6B Mo2B . . . 3_566 112.6(12) ?
Mo3B Co1B O6B Mo2B 3_566 . . 3_566 102.2(8) ?
K2B Co1B O6B Mo2B 4_566 . . 3_566 -89.4(12) ?
K1B Co1B O6B Mo2B . . . 3_566 -2.0(10) ?
K2B Co1B O6B Mo2B 3_566 . . 3_566 -175.5(14) ?
O4A Co1B O6B Mo3B 4_566 . . 3_566 -155.2(11) ?
O8A Co1B O6B Mo3B 3_666 . . 3_566 -37(4) ?
O2B Co1B O6B Mo3B 4_576 . . 3_566 109.6(13) ?
O12B Co1B O6B Mo3B 3_566 . . 3_566 24.5(10) ?
O10B Co1B O6B Mo3B . . . 3_566 -62.0(11) ?
Co2B Co1B O6B Mo3B . . . 3_566 10.4(14) ?
K2B Co1B O6B Mo3B 4_566 . . 3_566 168.5(14) ?
K1B Co1B O6B Mo3B . . . 3_566 -104.1(10) ?
K2B Co1B O6B Mo3B 3_566 . . 3_566 82.3(13) ?
O4A Co1B O6B K2B 4_566 . . 3_566 122.5(10) ?
O8A Co1B O6B K2B 3_666 . . 3_566 -119(3) ?
O2B Co1B O6B K2B 4_576 . . 3_566 27.3(12) ?
O12B Co1B O6B K2B 3_566 . . 3_566 -57.8(9) ?
O10B Co1B O6B K2B . . . 3_566 -144.3(13) ?
Co2B Co1B O6B K2B . . . 3_566 -71.9(5) ?
Mo3B Co1B O6B K2B 3_566 . . 3_566 -82.3(13) ?
K2B Co1B O6B K2B 4_566 . . 3_566 86.2(4) ?
K1B Co1B O6B K2B . . . 3_566 173.6(5) ?
O4A Co1B O6B K2B 4_566 . . 4_566 36.3(10) ?
O8A Co1B O6B K2B 3_666 . . 4_566 155(3) ?
O2B Co1B O6B K2B 4_576 . . 4_566 -58.9(12) ?
O12B Co1B O6B K2B 3_566 . . 4_566 -143.9(9) ?
O10B Co1B O6B K2B . . . 4_566 129.5(13) ?
Co2B Co1B O6B K2B . . . 4_566 -158.0(4) ?
Mo3B Co1B O6B K2B 3_566 . . 4_566 -168.5(14) ?
K1B Co1B O6B K2B . . . 4_566 87.4(5) ?
K2B Co1B O6B K2B 3_566 . . 4_566 -86.2(4) ?
O5A Mo2A O7A Co2A . . . 3_666 -153.5(10) ?
O6A Mo2A O7A Co2A . . . 3_666 86.6(13) ?
O8A Mo2A O7A Co2A . . . 3_666 -37.6(15) ?
K2A Mo2A O7A Co2A 1_565 . . 3_666 140.7(6) ?
K1B Mo2A O7A Co2A 3_666 . . 3_666 -107.0(8) ?
K2A Mo2A O7A Co2A 2_655 . . 3_666 58.7(9) ?
K1A Mo2A O7A Co2A 3_666 . . 3_666 -152.0(14) ?
O5A Mo2A O7A K1A . . . 3_666 -1.5(13) ?
O6A Mo2A O7A K1A . . . 3_666 -121.3(15) ?
O8A Mo2A O7A K1A . . . 3_666 114.4(17) ?
K2A Mo2A O7A K1A 1_565 . . 3_666 -67.2(10) ?
K1B Mo2A O7A K1A 3_666 . . 3_666 45.1(12) ?
K2A Mo2A O7A K1A 2_655 . . 3_666 -149.3(7) ?
O5B Mo2B O7B Co2B . . . . 169.2(7) ?
O8B Mo2B O7B Co2B . . . . -82.8(13) ?
O6B Mo2B O7B Co2B 3_566 . . . 43.2(18) ?
O11B Mo2B O7B Co2B . . . . 5.0(5) ?
O10B Mo2B O7B Co2B 3_566 . . . 79.4(10) ?
Co2A Mo2B O7B Co2B . . . . -36.2(5) ?
Mo3B Mo2B O7B Co2B . . . . 31.1(6) ?
K1A Mo2B O7B Co2B 1_565 . . . -126.6(7) ?
K1B Mo2B O7B Co2B 3_566 . . . 128.1(6) ?
K2B Mo2B O7B Co2B 2 . . . 169.9(6) ?
O5B Mo2B O7B K1B . . . 1_565 54(3) ?
O8B Mo2B O7B K1B . . . 1_565 162(2) ?
O6B Mo2B O7B K1B 3_566 . . 1_565 -72(4) ?
O11B Mo2B O7B K1B . . . 1_565 -110(2) ?
O10B Mo2B O7B K1B 3_566 . . 1_565 -35(2) ?
Co2A Mo2B O7B K1B . . . 1_565 -151(2) ?
Co2B Mo2B O7B K1B . . . 1_565 -115(3) ?
Mo3B Mo2B O7B K1B . . . 1_565 -84(3) ?
K1A Mo2B O7B K1B 1_565 . . 1_565 119(3) ?
K1B Mo2B O7B K1B 3_566 . . 1_565 13(2) ?
K2B Mo2B O7B K1B 2 . . 1_565 55(3) ?
O5B Mo2B O7B K1A . . . 1_565 -64.2(8) ?
O8B Mo2B O7B K1A . . . 1_565 43.8(14) ?
O6B Mo2B O7B K1A 3_566 . . 1_565 169.7(14) ?
O11B Mo2B O7B K1A . . . 1_565 131.6(6) ?
O10B Mo2B O7B K1A 3_566 . . 1_565 -154.0(10) ?
Co2A Mo2B O7B K1A . . . 1_565 90.3(6) ?
Co2B Mo2B O7B K1A . . . 1_565 126.6(7) ?
Mo3B Mo2B O7B K1A . . . 1_565 157.7(4) ?
K1B Mo2B O7B K1A 3_566 . . 1_565 -105.3(7) ?
K2B Mo2B O7B K1A 2 . . 1_565 -63.5(10) ?
O11A Co2B O7B Mo2B 3_666 . . . 74.6(10) ?
O3B Co2B O7B Mo2B 4_576 . . . 168.3(6) ?
O12B Co2B O7B Mo2B 3_566 . . . -100.7(10) ?
O8A Co2B O7B Mo2B 3_666 . . . -24.9(16) ?
O11B Co2B O7B Mo2B . . . . -5.1(6) ?
Co1B Co2B O7B Mo2B . . . . -82.7(9) ?
K1B Co2B O7B Mo2B 1_565 . . . -143.5(9) ?
O11A Co2B O7B K1B 3_666 . . 1_565 -141.9(9) ?
O3B Co2B O7B K1B 4_576 . . 1_565 -48.1(8) ?
O12B Co2B O7B K1B 3_566 . . 1_565 42.8(10) ?
O8A Co2B O7B K1B 3_666 . . 1_565 118.7(16) ?
O11B Co2B O7B K1B . . . 1_565 138.4(7) ?
Co1B Co2B O7B K1B . . . 1_565 60.8(12) ?
Mo2B Co2B O7B K1B . . . 1_565 143.5(9) ?
O11A Co2B O7B K1A 3_666 . . 1_565 -22.9(18) ?
O3B Co2B O7B K1A 4_576 . . 1_565 70.9(16) ?
O12B Co2B O7B K1A 3_566 . . 1_565 161.8(18) ?
O8A Co2B O7B K1A 3_666 . . 1_565 -122.3(14) ?
O11B Co2B O7B K1A . . . 1_565 -102.6(15) ?
Co1B Co2B O7B K1A . . . 1_565 179.8(8) ?
Mo2B Co2B O7B K1A . . . 1_565 -97.5(15) ?
K1B Co2B O7B K1A 1_565 . . 1_565 119.0(19) ?
O5A Mo2A O8A Co1B . . . 3_666 -20(2) ?
O7A Mo2A O8A Co1B . . . 3_666 -134(2) ?
O6A Mo2A O8A Co1B . . . 3_666 112(3) ?
K2A Mo2A O8A Co1B 1_565 . . 3_666 48(3) ?
K1B Mo2A O8A Co1B 3_666 . . 3_666 -46(2) ?
K2A Mo2A O8A Co1B 2_655 . . 3_666 97(2) ?
K1A Mo2A O8A Co1B 3_666 . . 3_666 -110.1(19) ?
O5A Mo2A O8A Co2B . . . 3_666 170.9(10) ?
O7A Mo2A O8A Co2B . . . 3_666 57.1(16) ?
O6A Mo2A O8A Co2B . . . 3_666 -57.3(12) ?
K2A Mo2A O8A Co2B 1_565 . . 3_666 -121.2(8) ?
K1B Mo2A O8A Co2B 3_666 . . 3_666 144.7(10) ?
K2A Mo2A O8A Co2B 2_655 . . 3_666 -71.6(10) ?
K1A Mo2A O8A Co2B 3_666 . . 3_666 81.0(13) ?
O5A Mo2A O8A K1B . . . 3_666 26.2(7) ?
O7A Mo2A O8A K1B . . . 3_666 -87.7(12) ?
O6A Mo2A O8A K1B . . . 3_666 158.0(8) ?
K2A Mo2A O8A K1B 1_565 . . 3_666 94.1(9) ?
K2A Mo2A O8A K1B 2_655 . . 3_666 143.6(3) ?
K1A Mo2A O8A K1B 3_666 . . 3_666 -63.7(6) ?
O5B Mo2B O8B Co2A . . . . -170.5(11) ?
O7B Mo2B O8B Co2A . . . . 83.4(15) ?
O6B Mo2B O8B Co2A 3_566 . . . -68.7(10) ?
O11B Mo2B O8B Co2A . . . . 3.1(11) ?
O10B Mo2B O8B Co2A 3_566 . . . -8(3) ?
Co2B Mo2B O8B Co2A . . . . 45.6(8) ?
Mo3B Mo2B O8B Co2A . . . . -26.6(9) ?
K1A Mo2B O8B Co2A 1_565 . . . 130.0(8) ?
K1B Mo2B O8B Co2A 3_566 . . . 169.2(5) ?
K2B Mo2B O8B Co2A 2 . . . -121.0(8) ?
O5B Mo2B O8B K1A . . . 1_565 59.5(11) ?
O7B Mo2B O8B K1A . . . 1_565 -46.6(13) ?
O6B Mo2B O8B K1A 3_566 . . 1_565 161.3(8) ?
O11B Mo2B O8B K1A . . . 1_565 -126.9(8) ?
O10B Mo2B O8B K1A 3_566 . . 1_565 -138(3) ?
Co2A Mo2B O8B K1A . . . 1_565 -130.0(8) ?
Co2B Mo2B O8B K1A . . . 1_565 -84.4(5) ?
Mo3B Mo2B O8B K1A . . . 1_565 -156.6(4) ?
K1B Mo2B O8B K1A 3_566 . . 1_565 39.2(12) ?
K2B Mo2B O8B K1A 2 . . 1_565 108.9(5) ?
O12A Co2A O8B Mo2B . . . . -167.6(11) ?
O7A Co2A O8B Mo2B 3_666 . . . -20(6) ?
O3A Co2A O8B Mo2B . . . . 97.9(9) ?
O11B Co2A O8B Mo2B . . . . -3.3(11) ?
O11A Co2A O8B Mo2B 3_666 . . . -83.1(9) ?
Co1A Co2A O8B Mo2B . . . . -163.7(13) ?
K1A Co2A O8B Mo2B . . . . 98.0(9) ?
O12A Co2A O8B K1A . . . 1_565 -71.6(10) ?
O7A Co2A O8B K1A 3_666 . . 1_565 76(6) ?
O3A Co2A O8B K1A . . . 1_565 -166.1(8) ?
O11B Co2A O8B K1A . . . 1_565 92.7(10) ?
O11A Co2A O8B K1A 3_666 . . 1_565 12.9(7) ?
Co1A Co2A O8B K1A . . . 1_565 -67.7(6) ?
Mo2B Co2A O8B K1A . . . 1_565 96.0(13) ?
K1A Co2A O8B K1A . . . 1_565 -166.0(5) ?
O10A Mo3A O9A K2A . . . . -124(10) ?
O12A Mo3A O9A K2A . . . . 113(10) ?
O11A Mo3A O9A K2A . . . . -6(11) ?
K1A Mo3A O9A K2A . . . . 177(11) ?
K1A Mo3A O9A K2A 3_656 . . . -86(10) ?
K2A Mo3A O9A K2A 2_655 . . . 56(10) ?
O10A Mo3A O9A K2A . . . 2_655 -179.5(4) ?
O12A Mo3A O9A K2A . . . 2_655 57.4(9) ?
O11A Mo3A O9A K2A . . . 2_655 -61.7(12) ?
K1A Mo3A O9A K2A . . . 2_655 120.7(7) ?
K1A Mo3A O9A K2A 3_656 . . 2_655 -142.3(3) ?
O4B K2A O9A Mo3A 1_545 . . . 175(11) ?
O2A K2A O9A Mo3A 2_645 . . . 2(11) ?
O6A K2A O9A Mo3A 2_645 . . . -70(10) ?
O6A K2A O9A Mo3A 1_545 . . . 110(10) ?
O1A K2A O9A Mo3A 2_645 . . . 62(11) ?
O1A K2A O9A Mo3A . . . . -112(11) ?
O3B K2A O9A Mo3A 1_545 . . . -160(10) ?
O5A K2A O9A Mo3A 1_545 . . . 50(10) ?
O9A K2A O9A Mo3A 2_645 . . . 114(11) ?
Mo2A K2A O9A Mo3A 1_545 . . . 80(10) ?
Co1A K2A O9A Mo3A 2_645 . . . -35(11) ?
O4B K2A O9A K2A 1_545 . . 2_655 -127.6(7) ?
O2A K2A O9A K2A 2_645 . . 2_655 58.9(8) ?
O6A K2A O9A K2A 2_645 . . 2_655 -12.2(4) ?
O6A K2A O9A K2A 1_545 . . 2_655 167.1(4) ?
O1A K2A O9A K2A 2_645 . . 2_655 119.4(8) ?
O1A K2A O9A K2A . . . 2_655 -54.4(6) ?
O3B K2A O9A K2A 1_545 . . 2_655 -102.4(10) ?
O5A K2A O9A K2A 1_545 . . 2_655 107.4(8) ?
O9A K2A O9A K2A 2_645 . . 2_655 171.5(13) ?
Mo2A K2A O9A K2A 1_545 . . 2_655 137.9(3) ?
Co1A K2A O9A K2A 2_645 . . 2_655 22.6(3) ?
O12B Mo3B O9B K2B . . . . 51.7(9) ?
O10B Mo3B O9B K2B . . . . 150.5(6) ?
O11B Mo3B O9B K2B . . . . -110.2(7) ?
O6B Mo3B O9B K2B 3_566 . . . -32.6(8) ?
Co1B Mo3B O9B K2B 3_566 . . . 11.8(11) ?
Mo2B Mo3B O9B K2B . . . . -72.0(6) ?
K1B Mo3B O9B K2B 3_556 . . . 75.9(4) ?
K1B Mo3B O9B K2B . . . . 154.4(9) ?
O12B Mo3B O9B K1B . . . 3_556 -24.1(8) ?
O10B Mo3B O9B K1B . . . 3_556 74.7(7) ?
O11B Mo3B O9B K1B . . . 3_556 174.0(6) ?
O6B Mo3B O9B K1B 3_566 . . 3_556 -108.5(7) ?
Co1B Mo3B O9B K1B 3_566 . . 3_556 -64.0(9) ?
Mo2B Mo3B O9B K1B . . . 3_556 -147.8(3) ?
K2B Mo3B O9B K1B . . . 3_556 -75.9(4) ?
K1B Mo3B O9B K1B . . . 3_556 78.6(6) ?
O12B Mo3B O9B K1A . . . . 141.5(11) ?
O10B Mo3B O9B K1A . . . . -119.7(11) ?
O11B Mo3B O9B K1A . . . . -20.4(11) ?
O6B Mo3B O9B K1A 3_566 . . . 57.2(12) ?
Co1B Mo3B O9B K1A 3_566 . . . 101.6(10) ?
Mo2B Mo3B O9B K1A . . . . 17.8(13) ?
K2B Mo3B O9B K1A . . . . 89.8(11) ?
K1B Mo3B O9B K1A 3_556 . . . 165.6(13) ?
K1B Mo3B O9B K1A . . . . -115.8(11) ?
O12B Mo3B O9B K1B . . . . -102.7(7) ?
O10B Mo3B O9B K1B . . . . -3.9(9) ?
O11B Mo3B O9B K1B . . . . 95.4(7) ?
O6B Mo3B O9B K1B 3_566 . . . 173.0(6) ?
Co1B Mo3B O9B K1B 3_566 . . . -142.6(4) ?
Mo2B Mo3B O9B K1B . . . . 133.6(4) ?
K2B Mo3B O9B K1B . . . . -154.4(9) ?
K1B Mo3B O9B K1B 3_556 . . . -78.6(6) ?
O1B K2B O9B Mo3B 2_545 . . . -80.6(13) ?
O4A K2B O9B Mo3B . . . . 99.7(12) ?
O5B K2B O9B Mo3B 1_545 . . . -155.0(9) ?
O6B K2B O9B Mo3B 3_566 . . . 24.2(7) ?
O5B K2B O9B Mo3B 2_545 . . . 26.8(13) ?
O6B K2B O9B Mo3B 4_565 . . . -161.4(8) ?
O2B K2B O9B Mo3B 1_545 . . . 159.4(9) ?
O2B K2B O9B Mo3B 2_545 . . . -22.0(12) ?
O12B K2B O9B Mo3B . . . . -34.1(9) ?
O3A K2B O9B Mo3B . . . . 94.1(13) ?
Co1B K2B O9B Mo3B 4_565 . . . 143.9(6) ?
O1B K2B O9B K1B 2_545 . . 3_556 12.0(12) ?
O4A K2B O9B K1B . . . 3_556 -167.8(12) ?
O5B K2B O9B K1B 1_545 . . 3_556 -62.4(7) ?
O6B K2B O9B K1B 3_566 . . 3_556 116.7(7) ?
O5B K2B O9B K1B 2_545 . . 3_556 119.4(10) ?
O6B K2B O9B K1B 4_565 . . 3_556 -68.8(9) ?
O2B K2B O9B K1B 1_545 . . 3_556 -108.0(9) ?
O2B K2B O9B K1B 2_545 . . 3_556 70.6(10) ?
O12B K2B O9B K1B . . . 3_556 58.5(8) ?
O3A K2B O9B K1B . . . 3_556 -173.3(13) ?
Co1B K2B O9B K1B 4_565 . . 3_556 -123.5(7) ?
O1B K2B O9B K1A 2_545 . . . 141.2(11) ?
O4A K2B O9B K1A . . . . -38.6(16) ?
O5B K2B O9B K1A 1_545 . . . 66.7(8) ?
O6B K2B O9B K1A 3_566 . . . -114.1(9) ?
O5B K2B O9B K1A 2_545 . . . -111.5(11) ?
O6B K2B O9B K1A 4_565 . . . 60.3(12) ?
O2B K2B O9B K1A 1_545 . . . 21.1(10) ?
O2B K2B O9B K1A 2_545 . . . -160.3(9) ?
O12B K2B O9B K1A . . . . -172.4(15) ?
O3A K2B O9B K1A . . . . -44.1(9) ?
Co1B K2B O9B K1A 4_565 . . . 5.6(15) ?
O1B K2B O9B K1B 2_545 . . . 22(3) ?
O4A K2B O9B K1B . . . . -157(3) ?
O5B K2B O9B K1B 1_545 . . . -52(3) ?
O6B K2B O9B K1B 3_566 . . . 127(3) ?
O5B K2B O9B K1B 2_545 . . . 130(3) ?
O6B K2B O9B K1B 4_565 . . . -58(3) ?
O2B K2B O9B K1B 1_545 . . . -98(3) ?
O2B K2B O9B K1B 2_545 . . . 81(3) ?
O12B K2B O9B K1B . . . . 69(3) ?
O3A K2B O9B K1B . . . . -163(3) ?
Co1B K2B O9B K1B 4_565 . . . -113(2) ?
O7A K1A O9B Mo3B 3_666 . . . 47.1(13) ?
O3A K1A O9B Mo3B . . . . -35.7(12) ?
O4B K1A O9B Mo3B 1_545 . . . -109.4(19) ?
O8B K1A O9B Mo3B 1_545 . . . -169.2(11) ?
O10A K1A O9B Mo3B 3_656 . . . 112(2) ?
O7B K1A O9B Mo3B 1_545 . . . 148.9(13) ?
O5B K1A O9B Mo3B 1_545 . . . -145.4(14) ?
Mo2B K1A O9B Mo3B 1_545 . . . -175.1(12) ?
O2B K1A O9B Mo3B 1_545 . . . -108.7(12) ?
Co2A K1A O9B Mo3B . . . . 6.2(9) ?
Co1A K1A O9B Mo3B 1_545 . . . -173.5(7) ?
O7A K1A O9B K2B 3_666 . . . 136.8(12) ?
O3A K1A O9B K2B . . . . 54.0(8) ?
O4B K1A O9B K2B 1_545 . . . -20(2) ?
O8B K1A O9B K2B 1_545 . . . -79.5(9) ?
O10A K1A O9B K2B 3_656 . . . -158.8(16) ?
O7B K1A O9B K2B 1_545 . . . -121.4(12) ?
O5B K1A O9B K2B 1_545 . . . -55.7(8) ?
Mo2B K1A O9B K2B 1_545 . . . -85.4(8) ?
O2B K1A O9B K2B 1_545 . . . -19.0(10) ?
Co2A K1A O9B K2B . . . . 95.9(8) ?
Co1A K1A O9B K2B 1_545 . . . -83.8(11) ?
O7A K1A O9B K1B 3_666 . . 3_556 -151.2(12) ?
O3A K1A O9B K1B . . . 3_556 126.1(10) ?
O4B K1A O9B K1B 1_545 . . 3_556 52(2) ?
O8B K1A O9B K1B 1_545 . . 3_556 -7.5(10) ?
O10A K1A O9B K1B 3_656 . . 3_556 -86.8(17) ?
O7B K1A O9B K1B 1_545 . . 3_556 -49.4(11) ?
O5B K1A O9B K1B 1_545 . . 3_556 16.3(8) ?
Mo2B K1A O9B K1B 1_545 . . 3_556 -13.3(7) ?
O2B K1A O9B K1B 1_545 . . 3_556 53.0(10) ?
Co2A K1A O9B K1B . . . 3_556 167.9(9) ?
Co1A K1A O9B K1B 1_545 . . 3_556 -11.8(13) ?
O7A K1A O9B K1B 3_666 . . . -66.5(10) ?
O3A K1A O9B K1B . . . . -149.3(12) ?
O4B K1A O9B K1B 1_545 . . . 137.0(15) ?
O8B K1A O9B K1B 1_545 . . . 77.2(9) ?
O10A K1A O9B K1B 3_656 . . . -2(2) ?
O7B K1A O9B K1B 1_545 . . . 35.3(8) ?
O5B K1A O9B K1B 1_545 . . . 101.0(13) ?
Mo2B K1A O9B K1B 1_545 . . . 71.3(9) ?
O2B K1A O9B K1B 1_545 . . . 137.7(11) ?
Co2A K1A O9B K1B . . . . -107.4(8) ?
Co1A K1A O9B K1B 1_545 . . . 72.9(9) ?
O12B K1B O9B Mo3B 3_556 . . . 152.5(8) ?
O4A K1B O9B Mo3B 4_566 . . . -36.8(8) ?
O5A K1B O9B Mo3B 3_666 . . . -109.7(11) ?
O7B K1B O9B Mo3B 1_545 . . . -179.9(11) ?
O10B K1B O9B Mo3B . . . . 3.0(7) ?
O1B K1B O9B Mo3B 4_566 . . . -108(3) ?
O5B K1B O9B Mo3B 3_566 . . . 32.9(13) ?
O9B K1B O9B Mo3B 3_556 . . . 91.3(6) ?
O8A K1B O9B Mo3B 3_666 . . . -56.1(9) ?
Co2B K1B O9B Mo3B 1_545 . . . -174.9(7) ?
Mo3B K1B O9B Mo3B 3_556 . . . 121.7(8) ?
O12B K1B O9B K2B 3_556 . . . 51(3) ?
O4A K1B O9B K2B 4_566 . . . -138(3) ?
O5A K1B O9B K2B 3_666 . . . 149(3) ?
O7B K1B O9B K2B 1_545 . . . 78(3) ?
O10B K1B O9B K2B . . . . -99(3) ?
O1B K1B O9B K2B 4_566 . . . 150(3) ?
O5B K1B O9B K2B 3_566 . . . -69(3) ?
O9B K1B O9B K2B 3_556 . . . -10(2) ?
O8A K1B O9B K2B 3_666 . . . -158(3) ?
Co2B K1B O9B K2B 1_545 . . . 84(3) ?
Mo3B K1B O9B K2B 3_556 . . . 20(3) ?
O12B K1B O9B K1B 3_556 . . 3_556 61.2(7) ?
O4A K1B O9B K1B 4_566 . . 3_556 -128.1(7) ?
O5A K1B O9B K1B 3_666 . . 3_556 159.0(11) ?
O7B K1B O9B K1B 1_545 . . 3_556 88.8(10) ?
O10B K1B O9B K1B . . . 3_556 -88.3(7) ?
O1B K1B O9B K1B 4_566 . . 3_556 161(3) ?
O5B K1B O9B K1B 3_566 . . 3_556 -58.4(12) ?
O9B K1B O9B K1B 3_556 . . 3_556 0.0 ?
O8A K1B O9B K1B 3_666 . . 3_556 -147.5(9) ?
Co2B K1B O9B K1B 1_545 . . 3_556 93.8(7) ?
Mo3B K1B O9B K1B 3_556 . . 3_556 30.4(7) ?
O12B K1B O9B K1A 3_556 . . . -65.3(9) ?
O4A K1B O9B K1A 4_566 . . . 105.4(10) ?
O5A K1B O9B K1A 3_666 . . . 32.5(13) ?
O7B K1B O9B K1A 1_545 . . . -37.7(8) ?
O10B K1B O9B K1A . . . . 145.2(11) ?
O1B K1B O9B K1A 4_566 . . . 34(4) ?
O5B K1B O9B K1A 3_566 . . . 175.1(10) ?
O9B K1B O9B K1A 3_556 . . . -126.5(14) ?
O8A K1B O9B K1A 3_666 . . . 86.0(9) ?
Co2B K1B O9B K1A 1_545 . . . -32.7(9) ?
Mo3B K1B O9B K1A 3_556 . . . -96.1(8) ?
O9A Mo3A O10A Co1A . . . 3_666 173.8(6) ?
O12A Mo3A O10A Co1A . . . 3_666 -66.1(11) ?
O11A Mo3A O10A Co1A . . . 3_666 53.2(13) ?
K1A Mo3A O10A Co1A . . . 3_666 -131.9(9) ?
K1A Mo3A O10A Co1A 3_656 . . 3_666 96.5(11) ?
K2A Mo3A O10A Co1A 2_655 . . 3_666 172.1(11) ?
O9A Mo3A O10A K1A . . . 3_656 77.3(13) ?
O12A Mo3A O10A K1A . . . 3_656 -162.6(14) ?
O11A Mo3A O10A K1A . . . 3_656 -43.3(19) ?
K1A Mo3A O10A K1A . . . 3_656 131.6(15) ?
K2A Mo3A O10A K1A 2_655 . . 3_656 75.6(18) ?
O9B Mo3B O10B Mo2B . . . 3_566 -103(3) ?
O12B Mo3B O10B Mo2B . . . 3_566 1(3) ?
O11B Mo3B O10B Mo2B . . . 3_566 154(3) ?
O6B Mo3B O10B Mo2B 3_566 . . 3_566 83(3) ?
Co1B Mo3B O10B Mo2B 3_566 . . 3_566 44(3) ?
Mo2B Mo3B O10B Mo2B . . . 3_566 116(3) ?
K2B Mo3B O10B Mo2B . . . 3_566 -49(4) ?
K1B Mo3B O10B Mo2B 3_556 . . 3_566 -47(3) ?
K1B Mo3B O10B Mo2B . . . 3_566 -107(3) ?
O9B Mo3B O10B Co1B . . . . 99(2) ?
O12B Mo3B O10B Co1B . . . . -157(2) ?
O11B Mo3B O10B Co1B . . . . -5(2) ?
O6B Mo3B O10B Co1B 3_566 . . . -76.0(19) ?
Co1B Mo3B O10B Co1B 3_566 . . . -115.1(16) ?
Mo2B Mo3B O10B Co1B . . . . -43(2) ?
K2B Mo3B O10B Co1B . . . . 152.3(11) ?
K1B Mo3B O10B Co1B 3_556 . . . 154(2) ?
K1B Mo3B O10B Co1B . . . . 94.3(16) ?
O9B Mo3B O10B K1B . . . . 4.4(11) ?
O12B Mo3B O10B K1B . . . . 108.3(13) ?
O11B Mo3B O10B K1B . . . . -99.1(12) ?
O6B Mo3B O10B K1B 3_566 . . . -170.3(8) ?
Co1B Mo3B O10B K1B 3_566 . . . 150.6(3) ?
Mo2B Mo3B O10B K1B . . . . -137.2(7) ?
K2B Mo3B O10B K1B . . . . 58.1(10) ?
K1B Mo3B O10B K1B 3_556 . . . 59.4(6) ?
O4A Co1B O10B Mo3B 4_566 . . . -119(2) ?
O8A Co1B O10B Mo3B 3_666 . . . -32(2) ?
O2B Co1B O10B Mo3B 4_576 . . . 101(3) ?
O6B Co1B O10B Mo3B . . . . 135(3) ?
O12B Co1B O10B Mo3B 3_566 . . . 57(2) ?
Co2B Co1B O10B Mo3B . . . . 14(2) ?
Mo3B Co1B O10B Mo3B 3_566 . . . 86(2) ?
K2B Co1B O10B Mo3B 4_566 . . . -174.8(18) ?
K1B Co1B O10B Mo3B . . . . -102(2) ?
K2B Co1B O10B Mo3B 3_566 . . . 106.1(19) ?
O4A Co1B O10B Mo2B 4_566 . . 3_566 75.1(10) ?
O8A Co1B O10B Mo2B 3_666 . . 3_566 162.1(15) ?
O2B Co1B O10B Mo2B 4_576 . . 3_566 -65(4) ?
O6B Co1B O10B Mo2B . . . 3_566 -30.8(12) ?
O12B Co1B O10B Mo2B 3_566 . . 3_566 -108.7(10) ?
Co2B Co1B O10B Mo2B . . . 3_566 -152.5(10) ?
Mo3B Co1B O10B Mo2B 3_566 . . 3_566 -79.7(7) ?
K2B Co1B O10B Mo2B 4_566 . . 3_566 19.0(13) ?
K1B Co1B O10B Mo2B . . . 3_566 92.1(11) ?
K2B Co1B O10B Mo2B 3_566 . . 3_566 -60.0(11) ?
O4A Co1B O10B K1B 4_566 . . . -17.0(5) ?
O8A Co1B O10B K1B 3_666 . . . 70.0(12) ?
O2B Co1B O10B K1B 4_576 . . . -157(4) ?
O6B Co1B O10B K1B . . . . -122.9(12) ?
O12B Co1B O10B K1B 3_566 . . . 159.2(5) ?
Co2B Co1B O10B K1B . . . . 115.4(3) ?
Mo3B Co1B O10B K1B 3_566 . . . -171.8(6) ?
K2B Co1B O10B K1B 4_566 . . . -73.1(5) ?
K2B Co1B O10B K1B 3_566 . . . -152.1(3) ?
O12B K1B O10B Mo3B 3_556 . . . -90.0(12) ?
O4A K1B O10B Mo3B 4_566 . . . 144.0(9) ?
O5A K1B O10B Mo3B 3_666 . . . 78.6(9) ?
O7B K1B O10B Mo3B 1_545 . . . -5.7(11) ?
O1B K1B O10B Mo3B 4_566 . . . 154.1(7) ?
O5B K1B O10B Mo3B 3_566 . . . -153.4(10) ?
O9B K1B O10B Mo3B 3_556 . . . -103.6(8) ?
O9B K1B O10B Mo3B . . . . -2.8(7) ?
O8A K1B O10B Mo3B 3_666 . . . 89.0(8) ?
Co2B K1B O10B Mo3B 1_545 . . . 2.1(18) ?
Mo3B K1B O10B Mo3B 3_556 . . . -89.0(7) ?
O12B K1B O10B Mo2B 3_556 . . 3_566 50.6(14) ?
O4A K1B O10B Mo2B 4_566 . . 3_566 -75.4(6) ?
O5A K1B O10B Mo2B 3_666 . . 3_566 -140.8(6) ?
O7B K1B O10B Mo2B 1_545 . . 3_566 134.9(7) ?
O1B K1B O10B Mo2B 4_566 . . 3_566 -65.2(9) ?
O5B K1B O10B Mo2B 3_566 . . 3_566 -12.8(6) ?
O9B K1B O10B Mo2B 3_556 . . 3_566 37.0(6) ?
O9B K1B O10B Mo2B . . . 3_566 137.8(8) ?
O8A K1B O10B Mo2B 3_666 . . 3_566 -130.4(7) ?
Co2B K1B O10B Mo2B 1_545 . . 3_566 142.7(8) ?
Mo3B K1B O10B Mo2B 3_556 . . 3_566 51.7(7) ?
O12B K1B O10B Co1B 3_556 . . . 138.7(10) ?
O4A K1B O10B Co1B 4_566 . . . 12.7(5) ?
O5A K1B O10B Co1B 3_666 . . . -52.7(6) ?
O7B K1B O10B Co1B 1_545 . . . -137.0(6) ?
O1B K1B O10B Co1B 4_566 . . . 22.9(8) ?
O5B K1B O10B Co1B 3_566 . . . 75.3(6) ?
O9B K1B O10B Co1B 3_556 . . . 125.1(5) ?
O9B K1B O10B Co1B . . . . -134.1(7) ?
O8A K1B O10B Co1B 3_666 . . . -42.3(4) ?
Co2B K1B O10B Co1B 1_545 . . . -129.1(10) ?
Mo3B K1B O10B Co1B 3_556 . . . 139.8(3) ?
O9A Mo3A O11A Co2B . . . 3_666 -23(2) ?
O10A Mo3A O11A Co2B . . . 3_666 96.0(17) ?
O12A Mo3A O11A Co2B . . . 3_666 -141.8(16) ?
K1A Mo3A O11A Co2B . . . 3_666 3(10) ?
K1A Mo3A O11A Co2B 3_656 . . 3_666 70.5(16) ?
K2A Mo3A O11A Co2B 2_655 . . 3_666 -71.7(14) ?
O9A Mo3A O11A Co2A . . . 3_666 -172.5(16) ?
O10A Mo3A O11A Co2A . . . 3_666 -54(2) ?
O12A Mo3A O11A Co2A . . . 3_666 68.5(16) ?
K1A Mo3A O11A Co2A . . . 3_666 -147(7) ?
K1A Mo3A O11A Co2A 3_656 . . 3_666 -79.2(14) ?
K2A Mo3A O11A Co2A 2_655 . . 3_666 138.6(17) ?
O9B Mo3B O11B Co2A . . . . 29.3(15) ?
O12B Mo3B O11B Co2A . . . . -113(2) ?
O10B Mo3B O11B Co2A . . . . 134.6(16) ?
O6B Mo3B O11B Co2A 3_566 . . . -78.1(14) ?
Co1B Mo3B O11B Co2A 3_566 . . . -108.1(15) ?
Mo2B Mo3B O11B Co2A . . . . -101.1(11) ?
K2B Mo3B O11B Co2A . . . . -32.5(18) ?
K1B Mo3B O11B Co2A 3_556 . . . 43(2) ?
K1B Mo3B O11B Co2A . . . . 86.5(13) ?
O9B Mo3B O11B Co2B . . . . -121(2) ?
O12B Mo3B O11B Co2B . . . . 97(2) ?
O10B Mo3B O11B Co2B . . . . -16(3) ?
O6B Mo3B O11B Co2B 3_566 . . . 132(3) ?
Co1B Mo3B O11B Co2B 3_566 . . . 102(2) ?
Mo2B Mo3B O11B Co2B . . . . 109(3) ?
K2B Mo3B O11B Co2B . . . . 177.2(19) ?
K1B Mo3B O11B Co2B 3_556 . . . -107(2) ?
K1B Mo3B O11B Co2B . . . . -64(2) ?
O9B Mo3B O11B Mo2B . . . . 130.3(9) ?
O12B Mo3B O11B Mo2B . . . . -12(2) ?
O10B Mo3B O11B Mo2B . . . . -124.3(12) ?
O6B Mo3B O11B Mo2B 3_566 . . . 23.0(10) ?
Co1B Mo3B O11B Mo2B 3_566 . . . -7.1(9) ?
K2B Mo3B O11B Mo2B . . . . 68.6(12) ?
K1B Mo3B O11B Mo2B 3_556 . . . 144.4(11) ?
K1B Mo3B O11B Mo2B . . . . -172.5(6) ?
O12A Co2A O11B Mo3B . . . . -174(4) ?
O7A Co2A O11B Mo3B 3_666 . . . -73.4(16) ?
O3A Co2A O11B Mo3B . . . . 23.7(19) ?
O11A Co2A O11B Mo3B 3_666 . . . -158.9(18) ?
O8B Co2A O11B Mo3B . . . . 109.2(15) ?
Co1A Co2A O11B Mo3B . . . . 129.9(16) ?
Mo2B Co2A O11B Mo3B . . . . 106.5(11) ?
K1A Co2A O11B Mo3B . . . . -26.8(15) ?
O12A Co2A O11B Co2B . . . . -14(5) ?
O7A Co2A O11B Co2B 3_666 . . . 85.8(13) ?
O3A Co2A O11B Co2B . . . . -177.0(13) ?
O11A Co2A O11B Co2B 3_666 . . . 0.4(13) ?
O8B Co2A O11B Co2B . . . . -91.6(13) ?
Co1A Co2A O11B Co2B . . . . -70.8(10) ?
Mo2B Co2A O11B Co2B . . . . -94.2(17) ?
K1A Co2A O11B Co2B . . . . 132.5(10) ?
O12A Co2A O11B Mo2B . . . . 80(4) ?
O7A Co2A O11B Mo2B 3_666 . . . -179.9(11) ?
O3A Co2A O11B Mo2B . . . . -82.8(13) ?
O11A Co2A O11B Mo2B 3_666 . . . 94.6(13) ?
O8B Co2A O11B Mo2B . . . . 2.7(9) ?
Co1A Co2A O11B Mo2B . . . . 23.4(11) ?
K1A Co2A O11B Mo2B . . . . -133.3(8) ?
O11A Co2B O11B Mo3B 3_666 . . . 155(3) ?
O3B Co2B O11B Mo3B 4_576 . . . 86(2) ?
O7B Co2B O11B Mo3B . . . . -108(2) ?
O12B Co2B O11B Mo3B 3_566 . . . -24(3) ?
O8A Co2B O11B Mo3B 3_666 . . . 62(2) ?
Co1B Co2B O11B Mo3B . . . . 22(2) ?
Mo2B Co2B O11B Mo3B . . . . -112(2) ?
K1B Co2B O11B Mo3B 1_565 . . . -72(3) ?
O11A Co2B O11B Co2A 3_666 . . . -0.4(13) ?
O3B Co2B O11B Co2A 4_576 . . . -69(2) ?
O7B Co2B O11B Co2A . . . . 97.1(12) ?
O12B Co2B O11B Co2A 3_566 . . . -178.6(15) ?
O8A Co2B O11B Co2A 3_666 . . . -92.5(12) ?
Co1B Co2B O11B Co2A . . . . -133.0(12) ?
Mo2B Co2B O11B Co2A . . . . 93.0(12) ?
K1B Co2B O11B Co2A 1_565 . . . 132.6(9) ?
O11A Co2B O11B Mo2B 3_666 . . . -93.4(10) ?
O3B Co2B O11B Mo2B 4_576 . . . -162.3(13) ?
O7B Co2B O11B Mo2B . . . . 4.1(4) ?
O12B Co2B O11B Mo2B 3_566 . . . 88.4(11) ?
O8A Co2B O11B Mo2B 3_666 . . . 174.4(6) ?
Co1B Co2B O11B Mo2B . . . . 134.0(4) ?
K1B Co2B O11B Mo2B 1_565 . . . 39.6(5) ?
O5B Mo2B O11B Mo3B . . . . 29(5) ?
O8B Mo2B O11B Mo3B . . . . -127.2(11) ?
O7B Mo2B O11B Mo3B . . . . 133.3(9) ?
O6B Mo2B O11B Mo3B 3_566 . . . -25.1(8) ?
O10B Mo2B O11B Mo3B 3_566 . . . 49.3(9) ?
Co2A Mo2B O11B Mo3B . . . . -123.8(16) ?
Co2B Mo2B O11B Mo3B . . . . 137.8(11) ?
K1A Mo2B O11B Mo3B 1_565 . . . -177.5(5) ?
K1B Mo2B O11B Mo3B 3_566 . . . 60.9(12) ?
K2B Mo2B O11B Mo3B 2 . . . -38.9(10) ?
O5B Mo2B O11B Co2A . . . . 153(4) ?
O8B Mo2B O11B Co2A . . . . -3.3(12) ?
O7B Mo2B O11B Co2A . . . . -102.9(9) ?
O6B Mo2B O11B Co2A 3_566 . . . 98.7(10) ?
O10B Mo2B O11B Co2A 3_566 . . . 173.1(12) ?
Co2B Mo2B O11B Co2A . . . . -98.4(8) ?
Mo3B Mo2B O11B Co2A . . . . 123.8(16) ?
K1A Mo2B O11B Co2A 1_565 . . . -53.7(11) ?
K1B Mo2B O11B Co2A 3_566 . . . -175.2(5) ?
K2B Mo2B O11B Co2A 2 . . . 84.9(8) ?
O5B Mo2B O11B Co2B . . . . -108(4) ?
O8B Mo2B O11B Co2B . . . . 95.1(9) ?
O7B Mo2B O11B Co2B . . . . -4.5(5) ?
O6B Mo2B O11B Co2B 3_566 . . . -162.9(7) ?
O10B Mo2B O11B Co2B 3_566 . . . -88.5(8) ?
Co2A Mo2B O11B Co2B . . . . 98.4(8) ?
Mo3B Mo2B O11B Co2B . . . . -137.8(11) ?
K1A Mo2B O11B Co2B 1_565 . . . 44.7(6) ?
K1B Mo2B O11B Co2B 3_566 . . . -76.9(5) ?
K2B Mo2B O11B Co2B 2 . . . -176.71(18) ?
O9A Mo3A O12A Co2A . . . . 80.1(15) ?
O10A Mo3A O12A Co2A . . . . -40.3(17) ?
O11A Mo3A O12A Co2A . . . . -158.8(12) ?
K1A Mo3A O12A Co2A . . . . 24.1(11) ?
K1A Mo3A O12A Co2A 3_656 . . . -61(3) ?
K2A Mo3A O12A Co2A 2_655 . . . 127.6(14) ?
O9A Mo3A O12A Co1A . . . . -85.5(18) ?
O10A Mo3A O12A Co1A . . . . 154.1(15) ?
O11A Mo3A O12A Co1A . . . . 35.5(16) ?
K1A Mo3A O12A Co1A . . . . -141.6(14) ?
K1A Mo3A O12A Co1A 3_656 . . . 133.7(9) ?
K2A Mo3A O12A Co1A 2_655 . . . -38.1(12) ?
O7A Co2A O12A Mo3A 3_666 . . . 20.5(15) ?
O3A Co2A O12A Mo3A . . . . -76.5(15) ?
O11B Co2A O12A Mo3A . . . . 121(5) ?
O11A Co2A O12A Mo3A 3_666 . . . 106.0(15) ?
O8B Co2A O12A Mo3A . . . . -164.3(13) ?
Co1A Co2A O12A Mo3A . . . . -169.0(19) ?
Mo2B Co2A O12A Mo3A . . . . -173.7(8) ?
K1A Co2A O12A Mo3A . . . . -27.4(13) ?
O7A Co2A O12A Co1A 3_666 . . . -170.5(10) ?
O3A Co2A O12A Co1A . . . . 92.4(13) ?
O11B Co2A O12A Co1A . . . . -70(4) ?
O11A Co2A O12A Co1A 3_666 . . . -85.0(12) ?
O8B Co2A O12A Co1A . . . . 4.7(10) ?
Mo2B Co2A O12A Co1A . . . . -4.7(12) ?
K1A Co2A O12A Co1A . . . . 141.5(7) ?
O4B Co1A O12A Mo3A . . . . 138(2) ?
O6A Co1A O12A Mo3A . . . . -2.4(17) ?
O2A Co1A O12A Mo3A . . . . 90.1(14) ?
O10A Co1A O12A Mo3A 3_666 . . . -101.2(15) ?
Mo1B Co1A O12A Mo3A . . . . 117.0(11) ?
Co2A Co1A O12A Mo3A . . . . 169(2) ?
K1A Co1A O12A Mo3A 1_565 . . . -153.6(11) ?
K2A Co1A O12A Mo3A 2_655 . . . 43.3(14) ?
K2A Co1A O12A Mo3A 1_565 . . . 16(2) ?
O4B Co1A O12A Co2A . . . . -31(3) ?
O6A Co1A O12A Co2A . . . . -171.8(9) ?
O2A Co1A O12A Co2A . . . . -79.3(8) ?
O10A Co1A O12A Co2A 3_666 . . . 89.4(8) ?
Mo1B Co1A O12A Co2A . . . . -52.3(11) ?
K1A Co1A O12A Co2A 1_565 . . . 37.0(11) ?
K2A Co1A O12A Co2A 2_655 . . . -126.1(7) ?
K2A Co1A O12A Co2A 1_565 . . . -153.7(5) ?
O9B Mo3B O12B Co2B . . . 3_566 126(3) ?
O10B Mo3B O12B Co2B . . . 3_566 21(3) ?
O11B Mo3B O12B Co2B . . . 3_566 -92(2) ?
O6B Mo3B O12B Co2B 3_566 . . 3_566 -125(3) ?
Co1B Mo3B O12B Co2B 3_566 . . 3_566 -98(3) ?
Mo2B Mo3B O12B Co2B . . . 3_566 -100(2) ?
K2B Mo3B O12B Co2B . . . 3_566 175(3) ?
K1B Mo3B O12B Co2B 3_556 . . 3_566 100(3) ?
K1B Mo3B O12B Co2B . . . 3_566 69(3) ?
O9B Mo3B O12B Co1B . . . 3_566 -135.6(10) ?
O10B Mo3B O12B Co1B . . . 3_566 119.1(13) ?
O11B Mo3B O12B Co1B . . . 3_566 6(2) ?
O6B Mo3B O12B Co1B 3_566 . . 3_566 -27.4(11) ?
Mo2B Mo3B O12B Co1B . . . 3_566 -1.8(9) ?
K2B Mo3B O12B Co1B . . . 3_566 -87.3(6) ?
K1B Mo3B O12B Co1B 3_556 . . 3_566 -162.4(10) ?
K1B Mo3B O12B Co1B . . . 3_566 166.6(5) ?
O9B Mo3B O12B K1B . . . 3_556 26.9(8) ?
O10B Mo3B O12B K1B . . . 3_556 -78.5(13) ?
O11B Mo3B O12B K1B . . . 3_556 168.9(13) ?
O6B Mo3B O12B K1B 3_566 . . 3_556 135.1(10) ?
Co1B Mo3B O12B K1B 3_566 . . 3_556 162.4(10) ?
Mo2B Mo3B O12B K1B . . . 3_556 160.6(3) ?
K2B Mo3B O12B K1B . . . 3_556 75.1(8) ?
K1B Mo3B O12B K1B . . . 3_556 -31.0(6) ?
O9B Mo3B O12B K2B . . . . -48.2(10) ?
O10B Mo3B O12B K2B . . . . -153.6(13) ?
O11B Mo3B O12B K2B . . . . 93.8(18) ?
O6B Mo3B O12B K2B 3_566 . . . 60.0(10) ?
Co1B Mo3B O12B K2B 3_566 . . . 87.3(6) ?
Mo2B Mo3B O12B K2B . . . . 85.5(8) ?
K1B Mo3B O12B K2B 3_556 . . . -75.1(8) ?
K1B Mo3B O12B K2B . . . . -106.1(5) ?
O1B K2B O12B Mo3B 2_545 . . . 159.4(16) ?
O4A K2B O12B Mo3B . . . . -60.7(15) ?
O5B K2B O12B Mo3B 1_545 . . . 78.1(12) ?
O9B K2B O12B Mo3B . . . . 31.6(11) ?
O6B K2B O12B Mo3B 3_566 . . . -53.8(10) ?
O5B K2B O12B Mo3B 2_545 . . . -124.5(12) ?
O6B K2B O12B Mo3B 4_565 . . . 173.3(13) ?
O2B K2B O12B Mo3B 1_545 . . . 57(2) ?
O2B K2B O12B Mo3B 2_545 . . . -134.7(17) ?
O3A K2B O12B Mo3B . . . . -12.0(14) ?
Co1B K2B O12B Mo3B 4_565 . . . -130(7) ?
O1B K2B O12B Co2B 2_545 . . 3_566 -13(3) ?
O4A K2B O12B Co2B . . . 3_566 126(3) ?
O5B K2B O12B Co2B 1_545 . . 3_566 -95(3) ?
O9B K2B O12B Co2B . . . 3_566 -141(3) ?
O6B K2B O12B Co2B 3_566 . . 3_566 133(3) ?
O5B K2B O12B Co2B 2_545 . . 3_566 63(3) ?
O6B K2B O12B Co2B 4_565 . . 3_566 0(4) ?
O2B K2B O12B Co2B 1_545 . . 3_566 -116(2) ?
O2B K2B O12B Co2B 2_545 . . 3_566 52(3) ?
O3A K2B O12B Co2B . . . 3_566 175(3) ?
Co1B K2B O12B Co2B 4_565 . . 3_566 57(11) ?
O1B K2B O12B Co1B 2_545 . . 3_566 -102.2(9) ?
O4A K2B O12B Co1B . . . 3_566 37.6(8) ?
O5B K2B O12B Co1B 1_545 . . 3_566 176.5(6) ?
O9B K2B O12B Co1B . . . 3_566 130.0(12) ?
O6B K2B O12B Co1B 3_566 . . 3_566 44.6(8) ?
O5B K2B O12B Co1B 2_545 . . 3_566 -26.1(9) ?
O6B K2B O12B Co1B 4_565 . . 3_566 -88.3(17) ?
O2B K2B O12B Co1B 1_545 . . 3_566 155.2(12) ?
O2B K2B O12B Co1B 2_545 . . 3_566 -36.3(8) ?
O3A K2B O12B Co1B . . . 3_566 86.4(8) ?
Co1B K2B O12B Co1B 4_565 . . 3_566 -32(9) ?
O1B K2B O12B K1B 2_545 . . 3_556 59.1(9) ?
O4A K2B O12B K1B . . . 3_556 -161.1(7) ?
O5B K2B O12B K1B 1_545 . . 3_556 -22.2(5) ?
O9B K2B O12B K1B . . . 3_556 -68.7(10) ?
O6B K2B O12B K1B 3_566 . . 3_556 -154.2(7) ?
O5B K2B O12B K1B 2_545 . . 3_556 135.2(7) ?
O6B K2B O12B K1B 4_565 . . 3_556 73.0(15) ?
O2B K2B O12B K1B 1_545 . . 3_556 -43.6(14) ?
O2B K2B O12B K1B 2_545 . . 3_556 125.0(9) ?
O3A K2B O12B K1B . . . 3_556 -112.3(7) ?
Co1B K2B O12B K1B 4_565 . . 3_556 129(8) ?
